data_7714146
loop_
_publ_author_name
'Tatarin, Sergei V.'
'Meshcheriakova, Elizaveta A.'
'Kozyukhin, Sergey'
'Emets, Victor'
'Bezzubov, Stanislav'

_publ_section_title
;
 Rational design of efficient photosensitizers based on cyclometalated
 iridium(III) complexes with 2-arylbenzimidazole and aromatic 1,3-diketone
 ligands
;
_journal_name_full 'Dalton Transactions'
_journal_paper_doi 10.1039/D3DT02789A
_journal_year 2023
_chemical_formula_moiety '0.667(C54 H33.5 Ir N6 O4 S2), 0.333(C F3 O3 S), 2.25(C2 H3 N)'
_chemical_formula_sum 'C40.83 H29.08 F Ir0.67 N6.25 O3.67 S1.67'
_chemical_formula_weight 866.52
_space_group_crystal_system triclinic
_space_group_IT_number 2
_space_group_name_Hall '-P 1'
_space_group_name_H-M_alt 'P -1'
_atom_sites_solution_hydrogens mixed
_audit_creation_date 2023-08-27
_audit_creation_method
;
Olex2 1.3
(compiled 2020.11.12 svn.r5f609507 for OlexSys, GUI svn.r6408)
;
_audit_update_record
;
2023-08-27 deposited with the CCDC.	2023-10-06 downloaded from the CCDC.
;
_cell_angle_alpha 80.1990(10)
_cell_angle_beta 71.5230(10)
_cell_angle_gamma 81.6440(10)
_cell_formula_units_Z 12
_cell_length_a 20.2850(8)
_cell_length_b 21.1480(8)
_cell_length_c 28.2673(11)
_cell_measurement_reflns_used 9795
_cell_measurement_temperature 150.0
_cell_measurement_theta_max 30.40
_cell_measurement_theta_min 2.29
_cell_volume 11279.1(8)
_computing_cell_refinement 'SAINT V8.40A (Bruker, 2019)'
_computing_data_collection 'APEX3 v.2017.3_0 (Bruker AXS, 2017)'
_computing_data_reduction 'SAINT V8.40A (Bruker, 2019)'
_computing_molecular_graphics 'Olex2 1.3 (Dolomanov et al., 2009)'
_computing_publication_material 'Olex2 1.3 (Dolomanov et al., 2009)'
_computing_structure_refinement 'SHELXL 2018/3 (Sheldrick, 2015)'
_computing_structure_solution 'SHELXT 2014/5 (Sheldrick, 2014)'
_diffrn_ambient_temperature 150
_diffrn_measured_fraction_theta_full 0.999
_diffrn_measured_fraction_theta_max 0.999
_diffrn_measurement_device_type 'Bruker D8 Venture'
_diffrn_measurement_method \w-scan
_diffrn_radiation_monochromator graphite
_diffrn_radiation_type MoK\a
_diffrn_radiation_wavelength 0.71073
_diffrn_reflns_av_R_equivalents 0.0472
_diffrn_reflns_av_unetI/netI 0.0565
_diffrn_reflns_Laue_measured_fraction_full 0.999
_diffrn_reflns_Laue_measured_fraction_max 0.999
_diffrn_reflns_limit_h_max 26
_diffrn_reflns_limit_h_min -26
_diffrn_reflns_limit_k_max 27
_diffrn_reflns_limit_k_min -27
_diffrn_reflns_limit_l_max 37
_diffrn_reflns_limit_l_min -37
_diffrn_reflns_number 163620
_diffrn_reflns_point_group_measured_fraction_full 0.999
_diffrn_reflns_point_group_measured_fraction_max 0.999
_diffrn_reflns_theta_full 25.242
_diffrn_reflns_theta_max 27.999
_diffrn_reflns_theta_min 1.338
_diffrn_source_current 1.4
_diffrn_source_power 0.07
_diffrn_source_target Mo
_diffrn_source_type 'fine-focus sealed X-ray tube'
_diffrn_source_voltage 50.0
_diffrn_standards_number 0
_exptl_absorpt_coefficient_mu 2.525
_exptl_absorpt_correction_T_max 0.6478
_exptl_absorpt_correction_T_min 0.5502
_exptl_absorpt_correction_type multi-scan
_exptl_absorpt_process_details
;
SADABS-2016/2 (Bruker,2016/2) was used for absorption correction.
wR2(int) was 0.0850 before and 0.0503 after correction.
The Ratio of minimum to maximum transmission is 0.8493.
The \l/2 correction factor is Not present.
;
_exptl_crystal_colour red
_exptl_crystal_colour_primary red
_exptl_crystal_density_diffrn 1.531
_exptl_crystal_description block
_exptl_crystal_F_000 5210
_exptl_crystal_size_max 0.17
_exptl_crystal_size_mid 0.12
_exptl_crystal_size_min 0.1
_refine_diff_density_max 1.971
_refine_diff_density_min -0.744
_refine_diff_density_rms 0.111
_refine_ls_extinction_method none
_refine_ls_goodness_of_fit_ref 1.020
_refine_ls_hydrogen_treatment mixed
_refine_ls_matrix_type full
_refine_ls_number_parameters 2900
_refine_ls_number_reflns 54411
_refine_ls_number_restraints 62
_refine_ls_restrained_S_all 1.028
_refine_ls_R_factor_all 0.0558
_refine_ls_R_factor_gt 0.0373
_refine_ls_shift/su_max 0.009
_refine_ls_shift/su_mean 0.000
_refine_ls_structure_factor_coef Fsqd
_refine_ls_weighting_details 'w=1/[\s^2^(Fo^2^)+(0.0257P)^2^+10.7718P] where P=(Fo^2^+2Fc^2^)/3'
_refine_ls_weighting_scheme calc
_refine_ls_wR_factor_gt 0.0723
_refine_ls_wR_factor_ref 0.0780
_reflns_Friedel_coverage 0.000
_reflns_number_gt 42917
_reflns_number_total 54411
_reflns_threshold_expression 'I > 2\s(I)'
_cod_data_source_file d3dt02789a2.cif
_cod_data_source_block me9
_cod_database_code 7714146
_shelx_shelxl_version_number 2018/3
_shelx_space_group_comment
;
The symmetry employed for this shelxl refinement is uniquely defined
by the following loop, which should always be used as a source of
symmetry information in preference to the above space-group names.
They are only intended as comments.
;
_shelx_estimated_absorpt_t_max 0.786
_shelx_estimated_absorpt_t_min 0.673
_olex2_refinement_description
;
1. Fixed Uiso
 At 1.2 times of:
  All C(H) groups, {H08X,H08Y,H} of C08U
 At 1.5 times of:
  All O(H) groups, {H20D,H20E,H20F} of C20A, {H20A,H20B,H20C} of C20B, {H9AA,
  H9AB,H9AC} of C9A, {H06N,H06Q,H06S} of C06Q, {H08N,H08P,H08Q} of C08N, {H08U,
  H08V,H08W} of C08Y, {H08F,H08H,H08I} of C08F, {H21A,H21B,H21C} of C21, {H08R,
  H08S,H08T} of C08Q, {H08J,H08K,H08M} of C08D, {H9A,H9B,H9C} of C9, {H08A,H08B,
  H08D} of C08H, {H07I,H07L,H07M} of C07D, {H07P,H07Q,H07S} of C07L, {H07D,H07F,
  H07H} of C07Q
2. Restrained distances
 N01A-C0 \\sim N01A-C6
 with sigma of 0.02
 N02G-C13 \\sim N02G-C19
 with sigma of 0.02
3. Uiso/Uaniso restraints and constraints
Uanis(O01P) \\sim Ueq, Uanis(O02J) \\sim Ueq: with sigma of 0.0025 and sigma
for terminal atoms of 0.005
Uanis(C08N) \\sim Ueq: with sigma of 0.005 and sigma for terminal atoms of 0.01
Uanis(C22) \\sim Ueq, Uanis(N23) \\sim Ueq: with sigma of 0.01 and sigma for
terminal atoms of 0.02
Uanis(F04Y) \\sim Ueq, Uanis(C08U) \\sim Ueq: with sigma of 0.005 and sigma for
terminal atoms of 0.005
Uanis(N0) \\sim Ueq: with sigma of 0.01 and sigma for terminal atoms of 0.02
Uanis(C08Y) \\sim Ueq: with sigma of 0.005 and sigma for terminal atoms of 0.01
Uanis(N2) \\sim Ueq: with sigma of 0.01 and sigma for terminal atoms of 0.02
Uanis(C13) = Uanis(C15) = Uanis(C17) = Uanis(C16) = Uanis(C18) = Uanis(C14) =
Uanis(C19) = Uanis(C1B) = Uanis(C1D) = Uanis(C1C) = Uanis(C1E) = Uanis(C1A)
Uanis(C2) = Uanis(C0) = Uanis(C1) = Uanis(C4) = Uanis(C3) = Uanis(C24) =
Uanis(C8) = Uanis(C6) = Uanis(C7) = Uanis(C11) = Uanis(C10) = Uanis(C12)
4. Others
 Fixed Sof: H00G(0.5) H00J(0.5) H01P(0.5) H01S(0.5) C13(0.5) C15(0.5) H15(0.5)
 C17(0.5) H17(0.5) C16(0.5) H16(0.5) C18(0.5) H18(0.5) C14(0.5) H14(0.5)
 N0(0.55) C2(0.5) H2(0.5) C0(0.5) C1(0.5) H1(0.5) C4(0.5) H4(0.5) C3(0.5)
 H3(0.5) C24(0.5) H24(0.5) C9(0.8) H9A(0.8) H9B(0.8) H9C(0.8) C21(0.7)
 H21A(0.7) H21B(0.7) H21C(0.7) C20(0.7) N2(0.7) C08U(0.8) H08X(0.8) H08Y(0.8)
 H(0.8) C8(0.5) H8(0.5) C6(0.5) C7(0.5) H7(0.5) C11(0.5) H11(0.5) C10(0.5)
 H10(0.5) C12(0.5) H12(0.5) C19(0.5) C1B(0.5) H1B(0.5) C1D(0.5) H1D(0.5)
 C1C(0.5) H1C(0.5) C1E(0.5) H1E(0.5) C1A(0.5) H1A(0.5) C21B(0.55) C22(0.8)
 N23(0.8) C20B(0.55) H20A(0.55) H20B(0.55) H20C(0.55) C20A(0.45) H20D(0.45)
 H20E(0.45) H20F(0.45) C21A(0.45) N3(0.45) C9A(0.2) H9AA(0.2) H9AB(0.2)
 H9AC(0.2)
5.a Riding coordinates:
 O00G(H00G), O00J(H00J), O01P(H01P), O01S(H01S), C07Q(H07D,H07F,H07H),
 C08U(H08X,H08Y,H), C20B(H20A,H20B,H20C)
5.b Aromatic/amide H refined with riding coordinates:
 C01Z(H01Z), C02C(H02C), C02D(H02D), C02E(H02E), C02K(H02K), C02M(H02M),
 C02Q(H02Q), C02U(H02U), C02X(H02X), C02Y(H02Y), C031(H031), C032(H032),
 C036(H036), C037(H037), C03A(H03A), C03F(H03F), C03G(H03G), C03I(H03I),
 C03K(H03K), C03O(H03O), C03P(H03P), C03Q(H03Q), C03T(H03T), C03V(H03V),
 C03X(H03X), C03Y(H03Y), C040(H040), C041(H041), C042(H042), C044(H044),
 C048(H048), C04D(H04D), C04I(H04I), C04J(H04J), C04N(H04N), C04O(H04O),
 C04P(H04P), C04Q(H04Q), C04U(H04U), C04V(H04V), C04W(H04W), C04X(H04X),
 C050(H050), C051(H051), C053(H053), C054(H054), C055(H055), C057(H057),
 C059(H059), C05A(H05A), C05B(H05B), C05D(H05D), C05E(H05E), C05H(H05H),
 C05K(H05K), C05M(H05M), C05N(H05N), C15(H15), C17(H17), C16(H16), C18(H18),
 C14(H14), C05S(H05S), C05T(H05T), C05W(H05W), C05X(H05X), C05Y(H05Y),
 C05Z(H05Z), C063(H063), C064(H064), C066(H066), C067(H067), C068(H068),
 C069(H069), C06A(H06A), C06B(H06B), C06C(H06C), C06D(H06D), C06E(H06E),
 C06F(H06F), C06G(H06G), C06H(H06H), C06I(H06I), C06J(H06J), C06K(H06K),
 C06L(H06L), C06M(H06M), C06O(H06O), C06P(H06P), C06R(H06R), C06T(H06T),
 C06U(H06U), C06V(H06V), C06X(H06X), C06Y(H06Y), C06Z(H06Z), C070(H070),
 C071(H071), C073(H073), C074(H074), C075(H075), C078(H078), C07A(H07A),
 C07B(H07B), C07C(H07C), C07E(H07E), C07G(H07G), C07J(H07J), C07K(H07K), C2(H2),
  C1(H1), C4(H4), C3(H3), C24(H24), C07N(H07N), C07O(H07O), C07R(H07R),
 C07X(H07X), C07Z(H07Z), C080(H080), C081(H081), C082(H082), C084(H084),
 C08C(H08C), C08E(H08E), C08G(H08G), C08L(H08L), C08O(H08O), C8(H8), C7(H7),
 C11(H11), C10(H10), C12(H12), C1B(H1B), C1D(H1D), C1C(H1C), C1E(H1E), C1A(H1A)
5.c Fitted hexagon refined as free rotating group:
 C13(C15,C17,C16,C18,C14), C2(C0,C1,C4,C3,C24), C8(C6,C7,C11,C10,C12), C19(C1B,
 C1D,C1C,C1E,C1A)
5.d Idealised Me refined as rotating group:
 C06Q(H06N,H06Q,H06S), C07D(H07I,H07L,H07M), C07L(H07P,H07Q,H07S), C9(H9A,H9B,
 H9C), C08D(H08J,H08K,H08M), C08F(H08F,H08H,H08I), C08H(H08A,H08B,H08D),
 C21(H21A,H21B,H21C), C08N(H08N,H08P,H08Q), C08Q(H08R,H08S,H08T), C08Y(H08U,
 H08V,H08W), C20A(H20D,H20E,H20F), C9A(H9AA,H9AB,H9AC)
5.e Idealised tetrahedral OH refined as rotating group:
 O00K(H00K), O00O(H00O), O015(H015), O017(H017)
;
_olex2_submission_special_instructions 'No special instructions were received'

loop_
_space_group_symop_operation_xyz
'x, y, z'
'-x, -y, -z'

loop_
_atom_site_label
_atom_site_type_symbol
_atom_site_fract_x
_atom_site_fract_y
_atom_site_fract_z
_atom_site_U_iso_or_equiv
_atom_site_adp_type
_atom_site_occupancy
_atom_site_site_symmetry_order
_atom_site_calc_flag
_atom_site_refinement_flags_posn
_atom_site_refinement_flags_adp
_atom_site_refinement_flags_occupancy
_atom_site_disorder_assembly
_atom_site_disorder_group
Ir01 Ir 0.76906(2) 0.53683(2) 0.45745(2) 0.01274(3) Uani 1 1 d . . . . .
Ir02 Ir 0.75539(2) -0.01368(2) 0.79624(2) 0.01479(3) Uani 1 1 d . . . . .
Ir03 Ir 1.23148(2) 0.46700(2) 0.03473(2) 0.01446(3) Uani 1 1 d . . . . .
Ir04 Ir 0.72058(2) 0.96417(2) 0.27985(2) 0.01555(3) Uani 1 1 d . . . . .
S005 S 1.03617(5) 0.43246(5) 0.16512(3) 0.0256(2) Uani 1 1 d . . . . .
S006 S 0.54085(5) 0.93796(5) 0.42377(3) 0.0243(2) Uani 1 1 d . . . . .
S007 S 0.96267(5) 0.55663(5) 0.32318(3) 0.0261(2) Uani 1 1 d . . . . .
S008 S 0.56525(5) -0.04669(5) 0.93213(4) 0.0280(2) Uani 1 1 d . . . . .
S009 S 1.36723(5) 0.28719(5) 0.07092(4) 0.0313(2) Uani 1 1 d . . . . .
S00A S 0.49872(6) 0.75883(5) 0.60871(4) 0.0297(2) Uani 1 1 d . . . . .
S00B S 0.90135(5) -0.17968(5) 0.84072(4) 0.0310(2) Uani 1 1 d . . . . .
S00C S 0.87200(6) 0.79465(5) 0.31124(4) 0.0341(2) Uani 1 1 d . . . . .
S00D S 0.62641(5) 0.71046(5) 0.42016(4) 0.0328(2) Uani 1 1 d . . . . .
S00E S 0.51259(6) 0.74305(5) 0.11059(4) 0.0347(2) Uani 1 1 d . . . . .
O00F O 0.88193(13) 1.07059(11) 0.02257(9) 0.0260(6) Uani 1 1 d . . . . .
O00G O 0.95645(14) 0.98666(12) 0.03995(10) 0.0318(7) Uani 1 1 d . . . . .
H00G H 0.987627 0.992289 0.014073 0.02(2) Uiso 0.5 1 d R . P A -1
N00H N 0.85563(14) 0.56338(13) 0.46884(10) 0.0152(6) Uani 1 1 d . . . . .
F00I F 0.48323(15) 0.86421(12) 0.07804(11) 0.0557(8) Uani 1 1 d . . . . .
O00J O 0.96792(14) -0.01021(11) 0.54506(9) 0.0283(6) Uani 1 1 d . . . . .
H00J H 0.993387 -0.004651 0.519203 0.02(2) Uiso 0.5 1 d R . P B -1
O00K O 1.13764(13) 0.80196(11) 0.00355(9) 0.0247(6) Uani 1 1 d . . . . .
H00K H 1.138125 0.841630 -0.006672 0.037 Uiso 1 1 calc R U . . .
N00L N 0.63037(15) 0.93652(13) 0.27512(10) 0.0176(6) Uani 1 1 d . . . . .
N00M N 0.77522(14) 0.97766(13) 0.20247(10) 0.0183(6) Uani 1 1 d . . . . .
N00N N 0.81536(14) -0.00035(13) 0.72017(10) 0.0173(6) Uani 1 1 d . . . . .
O00O O 0.61225(15) 0.30385(12) 0.73877(10) 0.0364(7) Uani 1 1 d . . . . .
H00O H 0.607255 0.342378 0.725861 0.055 Uiso 1 1 calc R U . . .
N00P N 0.83786(14) 0.00946(14) 0.81585(11) 0.0188(6) Uani 1 1 d . . . . .
N00Q N 0.68799(14) 1.06066(13) 0.25762(10) 0.0170(6) Uani 1 1 d . . . . .
N00R N 0.72005(14) 0.08149(13) 0.77081(10) 0.0162(6) Uani 1 1 d . . . . .
N00S N 0.96534(15) 0.58853(15) 0.43751(11) 0.0232(7) Uani 1 1 d . . . . .
N00T N 1.20514(14) 0.56662(13) 0.01458(10) 0.0164(6) Uani 1 1 d . . . . .
O00U O 0.70733(14) 0.29945(11) 0.67200(9) 0.0288(6) Uani 1 1 d . . . . .
N00V N 0.81084(15) 0.98468(14) 0.28942(11) 0.0211(6) Uani 1 1 d . . . . .
N00W N 1.29670(15) 0.48480(13) -0.03964(10) 0.0171(6) Uani 1 1 d . . . . .
N00X N 0.79948(14) 0.44042(13) 0.48224(10) 0.0149(6) Uani 1 1 d . . . . .
N00Y N 1.14634(15) 0.44518(13) 0.01853(11) 0.0191(6) Uani 1 1 d . . . . .
O00Z O 0.92348(16) 0.09188(12) 0.54034(10) 0.0394(8) Uani 1 1 d . . . . .
O010 O 0.54785(15) 0.70456(13) 0.59328(11) 0.0376(7) Uani 1 1 d . . . . .
O011 O 0.69363(14) 1.28633(11) 0.16941(9) 0.0294(6) Uani 1 1 d . . . . .
O012 O 1.21491(16) 0.79322(12) -0.07234(10) 0.0373(7) Uani 1 1 d . . . . .
N013 N 0.70707(14) 0.52457(13) 0.53371(10) 0.0155(6) Uani 1 1 d . . . . .
C014 C 0.66074(17) 0.95968(15) 0.35328(12) 0.0159(7) Uani 1 1 d . . . . .
O015 O 0.59697(15) 1.28923(12) 0.23563(10) 0.0365(7) Uani 1 1 d . . . . .
H015 H 0.591798 1.328036 0.223377 0.055 Uiso 1 1 calc R U . . .
N016 N 1.31679(15) 0.47905(14) 0.05553(11) 0.0217(7) Uani 1 1 d . . . . .
O017 O 0.89839(15) 0.21464(12) 0.51381(10) 0.0388(8) Uani 1 1 d . . . . .
H017 H 0.901722 0.175593 0.525898 0.058 Uiso 1 1 calc R U . . .
C018 C 0.83678(17) 0.53871(15) 0.38680(12) 0.0164(7) Uani 1 1 d . . . . .
N019 N 0.68263(15) 0.51948(14) 0.44045(11) 0.0203(6) Uani 1 1 d . . . . .
N01A N 0.92156(16) -0.02520(15) 0.85268(12) 0.0268(7) Uani 1 1 d D . . . .
F01B F 0.59187(15) 0.83003(14) 0.05217(12) 0.0695(9) Uani 1 1 d . . . . .
O01C O 0.80743(16) 0.22231(12) 0.58237(10) 0.0401(8) Uani 1 1 d . . . . .
C01D C 1.26888(18) 0.37307(16) 0.04853(12) 0.0186(7) Uani 1 1 d . . . . .
C01E C 0.68895(18) -0.02154(16) 0.86793(13) 0.0180(7) Uani 1 1 d . . . . .
C01F C 0.72882(17) 0.62868(16) 0.44027(12) 0.0163(7) Uani 1 1 d . . . . .
N01G N 0.56502(16) -0.07890(14) 0.81659(12) 0.0254(7) Uani 1 1 d . . . . .
N01H N 1.03986(15) 0.41193(15) 0.04609(12) 0.0248(7) Uani 1 1 d . . . . .
N01I N 0.67114(16) -0.04350(13) 0.78442(11) 0.0212(7) Uani 1 1 d . . . . .
O01J O 0.56281(16) 0.69341(13) 0.08749(12) 0.0457(8) Uani 1 1 d . . . . .
C01K C 1.0964(2) 0.45138(17) 0.19132(14) 0.0248(8) Uani 1 1 d . . . . .
C01L C 0.66699(19) 0.97503(15) 0.39955(13) 0.0190(7) Uani 1 1 d . . . . .
C01M C 0.90083(19) 0.53403(17) 0.30039(13) 0.0224(8) Uani 1 1 d . . . . .
N01N N 0.52145(15) 0.91092(14) 0.31261(11) 0.0230(7) Uani 1 1 d . . . . .
O01O O 0.42684(15) 0.74545(14) 0.62905(11) 0.0403(7) Uani 1 1 d . . . . .
O01P O 0.54258(19) 0.52551(14) 0.70651(12) 0.0622(11) Uani 1 1 d . U . . .
H01P H 0.515311 0.516680 0.735105 0.16(7) Uiso 0.5 1 d R . P C -1
C01Q C 0.83636(18) 0.52559(16) 0.33835(12) 0.0184(7) Uani 1 1 d . . . . .
C01R C 0.91125(18) 0.56807(16) 0.42796(13) 0.0190(7) Uani 1 1 d . . . . .
O01S O 1.47836(19) 0.49366(15) -0.20560(13) 0.0709(13) Uani 1 1 d . . . . .
H01S H 1.495817 0.499564 -0.236297 0.12(6) Uiso 0.5 1 d R . P D -1
F01T F 0.51856(19) 0.80240(15) 0.02070(11) 0.0733(10) Uani 1 1 d . . . . .
C01U C 0.76571(19) 0.87351(17) 0.29365(13) 0.0218(8) Uani 1 1 d . . . . .
C01V C 0.57979(18) 0.92817(16) 0.31907(13) 0.0191(7) Uani 1 1 d . . . . .
N01W N 0.58426(16) 0.55810(16) 0.42168(12) 0.0294(8) Uani 1 1 d . . . . .
C01X C 0.60610(19) 0.96538(16) 0.44050(13) 0.0217(8) Uani 1 1 d . . . . .
C01Y C 1.16176(18) 0.45766(15) 0.10473(13) 0.0182(7) Uani 1 1 d . . . . .
C01Z C 0.84699(17) 0.40032(16) 0.45334(12) 0.0172(7) Uani 1 1 d . . . . .
H01Z H 0.870033 0.416308 0.419448 0.021 Uiso 1 1 calc R U . . .
C020 C 0.69049(18) -0.01249(16) 0.91736(13) 0.0192(7) Uani 1 1 d . . . . .
C021 C 0.62682(19) -0.02375(17) 0.95530(14) 0.0241(8) Uani 1 1 d . . . . .
N022 N 0.91509(16) 0.94767(16) 0.29996(12) 0.0297(8) Uani 1 1 d . . . . .
C023 C 0.60371(19) 0.92532(17) 0.23794(14) 0.0222(8) Uani 1 1 d . . . . .
O024 O 0.44070(16) 0.73478(15) 0.11857(13) 0.0528(9) Uani 1 1 d . . . . .
C025 C 0.62470(18) -0.04066(16) 0.87180(13) 0.0202(8) Uani 1 1 d . . . . .
F026 F 0.56400(18) 0.82420(16) 0.52373(13) 0.0873(12) Uani 1 1 d . . . . .
O027 O 0.52068(17) 0.79882(17) 0.63574(13) 0.0582(10) Uani 1 1 d . . . . .
C028 C 1.09162(18) 0.43281(16) 0.05875(13) 0.0191(7) Uani 1 1 d . . . . .
C029 C 0.89997(19) 1.02455(16) 0.05024(13) 0.0208(8) Uani 1 1 d . . . . .
C02A C 1.09791(18) 0.44099(16) 0.10608(13) 0.0195(7) Uani 1 1 d . . . . .
C02B C 0.59537(18) 0.94022(16) 0.36232(12) 0.0194(7) Uani 1 1 d . . . . .
C02C C 0.89979(19) -0.03453(16) 0.64631(13) 0.0225(8) Uani 1 1 d . . . . .
H02C H 0.932441 -0.067469 0.630771 0.027 Uiso 1 1 calc R U . . .
C02D C 1.15834(18) 0.60518(16) 0.04537(13) 0.0190(7) Uani 1 1 d . . . . .
H02D H 1.131443 0.586459 0.077425 0.023 Uiso 1 1 calc R U . . .
C02E C 0.6011(2) 0.97527(18) 0.48905(14) 0.0291(9) Uani 1 1 d . . . . .
H02E H 0.559930 0.967623 0.516128 0.035 Uiso 1 1 calc R U . . .
C02F C 0.85895(18) 0.06308(17) 0.82823(13) 0.0210(8) Uani 1 1 d . . . . .
N02G N 1.41108(17) 0.43440(17) 0.07739(13) 0.0338(8) Uani 1 1 d D . . . .
C02H C 0.80038(18) -0.10314(16) 0.81318(12) 0.0188(7) Uani 1 1 d . . . . .
C02I C 0.71590(17) 0.46525(15) 0.55975(12) 0.0160(7) Uani 1 1 d . . . . .
O02J O 0.59735(18) 0.42809(13) 0.71049(10) 0.0517(9) Uani 1 1 d . U . . .
C02K C 0.7825(2) 0.50496(17) 0.32519(13) 0.0239(8) Uani 1 1 d . . . . .
H02K H 0.738940 0.497871 0.349879 0.029 Uiso 1 1 calc R U . . .
C02L C 0.90217(18) 0.55490(16) 0.38280(12) 0.0181(7) Uani 1 1 d . . . . .
C02M C 0.61813(18) 0.55686(16) 0.60646(13) 0.0203(8) Uani 1 1 d . . . . .
H02M H 0.583982 0.589020 0.621751 0.024 Uiso 1 1 calc R U . . .
C02N C 1.32854(18) 0.36551(17) 0.06323(13) 0.0215(8) Uani 1 1 d . . . . .
C02O C 1.16065(19) 0.46459(16) 0.15489(13) 0.0204(8) Uani 1 1 d . . . . .
C02P C 0.9112(2) 0.04196(18) 0.85174(15) 0.0266(8) Uani 1 1 d . . . . .
C02Q C 0.86355(17) 0.33692(16) 0.47096(13) 0.0183(7) Uani 1 1 d . . . . .
H02Q H 0.897140 0.309696 0.449656 0.022 Uiso 1 1 calc R U . . .
C02R C 0.76760(17) 0.41813(16) 0.53084(12) 0.0165(7) Uani 1 1 d . . . . .
O02S O 0.52573(19) 0.76434(16) 0.15208(12) 0.0571(9) Uani 1 1 d . . . . .
O02T O 1.4213(2) 0.58870(14) -0.21070(11) 0.0694(13) Uani 1 1 d . . . . .
C02U C 0.9103(2) 0.52509(18) 0.25090(14) 0.0301(9) Uani 1 1 d . . . . .
H02U H 0.953228 0.532898 0.225614 0.036 Uiso 1 1 calc R U . . .
C02V C 0.8050(2) 0.76149(18) 0.30116(15) 0.0315(9) Uani 1 1 d . . . . .
C02W C 0.80422(18) 0.05740(16) 0.69358(12) 0.0172(7) Uani 1 1 d . . . . .
C02X C 1.14811(18) 0.67086(16) 0.03198(13) 0.0191(7) Uani 1 1 d . . . . .
H02X H 1.115135 0.697021 0.054542 0.023 Uiso 1 1 calc R U . . .
C02Y C 0.6174(2) -0.01901(19) 1.00559(14) 0.0319(10) Uani 1 1 d . . . . .
H02Y H 0.574095 -0.026669 1.030402 0.038 Uiso 1 1 calc R U . . .
C02Z C 1.25202(19) 0.31010(16) 0.04449(13) 0.0209(8) Uani 1 1 d . . . . .
C030 C 0.9291(2) 0.03808(17) 0.56346(13) 0.0251(8) Uani 1 1 d . . . . .
C031 C 1.2138(2) 0.48066(18) 0.17141(14) 0.0278(9) Uani 1 1 d . . . . .
H031 H 1.257119 0.491041 0.147708 0.033 Uiso 1 1 calc R U . . .
C032 C 0.7443(2) 0.00416(17) 0.93250(14) 0.0251(8) Uani 1 1 d . . . . .
H032 H 0.787876 0.012332 0.908129 0.030 Uiso 1 1 calc R U . . .
C033 C 0.75220(19) 0.80877(17) 0.29129(13) 0.0232(8) Uani 1 1 d . . . . .
C034 C 0.87606(18) -0.04226(17) 0.83188(13) 0.0214(8) Uani 1 1 d . . . . .
C035 C 1.35342(18) 0.42356(18) 0.06680(13) 0.0219(8) Uani 1 1 d . . . . .
C036 C 0.80691(17) 1.05400(16) 0.12841(12) 0.0175(7) Uani 1 1 d . . . . .
H036 H 0.800578 1.096261 0.111573 0.021 Uiso 1 1 calc R U . . .
C037 C 1.38843(19) 0.45548(17) -0.11146(13) 0.0243(8) Uani 1 1 d . . . . .
H037 H 1.422008 0.423467 -0.127504 0.029 Uiso 1 1 calc R U . . .
C038 C 1.3011(2) 0.25954(18) 0.05580(14) 0.0273(9) Uani 1 1 d . . . . .
C039 C 0.76934(17) 1.03838(16) 0.17835(13) 0.0167(7) Uani 1 1 d . . . . .
C03A C 0.85977(19) 0.94540(17) 0.12802(13) 0.0232(8) Uani 1 1 d . . . . .
H03A H 0.891032 0.912586 0.111219 0.028 Uiso 1 1 calc R U . . .
C03B C 0.5866(2) 0.4913(2) 0.42777(16) 0.0314(9) Uani 1 1 d . . . . .
C03C C 1.24134(17) 0.59250(16) -0.03212(12) 0.0163(7) Uani 1 1 d . . . . .
C03D C 0.6947(2) 0.74156(17) 0.42975(14) 0.0254(8) Uani 1 1 d . . . . .
C03E C 0.85377(18) 1.00751(16) 0.10322(12) 0.0184(7) Uani 1 1 d . . . . .
C03F C 0.7234(2) 0.99751(17) 0.40866(14) 0.0242(8) Uani 1 1 d . . . . .
H03F H 0.764948 1.005333 0.381939 0.029 Uiso 1 1 calc R U . . .
C03G C 0.8351(2) 0.59350(18) 0.55608(13) 0.0259(8) Uani 1 1 d . . . . .
H03G H 0.787632 0.584650 0.569552 0.031 Uiso 1 1 calc R U . . .
C03H C 0.82878(19) 0.87101(17) 0.30274(14) 0.0241(8) Uani 1 1 d . . . . .
C03I C 0.81977(19) 0.93199(16) 0.17730(13) 0.0232(8) Uani 1 1 d . . . . .
H03I H 0.823594 0.889358 0.194144 0.028 Uiso 1 1 calc R U . . .
C03J C 0.88919(18) 0.02455(16) 0.61866(13) 0.0203(8) Uani 1 1 d . . . . .
C03K C 0.64132(18) 1.09945(17) 0.28828(13) 0.0213(8) Uani 1 1 d . . . . .
H03K H 0.617286 1.081649 0.321462 0.026 Uiso 1 1 calc R U . . .
C03L C 0.72056(17) 1.08525(16) 0.20973(12) 0.0165(7) Uani 1 1 d . . . . .
C03M C 0.75140(18) 0.10403(16) 0.72211(12) 0.0170(7) Uani 1 1 d . . . . .
C03N C 0.87419(18) 0.58323(17) 0.50708(13) 0.0193(7) Uani 1 1 d . . . . .
C03O C 0.6340(2) 0.92403(18) 0.18626(14) 0.0284(9) Uani 1 1 d . . . . .
H03O H 0.681045 0.932874 0.170037 0.034 Uiso 1 1 calc R U . . .
C03P C 0.8341(2) 0.12799(18) 0.82357(14) 0.0270(8) Uani 1 1 d . . . . .
H03P H 0.798890 0.143527 0.807757 0.032 Uiso 1 1 calc R U . . .
C03Q C 0.64919(17) 0.18219(16) 0.78147(12) 0.0180(7) Uani 1 1 d . . . . .
H03Q H 0.612807 0.207946 0.802197 0.022 Uiso 1 1 calc R U . . .
F03R F 0.4781(2) 0.7783(2) 0.52026(13) 0.0958(13) Uani 1 1 d . . . . .
C03S C 0.85315(19) 0.93191(18) 0.29912(13) 0.0233(8) Uani 1 1 d . . . . .
C03T C 0.86272(18) -0.04522(16) 0.69646(13) 0.0205(8) Uani 1 1 d . . . . .
H03T H 0.870807 -0.085833 0.715126 0.025 Uiso 1 1 calc R U . . .
C03U C 0.9139(2) 1.0146(2) 0.28922(15) 0.0303(9) Uani 1 1 d . . . . .
C03V C 1.34413(18) 0.44049(16) -0.06361(12) 0.0192(7) Uani 1 1 d . . . . .
H03V H 1.347272 0.397575 -0.047140 0.023 Uiso 1 1 calc R U . . .
C03W C 0.61746(19) -0.05453(16) 0.82622(14) 0.0223(8) Uani 1 1 d . . . . .
C03X C 0.8573(2) 0.50504(19) 0.23930(14) 0.0323(10) Uani 1 1 d . . . . .
H03X H 0.863923 0.497731 0.205790 0.039 Uiso 1 1 calc R U . . .
C03Y C 0.71018(17) 1.15008(16) 0.19244(13) 0.0179(7) Uani 1 1 d . . . . .
H03Y H 0.734673 1.166934 0.159096 0.022 Uiso 1 1 calc R U . . .
C03Z C 1.03461(19) 0.5955(2) 0.40297(15) 0.0281(9) Uani 1 1 d . . . . .
C040 C 0.6574(2) 0.9963(2) 0.49671(15) 0.0356(10) Uani 1 1 d . . . . .
H040 H 0.655153 1.003015 0.529597 0.043 Uiso 1 1 calc R U . . .
C041 C 0.7178(2) 1.00810(19) 0.45683(15) 0.0332(10) Uani 1 1 d . . . . .
H041 H 0.755671 1.023616 0.462884 0.040 Uiso 1 1 calc R U . . .
C042 C 0.65851(17) 0.56890(15) 0.55691(12) 0.0156(7) Uani 1 1 d . . . . .
H042 H 0.651720 0.610029 0.538517 0.019 Uiso 1 1 calc R U . . .
C043 C 0.74686(19) 0.69277(16) 0.43954(12) 0.0202(8) Uani 1 1 d . . . . .
C044 C 1.0856(2) 0.45220(19) 0.24235(14) 0.0321(10) Uani 1 1 d . . . . .
H044 H 1.042216 0.442896 0.266470 0.039 Uiso 1 1 calc R U . . .
C045 C 1.29219(17) 0.54645(16) -0.06279(12) 0.0176(7) Uani 1 1 d . . . . .
C046 C 1.13030(19) 0.43101(17) -0.02250(14) 0.0232(8) Uani 1 1 d . . . . .
C047 C 0.5322(2) 0.6027(2) 0.40595(16) 0.0337(10) Uani 1 1 d . . . . .
C048 C 0.7934(2) 0.4950(2) 0.27575(15) 0.0324(9) Uani 1 1 d . . . . .
H048 H 0.756972 0.481206 0.266742 0.039 Uiso 1 1 calc R U . . .
C049 C 0.84781(19) 1.03723(18) 0.28334(13) 0.0240(8) Uani 1 1 d . . . . .
C04A C 0.50246(19) -0.10158(18) 0.85230(15) 0.0272(9) Uani 1 1 d . . . . .
C04B C 0.9791(2) 0.38447(19) 0.08182(15) 0.0293(9) Uani 1 1 d . . . . .
C04C C 0.9401(3) 0.3406(3) 0.3184(2) 0.0522(13) Uani 1 1 d . . . . .
C04D C 0.66938(17) 0.11981(16) 0.79934(12) 0.0171(7) Uani 1 1 d . . . . .
H04D H 0.646599 0.103235 0.833137 0.020 Uiso 1 1 calc R U . . .
C04E C 0.85910(18) -0.10402(17) 0.82805(13) 0.0215(8) Uani 1 1 d . . . . .
C04F C 0.64834(19) 0.46722(19) 0.43947(14) 0.0255(8) Uani 1 1 d . . . . .
C04G C 0.6537(2) -0.06217(17) 0.74534(15) 0.0259(8) Uani 1 1 d . . . . .
C04H C 0.62837(19) 0.49688(17) 0.63353(13) 0.0235(8) Uani 1 1 d . . . . .
C04I C 0.62727(19) 1.16437(17) 0.27298(13) 0.0223(8) Uani 1 1 d . . . . .
H04I H 0.593711 1.190719 0.295067 0.027 Uiso 1 1 calc R U . . .
C04J C 1.2947(2) 0.19524(18) 0.05472(15) 0.0354(10) Uani 1 1 d . . . . .
H04J H 1.327887 0.162238 0.062981 0.042 Uiso 1 1 calc R U . . .
C04K C 0.66629(18) 0.63299(17) 0.42985(13) 0.0212(8) Uani 1 1 d . . . . .
C04L C 1.18169(18) 0.76928(16) -0.03136(13) 0.0204(7) Uani 1 1 d . . . . .
C04M C 1.0629(2) 0.41081(19) -0.00567(15) 0.0304(9) Uani 1 1 d . . . . .
C04N C 1.23284(17) 0.65828(16) -0.04780(12) 0.0180(7) Uani 1 1 d . . . . .
H04N H 1.258278 0.675926 -0.080656 0.022 Uiso 1 1 calc R U . . .
C04O C 0.78178(18) 0.35539(16) 0.55090(12) 0.0186(7) Uani 1 1 d . . . . .
H04O H 0.758814 0.340717 0.585102 0.022 Uiso 1 1 calc R U . . .
C04P C 1.1398(2) 0.4669(2) 0.25686(15) 0.0406(11) Uani 1 1 d . . . . .
H04P H 1.133653 0.467165 0.291576 0.049 Uiso 1 1 calc R U . . .
C04Q C 1.1693(2) 0.43060(19) -0.07276(14) 0.0316(9) Uani 1 1 d . . . . .
H04Q H 1.215843 0.442198 -0.084675 0.038 Uiso 1 1 calc R U . . .
C04R C 0.84314(19) 0.24514(17) 0.54285(14) 0.0227(8) Uani 1 1 d . . . . .
C04S C 0.8396(2) -0.21444(17) 0.82588(14) 0.0261(8) Uani 1 1 d . . . . .
C04T C 0.64256(18) 0.57297(18) 0.42987(13) 0.0220(8) Uani 1 1 d . . . . .
C04U C 0.73491(18) 0.16673(16) 0.70209(13) 0.0188(7) Uani 1 1 d . . . . .
H04U H 0.758319 0.182482 0.668211 0.023 Uiso 1 1 calc R U . . .
C04V C 0.8379(2) -0.28089(19) 0.82694(15) 0.0344(10) Uani 1 1 d . . . . .
H04V H 0.872161 -0.311157 0.836770 0.041 Uiso 1 1 calc R U . . .
C04W C 0.84013(18) 0.07082(16) 0.64255(12) 0.0190(7) Uani 1 1 d . . . . .
H04W H 0.831007 0.111455 0.624291 0.023 Uiso 1 1 calc R U . . .
C04X C 0.67788(18) 0.45098(17) 0.60952(12) 0.0214(8) Uani 1 1 d . . . . .
H04X H 0.685609 0.409667 0.627356 0.026 Uiso 1 1 calc R U . . .
F04Y F 0.45986(19) 0.86387(16) 0.55704(15) 0.0990(13) Uani 1 1 d . U . . .
C04Z C 0.9434(2) 0.59861(19) 0.48759(14) 0.0271(9) Uani 1 1 d . . . . .
C050 C 1.2031(2) 0.4814(2) 0.22203(15) 0.0376(10) Uani 1 1 d . . . . .
H050 H 1.239295 0.491843 0.233065 0.045 Uiso 1 1 calc R U . . .
C051 C 0.6910(2) -0.06595(19) 0.69538(15) 0.0325(9) Uani 1 1 d . . . . .
H051 H 0.736607 -0.052201 0.681551 0.039 Uiso 1 1 calc R U . . .
C052 C 1.3833(2) 0.51805(17) -0.13589(13) 0.0256(8) Uani 1 1 d . . . . .
C053 C 0.8052(2) 0.71277(17) 0.44688(14) 0.0269(8) Uani 1 1 d . . . . .
H053 H 0.841094 0.681622 0.453442 0.032 Uiso 1 1 calc R U . . .
C054 C 0.6717(2) -0.0031(2) 1.01855(15) 0.0355(10) Uani 1 1 d . . . . .
H054 H 0.666098 -0.000271 1.052815 0.043 Uiso 1 1 calc R U . . .
C055 C 0.5066(2) -0.14939(19) 0.89100(17) 0.0380(11) Uani 1 1 d . . . . .
H055 H 0.550661 -0.168237 0.894243 0.046 Uiso 1 1 calc R U . . .
C056 C 0.5344(2) 0.91026(18) 0.26119(14) 0.0255(8) Uani 1 1 d . . . . .
C057 C 0.8305(2) 1.10336(18) 0.27424(14) 0.0275(9) Uani 1 1 d . . . . .
H057 H 0.785865 1.120070 0.271003 0.033 Uiso 1 1 calc R U . . .
C058 C 0.82975(17) 0.31384(16) 0.52084(13) 0.0176(7) Uani 1 1 d . . . . .
C059 C 0.7350(2) 0.00888(19) 0.98254(14) 0.0328(9) Uani 1 1 d . . . . .
H059 H 0.772036 0.020362 0.992225 0.039 Uiso 1 1 calc R U . . .
C05A C 1.33446(18) 0.56346(16) -0.11118(13) 0.0208(8) Uani 1 1 d . . . . .
H05A H 1.329887 0.606367 -0.127377 0.025 Uiso 1 1 calc R U . . .
C05B C 0.7369(2) -0.19147(17) 0.79781(14) 0.0272(9) Uani 1 1 d . . . . .
H05B H 0.702602 -0.161758 0.787534 0.033 Uiso 1 1 calc R U . . .
C05C C 0.66960(19) 0.27447(16) 0.71083(13) 0.0201(7) Uani 1 1 d . . . . .
C05D C 0.4629(2) 0.8427(2) 0.38835(16) 0.0368(10) Uani 1 1 d . . . . .
H05D H 0.506185 0.818272 0.388126 0.044 Uiso 1 1 calc R U . . .
C05E C 0.6985(2) 0.78794(18) 0.27870(16) 0.0344(10) Uani 1 1 d . . . . .
H05E H 0.662115 0.818339 0.271999 0.041 Uiso 1 1 calc R U . . .
C05F C 1.3527(2) 0.52856(19) 0.05858(16) 0.0297(9) Uani 1 1 d . . . . .
C05G C 0.9664(2) 0.9041(2) 0.31732(16) 0.0323(9) Uani 1 1 d . . . . .
C05H C 0.8632(2) 0.1689(2) 0.84310(17) 0.0380(10) Uani 1 1 d . . . . .
H05H H 0.847747 0.213574 0.840147 0.046 Uiso 1 1 calc R U . . .
C05I C 0.78909(19) -0.16893(17) 0.81183(13) 0.0217(8) Uani 1 1 d . . . . .
C05J C 0.66325(18) 1.19008(16) 0.22474(13) 0.0185(7) Uani 1 1 d . . . . .
C05K C 0.7861(2) -0.30130(19) 0.81357(16) 0.0390(11) Uani 1 1 d . . . . .
H05K H 0.784283 -0.346075 0.814167 0.047 Uiso 1 1 calc R U . . .
N05L N 0.9567(2) 0.3574(2) 0.34786(17) 0.0672(14) Uani 1 1 d . . . . .
C05M C 0.9395(2) 0.0826(2) 0.87170(16) 0.0360(10) Uani 1 1 d . . . . .
H05M H 0.974317 0.067108 0.887872 0.043 Uiso 1 1 calc R U . . .
C05N C 0.5931(2) 0.9095(2) 0.15978(16) 0.0369(10) Uani 1 1 d . . . . .
H05N H 0.612894 0.907409 0.124726 0.044 Uiso 1 1 calc R U . . .
C05O C 0.5871(2) -0.08429(18) 0.76518(16) 0.0294(9) Uani 1 1 d . . . . .
C05P C 1.4124(2) 0.5003(2) 0.07196(18) 0.0403(11) Uani 1 1 d . . . . .
C13 C 1.4612(3) 0.3909(3) 0.0910(3) 0.0439(9) Uani 0.5 1 d DG . P E 2
C15 C 1.4468(2) 0.3576(3) 0.1395(3) 0.0439(9) Uani 0.5 1 d G . P E 2
H15 H 1.402365 0.365371 0.163304 0.053 Uiso 0.5 1 calc R U P E 2
C17 C 1.4973(3) 0.3129(3) 0.1530(2) 0.0439(9) Uani 0.5 1 d G . P E 2
H17 H 1.487364 0.290142 0.186069 0.053 Uiso 0.5 1 calc R U P E 2
C16 C 1.5622(3) 0.3015(3) 0.1181(2) 0.0439(9) Uani 0.5 1 d G . P E 2
H16 H 1.596715 0.270938 0.127327 0.053 Uiso 0.5 1 calc R U P E 2
C18 C 1.5767(3) 0.3348(3) 0.0697(2) 0.0439(9) Uani 0.5 1 d G . P E 2
H18 H 1.621066 0.326964 0.045820 0.053 Uiso 0.5 1 calc R U P E 2
C14 C 1.5262(4) 0.3794(3) 0.0561(2) 0.0439(9) Uani 0.5 1 d G . P E 2
H14 H 1.536068 0.402194 0.023054 0.053 Uiso 0.5 1 calc R U P E 2
C05R C 0.65396(19) 1.26032(16) 0.20662(13) 0.0223(8) Uani 1 1 d . . . . .
C05S C 1.1969(2) 0.29282(17) 0.03156(14) 0.0273(9) Uani 1 1 d . . . . .
H05S H 1.163113 0.325306 0.023511 0.033 Uiso 1 1 calc R U . . .
C05T C 0.7014(2) 0.80676(19) 0.42727(15) 0.0359(10) Uani 1 1 d . . . . .
H05T H 0.666471 0.838653 0.420159 0.043 Uiso 1 1 calc R U . . .
C05U C 1.4307(2) 0.53616(19) -0.18841(14) 0.0377(11) Uani 1 1 d . . . . .
C05V C 1.18680(18) 0.69794(16) -0.01496(13) 0.0177(7) Uani 1 1 d . . . . .
C05W C 0.8110(2) 0.77765(18) 0.44466(16) 0.0346(10) Uani 1 1 d . . . . .
H05W H 0.850977 0.790718 0.449625 0.041 Uiso 1 1 calc R U . . .
C05X C 1.0234(2) 0.8757(2) 0.28355(17) 0.0430(12) Uani 1 1 d . . . . .
H05X H 1.029661 0.885124 0.248410 0.052 Uiso 1 1 calc R U . . .
C05Y C 0.8031(2) 0.69631(19) 0.30044(17) 0.0426(11) Uani 1 1 d . . . . .
H05Y H 0.838045 0.665275 0.308623 0.051 Uiso 1 1 calc R U . . .
C05Z C 0.4387(2) -0.0749(2) 0.84595(17) 0.0368(10) Uani 1 1 d . . . . .
H05Z H 0.436285 -0.042161 0.818838 0.044 Uiso 1 1 calc R U . . .
C060 C 0.4593(2) 0.89336(19) 0.35138(15) 0.0279(9) Uani 1 1 d . . . . .
C061 C 0.5869(2) 0.48062(18) 0.68776(14) 0.0368(11) Uani 1 1 d . . . . .
C063 C 0.7357(2) -0.25654(18) 0.79902(16) 0.0356(10) Uani 1 1 d . . . . .
H063 H 0.700023 -0.271423 0.789827 0.043 Uiso 1 1 calc R U . . .
C064 C 0.8687(2) 0.6172(2) 0.58419(17) 0.0419(11) Uani 1 1 d . . . . .
H064 H 0.843375 0.625190 0.617533 0.050 Uiso 1 1 calc R U . . .
C065 C 0.68388(17) 0.20603(16) 0.73216(12) 0.0167(7) Uani 1 1 d . . . . .
C066 C 1.2400(2) 0.18003(19) 0.04161(17) 0.0409(11) Uani 1 1 d . . . . .
H066 H 1.235514 0.136350 0.040218 0.049 Uiso 1 1 calc R U . . .
C067 C 1.1909(2) 0.22877(19) 0.03031(17) 0.0376(10) Uani 1 1 d . . . . .
H067 H 1.152771 0.217847 0.021635 0.045 Uiso 1 1 calc R U . . .
C068 C 0.8802(2) 1.1440(2) 0.27003(17) 0.0417(11) Uani 1 1 d . . . . .
H068 H 0.869326 1.189292 0.263682 0.050 Uiso 1 1 calc R U . . .
C069 C 0.5231(2) 0.8977(2) 0.18291(17) 0.0413(11) Uani 1 1 d . . . . .
H069 H 0.495890 0.889887 0.163051 0.050 Uiso 1 1 calc R U . . .
C06A C 0.6672(2) 0.4010(2) 0.44586(16) 0.0344(10) Uani 1 1 d . . . . .
H06A H 0.709723 0.383869 0.452596 0.041 Uiso 1 1 calc R U . . .
C06B C 0.6599(3) -0.0904(2) 0.66624(18) 0.0457(12) Uani 1 1 d . . . . .
H06B H 0.684666 -0.093140 0.631835 0.055 Uiso 1 1 calc R U . . .
C06C C 0.5401(2) 0.4513(2) 0.4243(2) 0.0545(15) Uani 1 1 d . . . . .
H06C H 0.497688 0.468215 0.417342 0.065 Uiso 1 1 calc R U . . .
C06D C 0.9770(2) 0.6209(2) 0.51621(17) 0.0409(11) Uani 1 1 d . . . . .
H06D H 1.024504 0.629771 0.502846 0.049 Uiso 1 1 calc R U . . .
C06E C 1.0311(3) 0.3935(2) -0.03788(18) 0.0464(12) Uani 1 1 d . . . . .
H06E H 0.985028 0.380784 -0.026178 0.056 Uiso 1 1 calc R U . . .
C06F C 0.3790(2) -0.0974(3) 0.88031(19) 0.0482(13) Uani 1 1 d . . . . .
H06F H 0.334897 -0.079846 0.876458 0.058 Uiso 1 1 calc R U . . .
C06G C 1.1381(3) 0.4127(2) -0.10493(17) 0.0452(12) Uani 1 1 d . . . . .
H06G H 1.163623 0.412118 -0.139448 0.054 Uiso 1 1 calc R U . . .
C06H C 0.4930(2) 0.8973(2) 0.23433(16) 0.0372(10) Uani 1 1 d . . . . .
H06H H 0.445924 0.888486 0.250372 0.045 Uiso 1 1 calc R U . . .
C06I C 0.5553(2) -0.1088(2) 0.73607(18) 0.0421(11) Uani 1 1 d . . . . .
H06I H 0.510051 -0.123268 0.749945 0.051 Uiso 1 1 calc R U . . .
C06J C 0.7587(2) 0.82413(19) 0.43519(17) 0.0415(11) Uani 1 1 d . . . . .
H06J H 0.763230 0.868454 0.434251 0.050 Uiso 1 1 calc R U . . .
C06K C 1.3389(2) 0.5959(2) 0.05193(18) 0.0410(11) Uani 1 1 d . . . . .
H06K H 1.298131 0.616214 0.043973 0.049 Uiso 1 1 calc R U . . .
C06L C 0.9556(2) 0.8905(2) 0.36852(17) 0.0436(11) Uani 1 1 d . . . . .
H06L H 0.915957 0.910140 0.391404 0.052 Uiso 1 1 calc R U . . .
C06M C 0.9147(2) 0.1468(2) 0.86703(17) 0.0405(11) Uani 1 1 d . . . . .
H06M H 0.932713 0.176593 0.880221 0.049 Uiso 1 1 calc R U . . .
N06N N 1.0649(3) 0.1959(2) 0.3076(2) 0.0697(14) Uani 1 1 d . . . . .
C06O C 0.9640(2) 1.0547(2) 0.28478(17) 0.0423(11) Uani 1 1 d . . . . .
H06O H 1.008575 1.038184 0.288305 0.051 Uiso 1 1 calc R U . . .
C06P C 0.9388(2) 0.6297(3) 0.56487(18) 0.0491(13) Uani 1 1 d . . . . .
H06P H 0.960416 0.644570 0.585677 0.059 Uiso 1 1 calc R U . . .
C06Q C 1.3269(3) 0.8337(2) 0.0748(2) 0.0573(14) Uani 1 1 d . . . . .
H06N H 1.358862 0.861622 0.049171 0.086 Uiso 1 1 calc R U . . .
H06Q H 1.352178 0.806495 0.096398 0.086 Uiso 1 1 calc R U . . .
H06S H 1.288337 0.860352 0.095229 0.086 Uiso 1 1 calc R U . . .
C06R C 0.6209(2) 0.3614(2) 0.4419(2) 0.0529(14) Uani 1 1 d . . . . .
H06R H 0.631858 0.315974 0.446500 0.064 Uiso 1 1 calc R U . . .
N0 N 1.0472(11) 0.6458(9) 0.1557(7) 0.108(6) Uani 0.55 1 d . U P F 1
C06T C 0.5926(3) -0.1111(2) 0.68618(19) 0.0469(12) Uani 1 1 d . . . . .
H06T H 0.572561 -0.127053 0.664945 0.056 Uiso 1 1 calc R U . . .
C06U C 1.0702(3) 0.3957(2) -0.08759(19) 0.0527(13) Uani 1 1 d . . . . .
H06U H 1.049973 0.385098 -0.110943 0.063 Uiso 1 1 calc R U . . .
C06V C 0.7500(3) 0.6779(2) 0.2877(2) 0.0562(15) Uani 1 1 d . . . . .
H06V H 0.748325 0.633518 0.286755 0.067 Uiso 1 1 calc R U . . .
C06W C 1.0949(3) 0.2339(2) 0.31258(19) 0.0466(12) Uani 1 1 d . . . . .
C06X C 1.0617(2) 0.8196(2) 0.35259(19) 0.0435(12) Uani 1 1 d . . . . .
H06X H 1.095119 0.791103 0.364811 0.052 Uiso 1 1 calc R U . . .
C06Y C 0.6977(3) 0.7233(2) 0.2759(2) 0.0524(14) Uani 1 1 d . . . . .
H06Y H 0.661982 0.709638 0.266019 0.063 Uiso 1 1 calc R U . . .
C06Z C 0.9460(3) 1.1202(2) 0.27489(18) 0.0486(13) Uani 1 1 d . . . . .
H06Z H 0.979046 1.149557 0.271352 0.058 Uiso 1 1 calc R U . . .
C070 C 1.1669(2) 0.6046(2) 0.33838(17) 0.0457(12) Uani 1 1 d . . . . .
H070 H 1.212934 0.608208 0.316238 0.055 Uiso 1 1 calc R U . . .
C071 C 1.4614(3) 0.5368(3) 0.0767(2) 0.0648(17) Uani 1 1 d . . . . .
H071 H 1.502307 0.517021 0.084776 0.078 Uiso 1 1 calc R U . . .
C072 C 1.2996(3) 0.7935(2) 0.0505(2) 0.0494(13) Uani 1 1 d . . . . .
C073 C 0.4661(2) 0.6088(2) 0.4379(2) 0.0462(12) Uani 1 1 d . . . . .
H073 H 0.454036 0.584005 0.470201 0.055 Uiso 1 1 calc R U . . .
C074 C 1.0827(2) 0.5431(2) 0.39903(17) 0.0472(13) Uani 1 1 d . . . . .
H074 H 1.070450 0.503280 0.419135 0.057 Uiso 1 1 calc R U . . .
C075 C 0.3968(2) 0.9282(2) 0.35030(18) 0.0414(11) Uani 1 1 d . . . . .
H075 H 0.395122 0.963224 0.324585 0.050 Uiso 1 1 calc R U . . .
C076 C 0.5009(3) 0.8093(3) 0.5487(2) 0.0589(15) Uani 1 1 d . . . . .
C078 C 0.3365(2) 0.9112(3) 0.3874(2) 0.0573(15) Uani 1 1 d . . . . .
H078 H 0.292801 0.934198 0.386752 0.069 Uiso 1 1 calc R U . . .
C079 C 0.5271(3) 0.8129(2) 0.06249(18) 0.0434(11) Uani 1 1 d . . . . .
C07A C 0.4452(3) -0.1697(2) 0.92527(19) 0.0487(13) Uani 1 1 d . . . . .
H07A H 0.447161 -0.201556 0.952991 0.058 Uiso 1 1 calc R U . . .
C07B C 0.3813(2) -0.1439(3) 0.9195(2) 0.0519(14) Uani 1 1 d . . . . .
H07B H 0.339385 -0.158543 0.942617 0.062 Uiso 1 1 calc R U . . .
C07C C 1.1494(2) 0.5475(3) 0.36586(17) 0.0494(13) Uani 1 1 d . . . . .
H07C H 1.182545 0.510541 0.362517 0.059 Uiso 1 1 calc R U . . .
C07D C 0.7187(3) 0.1789(3) 0.3960(2) 0.0689(17) Uani 1 1 d . . . . .
H07I H 0.758531 0.169853 0.366714 0.103 Uiso 1 1 calc R U . . .
H07L H 0.681913 0.206591 0.384786 0.103 Uiso 1 1 calc R U . . .
H07M H 0.700613 0.138310 0.414419 0.103 Uiso 1 1 calc R U . . .
C07E C 0.9161(2) 0.4197(3) 0.09193(18) 0.0543(14) Uani 1 1 d . . . . .
H07E H 0.911206 0.462252 0.075248 0.065 Uiso 1 1 calc R U . . .
N07F N 0.7671(3) 0.2883(3) 0.7838(2) 0.091(2) Uani 1 1 d . . . . .
C07G C 0.4017(3) 0.8279(2) 0.42615(18) 0.0500(13) Uani 1 1 d . . . . .
H07G H 0.403274 0.794252 0.452845 0.060 Uiso 1 1 calc R U . . .
C07I C 0.7407(3) 0.2109(3) 0.4284(3) 0.0695(18) Uani 1 1 d . . . . .
C07J C 1.0041(3) 0.8471(2) 0.38593(19) 0.0502(13) Uani 1 1 d . . . . .
H07J H 0.997260 0.836443 0.421084 0.060 Uiso 1 1 calc R U . . .
C07K C 1.4478(3) 0.6029(3) 0.0693(3) 0.076(2) Uani 1 1 d . . . . .
H07K H 1.480013 0.629303 0.072294 0.091 Uiso 1 1 calc R U . . .
C07L C 0.9294(3) 0.1405(3) 0.4143(2) 0.0690(17) Uani 1 1 d . . . . .
H07P H 0.954756 0.158930 0.380189 0.103 Uiso 1 1 calc R U . . .
H07Q H 0.960979 0.131407 0.435122 0.103 Uiso 1 1 calc R U . . .
H07S H 0.890226 0.171368 0.428930 0.103 Uiso 1 1 calc R U . . .
C2 C 1.0259(5) -0.0947(5) 0.8517(2) 0.0401(8) Uani 0.5 1 d G . P G 2
H2 H 1.043405 -0.081223 0.816578 0.048 Uiso 0.5 1 calc R U P G 2
C0 C 0.9617(5) -0.0673(5) 0.8793(4) 0.0401(8) Uani 0.5 1 d DG . P G 2
C1 C 0.9360(3) -0.0870(4) 0.9307(4) 0.0401(8) Uani 0.5 1 d G . P G 2
H1 H 0.892122 -0.068309 0.949624 0.048 Uiso 0.5 1 calc R U P G 2
C4 C 0.9746(3) -0.1341(4) 0.9545(2) 0.0401(8) Uani 0.5 1 d G . P G 2
H4 H 0.957062 -0.147516 0.989596 0.048 Uiso 0.5 1 calc R U P G 2
C3 C 1.0388(3) -0.1614(3) 0.9268(2) 0.0401(8) Uani 0.5 1 d G . P G 2
H3 H 1.065174 -0.193577 0.943059 0.048 Uiso 0.5 1 calc R U P G 2
C24 C 1.0645(4) -0.1417(4) 0.8754(2) 0.0401(8) Uani 0.5 1 d G . P G 2
H24 H 1.108346 -0.160432 0.856550 0.048 Uiso 0.5 1 calc R U P G 2
C07N C 0.3391(3) 0.8618(3) 0.4249(2) 0.0575(15) Uani 1 1 d . . . . .
H07N H 0.297335 0.850743 0.450327 0.069 Uiso 1 1 calc R U . . .
C07O C 0.5585(3) 0.3863(3) 0.4315(2) 0.0662(18) Uani 1 1 d . . . . .
H07O H 0.528164 0.357449 0.429232 0.079 Uiso 1 1 calc R U . . .
C07P C 0.7110(4) 0.3258(3) 0.2901(2) 0.0637(16) Uani 1 1 d . . . . .
C07Q C 1.1326(3) 0.2823(3) 0.3189(2) 0.0723(18) Uani 1 1 d . . . . .
H07D H 1.101916 0.307896 0.344719 0.108 Uiso 1 1 d R U . . .
H07F H 1.173056 0.261706 0.329559 0.108 Uiso 1 1 d R U . . .
H07H H 1.148556 0.310496 0.287069 0.108 Uiso 1 1 d R U . . .
C07R C 0.9877(3) 0.3234(2) 0.1069(2) 0.0602(15) Uani 1 1 d . . . . .
H07R H 1.032355 0.299443 0.099705 0.072 Uiso 1 1 calc R U . . .
N07S N 0.7919(3) 0.9701(3) 0.5682(2) 0.101(2) Uani 1 1 d . . . . .
C07T C 0.8309(3) 0.9395(4) 0.5411(2) 0.080(2) Uani 1 1 d . . . . .
N07U N 0.7547(3) 0.2865(3) 0.2778(2) 0.0915(19) Uani 1 1 d . . . . .
N07V N 1.2806(3) 0.7621(2) 0.0305(2) 0.0883(19) Uani 1 1 d . . . . .
C07X C 1.0715(2) 0.8331(2) 0.30161(18) 0.0456(12) Uani 1 1 d . . . . .
H07X H 1.111030 0.813227 0.278809 0.055 Uiso 1 1 calc R U . . .
N07Y N 0.8832(3) 0.0342(3) 0.4098(2) 0.097(2) Uani 1 1 d . . . . .
C07Z C 0.5498(3) 0.6389(3) 0.35967(19) 0.075(2) Uani 1 1 d . . . . .
H07Z H 0.596066 0.634456 0.337624 0.090 Uiso 1 1 calc R U . . .
C080 C 0.8584(3) 0.3927(4) 0.1271(2) 0.076(2) Uani 1 1 d . . . . .
H080 H 0.813694 0.416479 0.133834 0.091 Uiso 1 1 calc R U . . .
C081 C 0.4162(2) 0.6525(2) 0.4218(2) 0.0596(16) Uani 1 1 d . . . . .
H081 H 0.369760 0.656903 0.443548 0.071 Uiso 1 1 calc R U . . .
C082 C 1.3878(3) 0.6315(2) 0.0575(2) 0.0656(17) Uani 1 1 d . . . . .
H082 H 1.379951 0.677233 0.053129 0.079 Uiso 1 1 calc R U . . .
C084 C 1.0513(3) 0.6524(2) 0.3750(2) 0.074(2) Uani 1 1 d . . . . .
H084 H 1.017585 0.688862 0.377535 0.089 Uiso 1 1 calc R U . . .
C085 C 0.7236(4) 0.3280(3) 0.7960(2) 0.0703(19) Uani 1 1 d . . . . .
N088 N 0.7136(3) 0.5952(4) 0.6830(2) 0.109(2) Uani 1 1 d . . . . .
C089 C 0.6638(4) 0.6280(4) 0.6937(2) 0.080(2) Uani 1 1 d . . . . .
C9 C 0.5689(7) 0.6365(7) 0.2223(4) 0.073(3) Uani 0.8 1 d . . P H 1
H9A H 0.550035 0.631652 0.259070 0.109 Uiso 0.8 1 calc R U P H 1
H9B H 0.538078 0.618777 0.208350 0.109 Uiso 0.8 1 calc R U P H 1
H9C H 0.571876 0.682270 0.209144 0.109 Uiso 0.8 1 calc R U P H 1
C08B C 0.9030(3) 0.0811(4) 0.4121(2) 0.0649(17) Uani 1 1 d . . . . .
C08C C 0.8665(3) 0.3323(3) 0.1516(2) 0.0644(16) Uani 1 1 d . . . . .
H08C H 0.827072 0.313982 0.175404 0.077 Uiso 1 1 calc R U . . .
C08D C 0.6541(3) 0.3753(3) 0.3047(3) 0.083(2) Uani 1 1 d . . . . .
H08J H 0.649330 0.404160 0.274648 0.125 Uiso 1 1 calc R U . . .
H08K H 0.663834 0.400173 0.327577 0.125 Uiso 1 1 calc R U . . .
H08M H 0.610592 0.355272 0.321703 0.125 Uiso 1 1 calc R U . . .
C08E C 0.4324(3) 0.6881(3) 0.3765(2) 0.0586(15) Uani 1 1 d . . . . .
H08E H 0.397619 0.717185 0.366188 0.070 Uiso 1 1 calc R U . . .
C08F C 0.6667(4) 0.3804(3) 0.8110(3) 0.095(2) Uani 1 1 d . . . . .
H08F H 0.660510 0.407879 0.780831 0.143 Uiso 1 1 calc R U . . .
H08H H 0.678961 0.406270 0.832057 0.143 Uiso 1 1 calc R U . . .
H08I H 0.623088 0.361373 0.830052 0.143 Uiso 1 1 calc R U . . .
C08G C 1.1192(3) 0.6571(3) 0.3422(3) 0.086(2) Uani 1 1 d . . . . .
H08G H 1.131761 0.697066 0.322571 0.103 Uiso 1 1 calc R U . . .
C08H C 0.9221(4) 0.3195(3) 0.2779(3) 0.099(2) Uani 1 1 d . . . . .
H08A H 0.961780 0.292540 0.258819 0.149 Uiso 1 1 calc R U . . .
H08B H 0.910747 0.357271 0.255436 0.149 Uiso 1 1 calc R U . . .
H08D H 0.881562 0.294526 0.292228 0.149 Uiso 1 1 calc R U . . .
N08J N 0.7575(4) 0.2348(3) 0.4552(3) 0.118(3) Uani 1 1 d . . . . .
C08L C 0.9312(3) 0.2974(3) 0.1424(2) 0.0721(18) Uani 1 1 d . . . . .
H08L H 0.936662 0.255717 0.160359 0.087 Uiso 1 1 calc R U . . .
C21 C 0.7113(4) 0.7490(4) 0.1030(3) 0.062(2) Uani 0.7 1 d . . P . .
H21A H 0.705016 0.745945 0.070489 0.093 Uiso 0.7 1 calc R U P . .
H21B H 0.665473 0.755211 0.128003 0.093 Uiso 0.7 1 calc R U P . .
H21C H 0.736893 0.709192 0.113912 0.093 Uiso 0.7 1 calc R U P . .
C08N C 0.8819(4) 0.9026(4) 0.5059(3) 0.112(3) Uani 1 1 d . U . . .
H08N H 0.917585 0.930084 0.484017 0.169 Uiso 1 1 calc R U . . .
H08P H 0.859188 0.885877 0.485320 0.169 Uiso 1 1 calc R U . . .
H08Q H 0.903877 0.866478 0.524109 0.169 Uiso 1 1 calc R U . . .
C08O C 0.4993(3) 0.6824(3) 0.3453(2) 0.088(2) Uani 1 1 d . . . . .
H08O H 0.511301 0.708290 0.313411 0.106 Uiso 1 1 calc R U . . .
C08P C 0.7542(4) 0.7775(4) 0.5796(3) 0.089(2) Uani 1 1 d . . . . .
C08Q C 0.5975(4) 0.6683(3) 0.7074(3) 0.105(3) Uani 1 1 d . . . . .
H08R H 0.578401 0.677315 0.678878 0.158 Uiso 1 1 calc R U . . .
H08S H 0.605253 0.709007 0.716082 0.158 Uiso 1 1 calc R U . . .
H08T H 0.564504 0.645757 0.736371 0.158 Uiso 1 1 calc R U . . .
C20 C 0.7479(4) 0.7998(5) 0.0982(3) 0.066(3) Uani 0.7 1 d . . P . .
N2 N 0.7763(4) 0.8414(5) 0.0934(4) 0.106(3) Uani 0.7 1 d . U P . .
C08U C 0.8834(5) 0.7417(5) 0.1703(3) 0.116(3) Uani 0.8 1 d . U P . .
H08X H 0.835869 0.745388 0.167744 0.139 Uiso 0.8 1 d R U P . .
H08Y H 0.884899 0.769728 0.194154 0.139 Uiso 0.8 1 d R U P . .
H H 0.897029 0.696938 0.182124 0.139 Uiso 0.8 1 d R U P . .
N08V N 0.8063(5) 0.7845(4) 0.5843(3) 0.156(3) Uani 1 1 d . . . . .
C08Y C 0.6942(4) 0.7687(5) 0.5705(3) 0.138(3) Uani 1 1 d . U . . .
H08U H 0.678644 0.807937 0.551338 0.208 Uiso 1 1 calc R U . . .
H08V H 0.657865 0.759302 0.602512 0.208 Uiso 1 1 calc R U . . .
H08W H 0.702991 0.732514 0.551046 0.208 Uiso 1 1 calc R U . . .
C9B C 0.6398(5) 0.6010(5) 0.2076(3) 0.103(3) Uani 1 1 d . . . . .
C8 C 1.0233(5) -0.0999(5) 0.8655(2) 0.0401(8) Uani 0.5 1 d G . P G 1
H8 H 1.049352 -0.090608 0.831097 0.048 Uiso 0.5 1 calc R U P G 1
C6 C 0.9567(5) -0.0690(5) 0.8836(4) 0.0401(8) Uani 0.5 1 d DG . P G 1
C7 C 0.9186(4) -0.0827(4) 0.9339(4) 0.0401(8) Uani 0.5 1 d G . P G 1
H7 H 0.873042 -0.061577 0.946252 0.048 Uiso 0.5 1 calc R U P G 1
C11 C 0.9470(3) -0.1272(4) 0.9661(3) 0.0401(8) Uani 0.5 1 d G . P G 1
H11 H 0.920946 -0.136496 1.000496 0.048 Uiso 0.5 1 calc R U P G 1
C10 C 1.0136(3) -0.1581(3) 0.9480(2) 0.0401(8) Uani 0.5 1 d G . P G 1
H10 H 1.033054 -0.188471 0.970042 0.048 Uiso 0.5 1 calc R U P G 1
C12 C 1.0517(3) -0.1444(4) 0.8977(2) 0.0401(8) Uani 0.5 1 d G . P G 1
H12 H 1.097257 -0.165528 0.885342 0.048 Uiso 0.5 1 calc R U P G 1
C19 C 1.4545(3) 0.3840(3) 0.0997(3) 0.0439(9) Uani 0.5 1 d DG . P E 1
C1B C 1.4243(2) 0.3441(3) 0.1435(3) 0.0439(9) Uani 0.5 1 d G . P E 1
H1B H 1.375575 0.350449 0.159985 0.053 Uiso 0.5 1 calc R U P E 1
C1D C 1.4654(3) 0.2948(3) 0.1632(2) 0.0439(9) Uani 0.5 1 d G . P E 1
H1D H 1.444756 0.267586 0.193096 0.053 Uiso 0.5 1 calc R U P E 1
C1C C 1.5367(3) 0.2855(3) 0.1391(2) 0.0439(9) Uani 0.5 1 d G . P E 1
H1C H 1.564745 0.251871 0.152513 0.053 Uiso 0.5 1 calc R U P E 1
C1E C 1.5668(3) 0.3254(3) 0.0953(2) 0.0439(9) Uani 0.5 1 d G . P E 1
H1E H 1.615553 0.319018 0.078819 0.053 Uiso 0.5 1 calc R U P E 1
C1A C 1.5257(4) 0.3746(3) 0.0756(2) 0.0439(9) Uani 0.5 1 d G . P E 1
H1A H 1.546374 0.401881 0.045708 0.053 Uiso 0.5 1 calc R U P E 1
C21B C 1.0449(10) 0.6635(9) 0.1908(5) 0.074(5) Uani 0.55 1 d . . P F 1
C22 C 0.9291(6) 0.7619(5) 0.1246(5) 0.106(3) Uani 0.8 1 d . U P . .
N23 N 0.9675(6) 0.7763(5) 0.0838(4) 0.161(4) Uani 0.8 1 d . U P . .
C20B C 1.0422(7) 0.6963(6) 0.2319(4) 0.093(5) Uani 0.55 1 d . . P F 1
H20A H 0.996590 0.721392 0.241527 0.139 Uiso 0.55 1 d R U P F 1
H20B H 1.048470 0.666252 0.260987 0.139 Uiso 0.55 1 d R U P F 1
H20C H 1.079180 0.725512 0.220337 0.139 Uiso 0.55 1 d R U P F 1
C20A C 1.0916(11) 0.6541(10) 0.2239(8) 0.141(8) Uiso 0.45 1 d . . P I 2
H20D H 1.127110 0.684442 0.208318 0.212 Uiso 0.45 1 calc R U P I 2
H20E H 1.113133 0.613652 0.237659 0.212 Uiso 0.45 1 calc R U P I 2
H20F H 1.054610 0.672779 0.251058 0.212 Uiso 0.45 1 calc R U P I 2
C21A C 1.0600(12) 0.6407(10) 0.1838(10) 0.064(6) Uiso 0.45 1 d . . P I 2
N3 N 1.0414(9) 0.6235(7) 0.1595(7) 0.050(4) Uiso 0.45 1 d . . P I 2
N4 N 0.6954(4) 0.5735(5) 0.1959(3) 0.156(4) Uani 1 1 d . . . . .
C9A C 0.586(3) 0.650(3) 0.2089(19) 0.071(16) Uiso 0.2 1 d . . P H 2
H9AA H 0.540901 0.632179 0.224598 0.106 Uiso 0.2 1 calc R U P H 2
H9AB H 0.588628 0.670230 0.174476 0.106 Uiso 0.2 1 calc R U P H 2
H9AC H 0.590064 0.682625 0.228418 0.106 Uiso 0.2 1 calc R U P H 2

loop_
_atom_site_aniso_label
_atom_site_aniso_U_11
_atom_site_aniso_U_22
_atom_site_aniso_U_33
_atom_site_aniso_U_23
_atom_site_aniso_U_13
_atom_site_aniso_U_12
Ir01 0.01333(6) 0.01130(6) 0.01118(6) -0.00034(5) -0.00116(5) -0.00058(5)
Ir02 0.01596(7) 0.01155(6) 0.01413(6) 0.00120(5) -0.00301(5) 0.00053(5)
Ir03 0.01565(6) 0.01205(6) 0.01227(6) -0.00001(5) -0.00068(5) -0.00029(5)
Ir04 0.01688(7) 0.01225(6) 0.01351(6) 0.00076(5) -0.00062(5) -0.00046(5)
S005 0.0202(5) 0.0272(5) 0.0218(5) -0.0014(4) 0.0036(4) -0.0030(4)
S006 0.0204(5) 0.0282(5) 0.0183(4) -0.0019(4) 0.0017(4) -0.0021(4)
S007 0.0217(5) 0.0324(5) 0.0184(4) -0.0043(4) 0.0042(4) -0.0066(4)
S008 0.0193(5) 0.0291(5) 0.0280(5) -0.0004(4) 0.0017(4) -0.0016(4)
S009 0.0321(5) 0.0237(5) 0.0357(6) -0.0015(4) -0.0137(5) 0.0102(4)
S00A 0.0364(6) 0.0249(5) 0.0277(5) -0.0075(4) -0.0048(4) -0.0085(4)
S00B 0.0320(5) 0.0213(5) 0.0392(6) 0.0009(4) -0.0169(5) 0.0079(4)
S00C 0.0328(6) 0.0245(5) 0.0402(6) 0.0029(4) -0.0125(5) 0.0073(4)
S00D 0.0339(6) 0.0274(5) 0.0385(6) -0.0035(4) -0.0192(5) 0.0109(5)
S00E 0.0379(6) 0.0206(5) 0.0398(6) -0.0058(4) -0.0030(5) -0.0020(5)
O00F 0.0346(15) 0.0173(13) 0.0169(13) 0.0004(10) 0.0001(11) 0.0056(11)
O00G 0.0274(15) 0.0271(15) 0.0222(14) 0.0023(11) 0.0112(12) 0.0077(12)
N00H 0.0147(14) 0.0122(13) 0.0165(14) 0.0005(11) -0.0020(12) -0.0028(11)
F00I 0.071(2) 0.0251(14) 0.066(2) -0.0075(13) -0.0176(16) 0.0073(14)
O00J 0.0373(16) 0.0176(13) 0.0166(13) -0.0014(10) 0.0041(12) 0.0108(12)
O00K 0.0320(15) 0.0110(12) 0.0237(14) -0.0015(10) -0.0009(12) 0.0032(11)
N00L 0.0219(15) 0.0150(14) 0.0147(14) 0.0000(11) -0.0034(12) -0.0052(12)
N00M 0.0179(15) 0.0159(14) 0.0171(15) -0.0011(11) -0.0011(12) 0.0000(12)
N00N 0.0199(15) 0.0130(14) 0.0181(15) -0.0018(11) -0.0059(12) 0.0015(12)
O00O 0.0399(17) 0.0180(14) 0.0293(15) 0.0061(11) 0.0079(13) 0.0148(13)
N00P 0.0162(15) 0.0215(15) 0.0188(15) 0.0014(12) -0.0063(12) -0.0047(12)
N00Q 0.0167(14) 0.0165(14) 0.0139(14) -0.0019(11) 0.0002(12) -0.0005(12)
N00R 0.0168(14) 0.0135(14) 0.0170(14) -0.0014(11) -0.0048(12) 0.0013(12)
N00S 0.0151(15) 0.0291(17) 0.0248(17) -0.0052(13) -0.0020(13) -0.0070(13)
N00T 0.0174(14) 0.0122(13) 0.0156(14) -0.0004(11) -0.0008(12) 0.0004(12)
O00U 0.0353(15) 0.0152(12) 0.0232(14) 0.0040(10) 0.0024(12) 0.0055(12)
N00V 0.0252(16) 0.0170(15) 0.0184(15) -0.0007(12) -0.0023(13) -0.0049(13)
N00W 0.0206(15) 0.0152(14) 0.0123(14) -0.0003(11) -0.0029(12) 0.0018(12)
N00X 0.0151(14) 0.0125(13) 0.0151(14) -0.0026(11) -0.0016(12) -0.0003(11)
N00Y 0.0221(16) 0.0146(14) 0.0207(15) -0.0022(12) -0.0074(13) -0.0004(12)
O00Z 0.058(2) 0.0202(14) 0.0206(14) 0.0021(11) 0.0043(14) 0.0144(14)
O010 0.0404(17) 0.0257(15) 0.0496(19) -0.0080(13) -0.0184(15) 0.0027(13)
O011 0.0355(16) 0.0156(13) 0.0232(14) 0.0037(11) 0.0039(12) 0.0050(12)
O012 0.0536(19) 0.0180(13) 0.0219(14) 0.0030(11) 0.0086(13) 0.0038(13)
N013 0.0146(14) 0.0149(14) 0.0164(14) -0.0021(11) -0.0042(12) -0.0002(11)
C014 0.0198(17) 0.0077(15) 0.0150(16) 0.0028(12) -0.0017(14) 0.0019(13)
O015 0.0407(17) 0.0199(14) 0.0289(15) 0.0057(12) 0.0058(13) 0.0138(13)
N016 0.0172(15) 0.0244(16) 0.0201(16) -0.0040(13) 0.0004(13) -0.0031(13)
O017 0.0406(17) 0.0178(14) 0.0333(16) 0.0047(12) 0.0123(13) 0.0133(13)
C018 0.0179(17) 0.0136(16) 0.0171(17) -0.0012(13) -0.0056(14) 0.0000(14)
N019 0.0161(15) 0.0228(16) 0.0230(16) -0.0072(13) -0.0060(13) -0.0003(13)
N01A 0.0242(17) 0.0254(17) 0.0336(19) 0.0000(14) -0.0142(15) -0.0032(14)
F01B 0.0527(19) 0.0526(19) 0.084(2) 0.0139(17) 0.0014(17) -0.0197(15)
O01C 0.0538(19) 0.0203(14) 0.0234(15) 0.0062(11) 0.0089(14) 0.0113(14)
C01D 0.0168(17) 0.0191(17) 0.0146(17) -0.0009(13) 0.0017(14) -0.0005(14)
C01E 0.0200(18) 0.0125(16) 0.0185(17) 0.0026(13) -0.0054(15) 0.0012(14)
C01F 0.0173(17) 0.0170(17) 0.0114(16) -0.0001(13) -0.0015(13) 0.0001(14)
N01G 0.0235(17) 0.0216(16) 0.0338(19) -0.0005(14) -0.0131(15) -0.0043(13)
N01H 0.0199(16) 0.0248(17) 0.0304(18) 0.0007(14) -0.0101(14) -0.0040(13)
N01I 0.0282(17) 0.0114(14) 0.0246(16) -0.0014(12) -0.0125(14) 0.0054(13)
O01J 0.0431(19) 0.0246(16) 0.065(2) -0.0158(15) -0.0091(17) 0.0067(14)
C01K 0.029(2) 0.0175(18) 0.0223(19) 0.0001(15) -0.0029(16) 0.0019(16)
C01L 0.0257(19) 0.0110(16) 0.0171(17) -0.0010(13) -0.0043(15) 0.0026(14)
C01M 0.0251(19) 0.0195(18) 0.0176(18) -0.0008(14) -0.0025(15) 0.0031(15)
N01N 0.0194(16) 0.0256(17) 0.0237(16) -0.0036(13) -0.0050(13) -0.0044(13)
O01O 0.0342(17) 0.0440(18) 0.0409(18) -0.0047(14) -0.0044(14) -0.0142(14)
O01P 0.074(2) 0.0314(16) 0.0331(17) 0.0094(13) 0.0291(16) 0.0273(16)
C01Q 0.0236(18) 0.0129(16) 0.0155(17) -0.0010(13) -0.0043(15) 0.0035(14)
C01R 0.0193(18) 0.0157(17) 0.0206(18) -0.0027(14) -0.0045(15) 0.0003(14)
O01S 0.087(3) 0.0385(19) 0.0319(19) 0.0148(15) 0.0327(18) 0.0339(19)
F01T 0.110(3) 0.068(2) 0.0387(17) -0.0099(15) -0.0249(18) 0.011(2)
C01U 0.0224(19) 0.0175(18) 0.0187(18) 0.0015(14) 0.0004(15) 0.0002(15)
C01V 0.0193(18) 0.0164(17) 0.0192(18) -0.0011(14) -0.0045(15) 0.0010(14)
N01W 0.0182(16) 0.041(2) 0.0339(19) -0.0129(16) -0.0122(15) 0.0016(15)
C01X 0.028(2) 0.0174(17) 0.0135(17) 0.0003(13) -0.0008(15) 0.0031(15)
C01Y 0.0230(18) 0.0084(15) 0.0186(17) 0.0017(13) -0.0032(15) 0.0024(14)
C01Z 0.0180(17) 0.0181(17) 0.0113(16) -0.0009(13) 0.0017(14) -0.0029(14)
C020 0.0209(18) 0.0125(16) 0.0207(18) 0.0000(13) -0.0033(15) 0.0007(14)
C021 0.0240(19) 0.0170(18) 0.0237(19) -0.0014(15) 0.0013(16) 0.0011(15)
N022 0.0242(17) 0.0319(19) 0.0328(19) 0.0033(15) -0.0112(15) -0.0049(15)
C023 0.027(2) 0.0165(17) 0.0243(19) -0.0023(14) -0.0092(16) -0.0008(15)
O024 0.0375(18) 0.0355(18) 0.077(3) -0.0071(17) -0.0043(18) -0.0063(15)
C025 0.0195(18) 0.0162(17) 0.0221(18) 0.0028(14) -0.0046(15) -0.0029(15)
F026 0.071(2) 0.077(2) 0.073(2) 0.0363(19) 0.0117(19) -0.0062(19)
O027 0.054(2) 0.068(2) 0.059(2) -0.0388(19) -0.0012(18) -0.0255(19)
C028 0.0193(18) 0.0149(17) 0.0216(18) -0.0004(14) -0.0056(15) -0.0006(14)
C029 0.0242(19) 0.0143(17) 0.0201(18) -0.0032(14) -0.0012(15) -0.0013(15)
C02A 0.0181(18) 0.0184(17) 0.0183(18) -0.0023(14) -0.0008(15) -0.0008(14)
C02B 0.0201(18) 0.0182(17) 0.0149(17) 0.0003(13) -0.0010(14) 0.0010(15)
C02C 0.0245(19) 0.0158(17) 0.0236(19) -0.0043(14) -0.0045(16) 0.0055(15)
C02D 0.0208(18) 0.0167(17) 0.0155(17) -0.0027(13) 0.0000(14) -0.0011(14)
C02E 0.032(2) 0.031(2) 0.0175(19) -0.0039(16) 0.0003(17) 0.0012(18)
C02F 0.0187(18) 0.0216(18) 0.0205(18) -0.0004(14) -0.0034(15) -0.0035(15)
N02G 0.0254(18) 0.034(2) 0.047(2) -0.0103(17) -0.0181(17) 0.0021(15)
C02H 0.0184(17) 0.0168(17) 0.0158(17) 0.0017(13) -0.0002(14) -0.0001(14)
C02I 0.0172(17) 0.0109(15) 0.0161(16) -0.0015(13) -0.0013(14) 0.0021(13)
O02J 0.074(2) 0.0223(14) 0.0249(15) 0.0078(12) 0.0154(15) 0.0203(15)
C02K 0.027(2) 0.026(2) 0.0192(18) -0.0057(15) -0.0061(16) -0.0002(16)
C02L 0.0198(18) 0.0166(17) 0.0151(17) -0.0022(13) -0.0008(14) -0.0027(14)
C02M 0.0226(18) 0.0145(17) 0.0180(17) -0.0017(13) -0.0003(15) 0.0032(14)
C02N 0.0195(18) 0.0196(18) 0.0211(18) -0.0003(14) -0.0034(15) 0.0031(15)
C02O 0.0255(19) 0.0147(17) 0.0174(17) -0.0023(13) -0.0025(15) 0.0008(15)
C02P 0.025(2) 0.025(2) 0.031(2) -0.0022(16) -0.0100(17) -0.0031(16)
C02Q 0.0168(17) 0.0136(16) 0.0191(17) -0.0044(13) 0.0022(14) 0.0015(14)
C02R 0.0136(16) 0.0163(17) 0.0154(16) -0.0023(13) 0.0011(13) -0.0006(14)
O02S 0.082(3) 0.047(2) 0.044(2) -0.0110(16) -0.0185(19) -0.0065(19)
O02T 0.099(3) 0.0274(17) 0.0297(17) 0.0100(14) 0.0305(18) 0.0312(19)
C02U 0.036(2) 0.030(2) 0.0170(19) -0.0017(16) -0.0003(17) 0.0021(18)
C02V 0.038(2) 0.0183(19) 0.032(2) 0.0034(16) -0.0067(19) 0.0021(18)
C02W 0.0208(18) 0.0149(16) 0.0153(16) -0.0018(13) -0.0053(14) -0.0005(14)
C02X 0.0180(17) 0.0168(17) 0.0175(17) -0.0020(13) 0.0009(14) -0.0003(14)
C02Y 0.035(2) 0.029(2) 0.0187(19) -0.0005(16) 0.0069(17) 0.0017(18)
C02Z 0.0258(19) 0.0160(17) 0.0167(17) -0.0007(13) -0.0021(15) 0.0007(15)
C030 0.029(2) 0.0208(19) 0.0188(18) -0.0037(15) 0.0004(16) 0.0033(16)
C031 0.033(2) 0.028(2) 0.0191(19) -0.0042(16) -0.0023(17) -0.0008(17)
C032 0.027(2) 0.0240(19) 0.0219(19) -0.0039(15) -0.0038(16) -0.0016(16)
C033 0.027(2) 0.0159(17) 0.0198(18) 0.0017(14) -0.0004(16) -0.0002(15)
C034 0.0199(18) 0.0220(19) 0.0198(18) 0.0012(14) -0.0048(15) -0.0016(15)
C035 0.0160(17) 0.028(2) 0.0181(18) -0.0035(15) -0.0023(15) 0.0018(15)
C036 0.0147(16) 0.0158(16) 0.0144(16) 0.0008(13) 0.0017(14) 0.0055(14)
C037 0.029(2) 0.0163(18) 0.0201(18) -0.0013(14) -0.0009(16) 0.0061(16)
C038 0.033(2) 0.0205(19) 0.0214(19) 0.0005(15) -0.0027(17) 0.0029(17)
C039 0.0145(16) 0.0144(16) 0.0190(17) -0.0029(13) -0.0019(14) -0.0003(13)
C03A 0.026(2) 0.0174(18) 0.0191(18) -0.0046(14) 0.0028(16) 0.0010(15)
C03B 0.023(2) 0.033(2) 0.044(3) -0.0196(19) -0.0121(19) 0.0009(18)
C03C 0.0171(17) 0.0170(17) 0.0118(16) -0.0018(13) 0.0000(14) -0.0018(14)
C03D 0.032(2) 0.0188(18) 0.0228(19) 0.0019(15) -0.0082(17) 0.0014(16)
C03E 0.0186(17) 0.0186(17) 0.0160(17) -0.0033(13) -0.0026(14) -0.0006(14)
C03F 0.031(2) 0.0228(19) 0.0207(19) -0.0037(15) -0.0094(17) -0.0026(16)
C03G 0.0230(19) 0.035(2) 0.0213(19) -0.0103(16) -0.0062(16) 0.0003(17)
C03H 0.0232(19) 0.0217(19) 0.0216(19) 0.0028(15) -0.0029(16) 0.0011(16)
C03I 0.026(2) 0.0136(17) 0.0217(19) -0.0018(14) 0.0016(16) 0.0031(15)
C03J 0.0243(19) 0.0176(17) 0.0147(17) -0.0039(13) -0.0015(15) 0.0034(15)
C03K 0.0211(18) 0.0232(19) 0.0139(17) -0.0029(14) 0.0012(15) 0.0021(15)
C03L 0.0169(17) 0.0156(16) 0.0156(17) -0.0031(13) -0.0034(14) 0.0007(14)
C03M 0.0197(18) 0.0165(17) 0.0132(16) -0.0019(13) -0.0031(14) -0.0009(14)
C03N 0.0174(17) 0.0211(18) 0.0205(18) -0.0048(14) -0.0079(15) 0.0021(15)
C03O 0.037(2) 0.025(2) 0.022(2) -0.0030(16) -0.0063(18) -0.0056(18)
C03P 0.024(2) 0.025(2) 0.030(2) 0.0007(16) -0.0071(17) -0.0049(16)
C03Q 0.0159(17) 0.0170(17) 0.0169(17) -0.0037(13) -0.0003(14) 0.0034(14)
F03R 0.110(3) 0.128(3) 0.054(2) 0.008(2) -0.044(2) -0.005(3)
C03S 0.0211(19) 0.026(2) 0.0196(18) 0.0007(15) -0.0039(15) -0.0003(16)
C03T 0.0256(19) 0.0133(16) 0.0200(18) -0.0008(14) -0.0064(15) 0.0038(15)
C03U 0.025(2) 0.035(2) 0.030(2) 0.0039(18) -0.0089(18) -0.0100(18)
C03V 0.0217(18) 0.0137(16) 0.0172(17) -0.0014(13) -0.0019(15) 0.0043(14)
C03W 0.0226(19) 0.0135(17) 0.032(2) 0.0019(15) -0.0139(17) 0.0001(15)
C03X 0.042(2) 0.037(2) 0.0143(18) -0.0062(16) -0.0053(18) 0.004(2)
C03Y 0.0187(17) 0.0167(17) 0.0154(17) -0.0021(13) -0.0020(14) 0.0004(14)
C03Z 0.0198(19) 0.038(2) 0.028(2) -0.0080(17) -0.0026(16) -0.0124(17)
C040 0.050(3) 0.038(2) 0.021(2) -0.0081(18) -0.011(2) -0.002(2)
C041 0.041(2) 0.034(2) 0.030(2) -0.0087(18) -0.015(2) -0.0072(19)
C042 0.0164(16) 0.0104(15) 0.0167(17) -0.0009(12) -0.0023(14) 0.0026(13)
C043 0.0259(19) 0.0170(17) 0.0128(16) 0.0009(13) -0.0017(15) 0.0007(15)
C044 0.036(2) 0.032(2) 0.0173(19) -0.0044(16) 0.0042(17) 0.0026(19)
C045 0.0171(17) 0.0151(16) 0.0163(17) -0.0022(13) -0.0006(14) 0.0023(14)
C046 0.029(2) 0.0169(18) 0.0232(19) 0.0005(14) -0.0094(16) 0.0014(16)
C047 0.024(2) 0.045(3) 0.041(3) -0.017(2) -0.0177(19) 0.0029(19)
C048 0.038(2) 0.037(2) 0.026(2) -0.0085(18) -0.0139(19) -0.0031(19)
C049 0.0237(19) 0.029(2) 0.0177(18) 0.0001(15) -0.0041(16) -0.0056(16)
C04A 0.0213(19) 0.024(2) 0.039(2) -0.0045(17) -0.0094(18) -0.0076(16)
C04B 0.024(2) 0.031(2) 0.035(2) -0.0045(18) -0.0095(18) -0.0092(17)
C04C 0.050(3) 0.050(3) 0.051(3) -0.001(3) -0.006(3) -0.012(3)
C04D 0.0165(17) 0.0165(17) 0.0145(16) 0.0006(13) -0.0014(14) -0.0001(14)
C04E 0.0201(18) 0.0171(18) 0.0250(19) 0.0005(14) -0.0076(16) 0.0035(15)
C04F 0.0183(18) 0.032(2) 0.028(2) -0.0165(17) -0.0026(16) -0.0043(16)
C04G 0.031(2) 0.0169(18) 0.031(2) -0.0016(15) -0.0124(18) -0.0009(16)
C04H 0.027(2) 0.0182(18) 0.0146(17) 0.0011(14) 0.0044(15) 0.0045(16)
C04I 0.0234(19) 0.0192(18) 0.0176(18) -0.0021(14) 0.0001(15) 0.0045(15)
C04J 0.050(3) 0.0132(18) 0.036(2) 0.0019(16) -0.010(2) 0.0070(19)
C04K 0.0189(18) 0.0211(18) 0.0224(19) -0.0012(14) -0.0077(15) 0.0037(15)
C04L 0.0232(19) 0.0158(17) 0.0190(18) -0.0019(14) -0.0037(15) 0.0016(15)
C04M 0.035(2) 0.026(2) 0.031(2) 0.0010(17) -0.0146(19) -0.0018(18)
C04N 0.0200(18) 0.0178(17) 0.0126(16) 0.0007(13) -0.0015(14) -0.0014(14)
C04O 0.0202(18) 0.0183(17) 0.0127(16) -0.0012(13) 0.0003(14) 0.0002(14)
C04P 0.057(3) 0.048(3) 0.0135(19) -0.0045(18) -0.007(2) -0.001(2)
C04Q 0.041(2) 0.035(2) 0.022(2) -0.0018(17) -0.0149(19) -0.0028(19)
C04R 0.0248(19) 0.0167(17) 0.0225(19) -0.0049(14) -0.0034(16) 0.0055(15)
C04S 0.033(2) 0.0172(18) 0.0224(19) 0.0015(15) -0.0047(17) 0.0047(16)
C04T 0.0156(17) 0.030(2) 0.0201(18) -0.0049(15) -0.0055(15) 0.0009(16)
C04U 0.0212(18) 0.0160(17) 0.0164(17) -0.0004(13) -0.0034(15) 0.0000(14)
C04V 0.042(3) 0.021(2) 0.036(2) -0.0013(17) -0.015(2) 0.0135(19)
C04W 0.0216(18) 0.0136(16) 0.0175(17) -0.0032(13) -0.0023(15) 0.0054(14)
C04X 0.027(2) 0.0171(17) 0.0128(16) 0.0020(13) -0.0008(15) 0.0039(15)
F04Y 0.083(2) 0.056(2) 0.119(3) 0.0253(19) -0.006(2) 0.0175(19)
C04Z 0.026(2) 0.031(2) 0.027(2) -0.0080(17) -0.0085(17) -0.0048(17)
C050 0.046(3) 0.046(3) 0.024(2) -0.0083(19) -0.010(2) -0.010(2)
C051 0.036(2) 0.032(2) 0.034(2) -0.0082(18) -0.015(2) -0.0040(19)
C052 0.031(2) 0.0187(18) 0.0179(18) 0.0002(14) 0.0009(16) 0.0031(16)
C053 0.032(2) 0.0176(18) 0.028(2) 0.0002(15) -0.0049(17) -0.0041(16)
C054 0.052(3) 0.034(2) 0.0172(19) -0.0057(17) -0.0046(19) -0.004(2)
C055 0.031(2) 0.025(2) 0.056(3) 0.004(2) -0.013(2) -0.0083(18)
C056 0.030(2) 0.0232(19) 0.025(2) -0.0053(15) -0.0100(17) -0.0029(17)
C057 0.030(2) 0.024(2) 0.029(2) 0.0022(16) -0.0112(18) -0.0068(17)
C058 0.0166(17) 0.0137(16) 0.0182(17) -0.0011(13) -0.0009(14) 0.0012(14)
C059 0.045(3) 0.034(2) 0.020(2) -0.0026(17) -0.0112(19) -0.006(2)
C05A 0.0236(19) 0.0149(17) 0.0172(17) 0.0009(13) -0.0004(15) 0.0035(15)
C05B 0.031(2) 0.0157(18) 0.032(2) -0.0008(15) -0.0083(18) 0.0008(16)
C05C 0.0249(19) 0.0152(17) 0.0158(17) 0.0016(13) -0.0035(15) 0.0023(15)
C05D 0.034(2) 0.033(2) 0.040(3) 0.0002(19) -0.004(2) -0.0115(19)
C05E 0.035(2) 0.0181(19) 0.048(3) -0.0023(18) -0.010(2) -0.0021(18)
C05F 0.023(2) 0.028(2) 0.040(2) -0.0094(18) -0.0109(18) -0.0028(17)
C05G 0.026(2) 0.033(2) 0.039(2) 0.0064(19) -0.0158(19) -0.0049(18)
C05H 0.041(3) 0.024(2) 0.052(3) -0.0054(19) -0.017(2) -0.0056(19)
C05I 0.0258(19) 0.0167(17) 0.0154(17) 0.0053(14) -0.0015(15) 0.0012(15)
C05J 0.0202(18) 0.0161(17) 0.0168(17) -0.0022(13) -0.0038(14) 0.0022(14)
C05K 0.056(3) 0.0130(19) 0.045(3) 0.0003(18) -0.014(2) -0.0001(19)
N05L 0.065(3) 0.087(4) 0.043(3) -0.026(3) -0.001(2) -0.001(3)
C05M 0.034(2) 0.039(2) 0.042(3) -0.004(2) -0.020(2) -0.008(2)
C05N 0.053(3) 0.035(2) 0.026(2) -0.0088(18) -0.015(2) -0.004(2)
C05O 0.032(2) 0.0207(19) 0.040(2) -0.0057(17) -0.019(2) 0.0016(17)
C05P 0.029(2) 0.041(3) 0.059(3) -0.019(2) -0.019(2) -0.003(2)
C13 0.0391(16) 0.0458(18) 0.059(2) -0.0153(17) -0.033(2) 0.0076(13)
C15 0.0391(16) 0.0458(18) 0.059(2) -0.0153(17) -0.033(2) 0.0076(13)
C17 0.0391(16) 0.0458(18) 0.059(2) -0.0153(17) -0.033(2) 0.0076(13)
C16 0.0391(16) 0.0458(18) 0.059(2) -0.0153(17) -0.033(2) 0.0076(13)
C18 0.0391(16) 0.0458(18) 0.059(2) -0.0153(17) -0.033(2) 0.0076(13)
C14 0.0391(16) 0.0458(18) 0.059(2) -0.0153(17) -0.033(2) 0.0076(13)
C05R 0.030(2) 0.0154(17) 0.0174(18) -0.0007(14) -0.0055(16) 0.0060(16)
C05S 0.031(2) 0.0162(18) 0.033(2) 0.0021(16) -0.0092(18) -0.0029(16)
C05T 0.048(3) 0.019(2) 0.033(2) 0.0043(17) -0.010(2) 0.0065(19)
C05U 0.046(3) 0.022(2) 0.021(2) 0.0028(16) 0.0120(19) 0.0145(19)
C05V 0.0193(17) 0.0146(16) 0.0180(17) -0.0012(13) -0.0055(14) 0.0009(14)
C05W 0.041(2) 0.020(2) 0.041(3) 0.0012(18) -0.010(2) -0.0104(18)
C05X 0.027(2) 0.054(3) 0.037(3) 0.012(2) -0.005(2) 0.001(2)
C05Y 0.048(3) 0.019(2) 0.054(3) -0.0002(19) -0.011(2) 0.006(2)
C05Z 0.027(2) 0.042(3) 0.049(3) -0.018(2) -0.018(2) 0.0002(19)
C060 0.025(2) 0.029(2) 0.030(2) -0.0074(17) -0.0046(17) -0.0074(17)
C061 0.046(3) 0.021(2) 0.0185(19) 0.0031(16) 0.0138(18) 0.0150(19)
C063 0.043(3) 0.018(2) 0.048(3) -0.0020(18) -0.018(2) -0.0046(19)
C064 0.036(2) 0.062(3) 0.033(2) -0.023(2) -0.009(2) -0.003(2)
C065 0.0183(17) 0.0137(16) 0.0170(17) -0.0002(13) -0.0059(14) 0.0010(14)
C066 0.052(3) 0.0142(19) 0.053(3) -0.0005(19) -0.011(2) -0.004(2)
C067 0.043(3) 0.023(2) 0.049(3) -0.0027(19) -0.016(2) -0.0092(19)
C068 0.048(3) 0.032(2) 0.048(3) 0.003(2) -0.016(2) -0.015(2)
C069 0.048(3) 0.050(3) 0.037(3) -0.012(2) -0.022(2) -0.011(2)
C06A 0.0185(19) 0.034(2) 0.054(3) -0.023(2) -0.0065(19) -0.0019(17)
C06B 0.056(3) 0.048(3) 0.040(3) -0.016(2) -0.020(2) -0.003(2)
C06C 0.029(2) 0.058(3) 0.092(4) -0.040(3) -0.025(3) -0.003(2)
C06D 0.023(2) 0.066(3) 0.040(3) -0.022(2) -0.008(2) -0.009(2)
C06E 0.044(3) 0.055(3) 0.051(3) -0.005(2) -0.029(3) -0.011(2)
C06F 0.024(2) 0.071(4) 0.061(3) -0.034(3) -0.016(2) -0.005(2)
C06G 0.059(3) 0.058(3) 0.028(2) -0.009(2) -0.023(2) -0.008(3)
C06H 0.035(2) 0.043(3) 0.040(3) -0.008(2) -0.017(2) -0.008(2)
C06I 0.044(3) 0.038(3) 0.057(3) -0.011(2) -0.026(2) -0.009(2)
C06J 0.060(3) 0.0129(19) 0.050(3) 0.0002(18) -0.016(2) -0.005(2)
C06K 0.036(2) 0.031(2) 0.061(3) -0.014(2) -0.017(2) -0.005(2)
C06L 0.038(3) 0.055(3) 0.038(3) -0.004(2) -0.016(2) 0.002(2)
C06M 0.042(3) 0.034(2) 0.055(3) -0.009(2) -0.023(2) -0.012(2)
N06N 0.065(3) 0.050(3) 0.101(4) -0.022(3) -0.030(3) -0.004(2)
C06O 0.032(2) 0.048(3) 0.051(3) 0.007(2) -0.020(2) -0.016(2)
C06P 0.036(3) 0.082(4) 0.044(3) -0.032(3) -0.015(2) -0.015(3)
C06Q 0.060(3) 0.051(3) 0.065(4) -0.023(3) -0.024(3) 0.012(3)
C06R 0.039(3) 0.031(2) 0.095(4) -0.035(3) -0.017(3) 0.000(2)
N0 0.128(11) 0.123(13) 0.071(9) -0.031(11) -0.005(8) -0.042(10)
C06T 0.056(3) 0.050(3) 0.051(3) -0.017(2) -0.030(3) -0.014(2)
C06U 0.066(4) 0.065(4) 0.042(3) -0.008(3) -0.033(3) -0.015(3)
C06V 0.064(4) 0.015(2) 0.087(4) -0.006(2) -0.022(3) 0.002(2)
C06W 0.045(3) 0.047(3) 0.046(3) -0.011(2) -0.011(2) 0.000(2)
C06X 0.039(3) 0.038(3) 0.059(3) 0.009(2) -0.029(2) -0.006(2)
C06Y 0.055(3) 0.021(2) 0.087(4) -0.010(2) -0.029(3) -0.003(2)
C06Z 0.049(3) 0.048(3) 0.055(3) 0.004(2) -0.019(3) -0.028(2)
C070 0.025(2) 0.066(3) 0.041(3) -0.014(2) 0.007(2) -0.021(2)
C071 0.044(3) 0.057(3) 0.115(5) -0.032(3) -0.046(3) 0.002(3)
C072 0.044(3) 0.042(3) 0.067(4) -0.004(3) -0.029(3) 0.003(2)
C073 0.022(2) 0.037(3) 0.072(4) -0.005(2) -0.005(2) -0.001(2)
C074 0.025(2) 0.056(3) 0.043(3) 0.017(2) -0.001(2) 0.003(2)
C075 0.024(2) 0.055(3) 0.045(3) -0.012(2) -0.010(2) -0.002(2)
C076 0.049(3) 0.043(3) 0.066(4) 0.010(3) -0.006(3) 0.008(3)
C078 0.019(2) 0.100(5) 0.055(3) -0.028(3) -0.007(2) -0.004(3)
C079 0.053(3) 0.033(2) 0.042(3) -0.008(2) -0.012(2) 0.001(2)
C07A 0.056(3) 0.041(3) 0.051(3) 0.001(2) -0.012(3) -0.028(2)
C07B 0.035(3) 0.070(4) 0.054(3) -0.019(3) -0.003(2) -0.028(3)
C07C 0.021(2) 0.071(4) 0.044(3) 0.011(3) -0.005(2) 0.004(2)
C07D 0.077(4) 0.051(3) 0.079(4) -0.011(3) -0.027(4) 0.005(3)
C07E 0.029(2) 0.070(4) 0.049(3) 0.015(3) -0.009(2) 0.010(2)
N07F 0.105(5) 0.080(4) 0.107(5) 0.014(4) -0.069(4) -0.020(4)
C07G 0.055(3) 0.051(3) 0.041(3) 0.001(2) -0.004(2) -0.031(3)
C07I 0.056(4) 0.052(4) 0.104(6) -0.015(3) -0.034(4) 0.011(3)
C07J 0.058(3) 0.053(3) 0.046(3) 0.006(2) -0.031(3) -0.006(3)
C07K 0.050(3) 0.046(3) 0.156(7) -0.039(4) -0.053(4) -0.002(3)
C07L 0.068(4) 0.068(4) 0.066(4) -0.025(3) -0.015(3) 0.018(3)
C2 0.0371(18) 0.0370(12) 0.055(2) -0.0006(14) -0.032(2) 0.0014(13)
C0 0.0371(18) 0.0370(12) 0.055(2) -0.0006(14) -0.032(2) 0.0014(13)
C1 0.0371(18) 0.0370(12) 0.055(2) -0.0006(14) -0.032(2) 0.0014(13)
C4 0.0371(18) 0.0370(12) 0.055(2) -0.0006(14) -0.032(2) 0.0014(13)
C3 0.0371(18) 0.0370(12) 0.055(2) -0.0006(14) -0.032(2) 0.0014(13)
C24 0.0371(18) 0.0370(12) 0.055(2) -0.0006(14) -0.032(2) 0.0014(13)
C07N 0.033(3) 0.092(4) 0.045(3) -0.016(3) 0.009(2) -0.036(3)
C07O 0.034(3) 0.052(3) 0.127(6) -0.047(3) -0.025(3) -0.006(2)
C07P 0.067(4) 0.075(5) 0.052(4) 0.009(3) -0.018(3) -0.038(4)
C07Q 0.076(4) 0.087(5) 0.063(4) -0.024(3) -0.014(3) -0.033(4)
C07R 0.048(3) 0.032(3) 0.081(4) 0.004(3) 0.004(3) -0.006(2)
N07S 0.055(3) 0.166(7) 0.087(4) -0.049(4) -0.013(3) -0.006(4)
C07T 0.057(4) 0.134(7) 0.056(4) -0.038(4) -0.010(3) -0.018(4)
N07U 0.072(4) 0.119(6) 0.077(4) 0.001(4) -0.020(3) -0.014(4)
N07V 0.104(4) 0.061(3) 0.134(5) -0.014(3) -0.081(4) -0.011(3)
C07X 0.024(2) 0.049(3) 0.051(3) 0.010(2) -0.005(2) 0.003(2)
N07Y 0.062(4) 0.127(6) 0.096(5) -0.039(4) 0.003(3) -0.027(4)
C07Z 0.049(3) 0.131(6) 0.036(3) -0.012(3) -0.020(3) 0.040(4)
C080 0.021(3) 0.139(6) 0.055(4) 0.006(4) -0.011(2) 0.004(3)
C081 0.023(2) 0.045(3) 0.110(5) -0.019(3) -0.018(3) 0.003(2)
C082 0.056(3) 0.035(3) 0.122(5) -0.025(3) -0.043(4) -0.003(3)
C084 0.052(3) 0.029(3) 0.100(5) 0.002(3) 0.030(3) -0.005(2)
C085 0.102(6) 0.066(4) 0.060(4) 0.015(3) -0.046(4) -0.040(4)
N088 0.072(4) 0.173(7) 0.078(4) -0.027(4) -0.022(4) 0.011(4)
C089 0.084(5) 0.108(6) 0.049(4) -0.018(4) -0.028(4) 0.015(4)
C9 0.087(8) 0.093(8) 0.038(5) -0.026(6) -0.018(6) 0.013(7)
C08B 0.038(3) 0.101(5) 0.049(3) -0.017(4) -0.006(3) 0.006(3)
C08C 0.047(3) 0.089(5) 0.057(4) -0.007(3) -0.002(3) -0.039(3)
C08D 0.097(5) 0.060(4) 0.096(5) -0.001(4) -0.028(4) -0.031(4)
C08E 0.049(3) 0.064(4) 0.081(4) -0.027(3) -0.048(3) 0.018(3)
C08F 0.125(7) 0.070(5) 0.098(6) -0.014(4) -0.027(5) -0.043(5)
C08G 0.063(4) 0.038(3) 0.110(5) 0.000(3) 0.041(4) -0.019(3)
C08H 0.132(7) 0.078(5) 0.116(6) -0.002(4) -0.070(6) -0.043(5)
N08J 0.131(6) 0.085(5) 0.174(7) -0.038(5) -0.091(6) 0.000(4)
C08L 0.071(4) 0.038(3) 0.088(5) -0.001(3) 0.009(3) -0.028(3)
C21 0.037(4) 0.072(6) 0.071(6) -0.010(5) -0.013(4) 0.006(4)
C08N 0.113(5) 0.121(6) 0.101(5) -0.071(4) 0.013(4) -0.040(4)
C08O 0.073(4) 0.138(6) 0.047(3) -0.008(4) -0.034(3) 0.043(4)
C08P 0.097(6) 0.086(5) 0.098(6) -0.010(4) -0.044(5) -0.023(5)
C08Q 0.141(7) 0.101(6) 0.089(5) -0.048(5) -0.063(5) 0.044(5)
C20 0.037(4) 0.096(7) 0.078(6) -0.060(6) -0.018(4) 0.012(5)
N2 0.079(6) 0.133(8) 0.126(7) -0.086(6) -0.021(5) -0.016(5)
C08U 0.120(5) 0.117(5) 0.088(5) -0.010(4) -0.016(4) 0.020(4)
N08V 0.174(8) 0.135(7) 0.205(9) -0.024(6) -0.127(8) 0.003(6)
C08Y 0.082(5) 0.219(8) 0.116(6) -0.048(6) -0.006(5) -0.046(5)
C9B 0.127(8) 0.131(8) 0.078(5) -0.020(5) -0.061(6) -0.021(6)
C8 0.0371(18) 0.0370(12) 0.055(2) -0.0006(14) -0.032(2) 0.0014(13)
C6 0.0371(18) 0.0370(12) 0.055(2) -0.0006(14) -0.032(2) 0.0014(13)
C7 0.0371(18) 0.0370(12) 0.055(2) -0.0006(14) -0.032(2) 0.0014(13)
C11 0.0371(18) 0.0370(12) 0.055(2) -0.0006(14) -0.032(2) 0.0014(13)
C10 0.0371(18) 0.0370(12) 0.055(2) -0.0006(14) -0.032(2) 0.0014(13)
C12 0.0371(18) 0.0370(12) 0.055(2) -0.0006(14) -0.032(2) 0.0014(13)
C19 0.0391(16) 0.0458(18) 0.059(2) -0.0153(17) -0.033(2) 0.0076(13)
C1B 0.0391(16) 0.0458(18) 0.059(2) -0.0153(17) -0.033(2) 0.0076(13)
C1D 0.0391(16) 0.0458(18) 0.059(2) -0.0153(17) -0.033(2) 0.0076(13)
C1C 0.0391(16) 0.0458(18) 0.059(2) -0.0153(17) -0.033(2) 0.0076(13)
C1E 0.0391(16) 0.0458(18) 0.059(2) -0.0153(17) -0.033(2) 0.0076(13)
C1A 0.0391(16) 0.0458(18) 0.059(2) -0.0153(17) -0.033(2) 0.0076(13)
C21B 0.087(11) 0.084(12) 0.034(7) -0.008(7) 0.019(6) -0.043(10)
C22 0.116(7) 0.082(6) 0.117(7) 0.004(5) -0.042(6) -0.005(5)
N23 0.148(9) 0.157(9) 0.168(10) 0.026(8) -0.049(8) -0.041(7)
C20B 0.127(12) 0.080(9) 0.052(7) -0.010(6) 0.023(7) -0.059(9)
N4 0.117(6) 0.241(11) 0.127(7) -0.053(7) -0.072(6) 0.043(7)

loop_
_atom_type_symbol
_atom_type_description
_atom_type_scat_dispersion_real
_atom_type_scat_dispersion_imag
_atom_type_scat_source
C C 0.0033 0.0016 'International Tables Vol C Tables 4.2.6.8 and 6.1.1.4'
H H 0.0000 0.0000 'International Tables Vol C Tables 4.2.6.8 and 6.1.1.4'
F F 0.0171 0.0103 'International Tables Vol C Tables 4.2.6.8 and 6.1.1.4'
Ir Ir -1.4442 7.9887 'International Tables Vol C Tables 4.2.6.8 and 6.1.1.4'
N N 0.0061 0.0033 'International Tables Vol C Tables 4.2.6.8 and 6.1.1.4'
O O 0.0106 0.0060 'International Tables Vol C Tables 4.2.6.8 and 6.1.1.4'
S S 0.1246 0.1234 'International Tables Vol C Tables 4.2.6.8 and 6.1.1.4'

loop_
_geom_angle_atom_site_label_1
_geom_angle_atom_site_label_2
_geom_angle_atom_site_label_3
_geom_angle
_geom_angle_site_symmetry_1
_geom_angle_site_symmetry_3
_geom_angle_publ_flag
N00H Ir01 N00X 88.64(10) . . ?
N00H Ir01 N013 97.48(10) . . ?
N00H Ir01 N019 173.61(11) . . ?
N00X Ir01 N013 77.37(10) . . ?
C018 Ir01 N00H 79.58(12) . . ?
C018 Ir01 N00X 95.68(11) . . ?
C018 Ir01 N013 172.58(11) . . ?
C018 Ir01 N019 97.23(12) . . ?
C018 Ir01 C01F 90.69(13) . . ?
N019 Ir01 N00X 97.21(11) . . ?
N019 Ir01 N013 86.35(11) . . ?
C01F Ir01 N00H 95.00(12) . . ?
C01F Ir01 N00X 173.16(12) . . ?
C01F Ir01 N013 96.38(11) . . ?
C01F Ir01 N019 79.45(13) . . ?
N00N Ir02 N00R 76.94(10) . . ?
N00P Ir02 N00N 89.24(11) . . ?
N00P Ir02 N00R 97.23(11) . . ?
C01E Ir02 N00N 174.24(12) . . ?
C01E Ir02 N00P 94.87(13) . . ?
C01E Ir02 N00R 98.51(12) . . ?
C01E Ir02 N01I 79.89(13) . . ?
N01I Ir02 N00N 96.28(11) . . ?
N01I Ir02 N00P 173.45(11) . . ?
N01I Ir02 N00R 87.49(11) . . ?
C02H Ir02 N00N 96.36(12) . . ?
C02H Ir02 N00P 79.72(13) . . ?
C02H Ir02 N00R 172.74(12) . . ?
C02H Ir02 C01E 88.36(13) . . ?
C02H Ir02 N01I 96.11(13) . . ?
N00W Ir03 N00T 77.24(10) . . ?
N00Y Ir03 N00T 90.15(11) . . ?
N00Y Ir03 N00W 97.78(11) . . ?
N00Y Ir03 N016 173.73(11) . . ?
N016 Ir03 N00T 95.76(11) . . ?
N016 Ir03 N00W 85.59(11) . . ?
C01D Ir03 N00T 172.98(12) . . ?
C01D Ir03 N00W 96.84(12) . . ?
C01D Ir03 N00Y 94.44(13) . . ?
C01D Ir03 N016 79.87(13) . . ?
C01Y Ir03 N00T 97.40(11) . . ?
C01Y Ir03 N00W 174.08(11) . . ?
C01Y Ir03 N00Y 79.57(13) . . ?
C01Y Ir03 N016 97.54(13) . . ?
C01Y Ir03 C01D 88.67(13) . . ?
N00L Ir04 N00M 98.52(11) . . ?
N00L Ir04 N00Q 89.70(11) . . ?
N00Q Ir04 N00M 77.33(10) . . ?
N00V Ir04 N00L 174.80(11) . . ?
N00V Ir04 N00M 84.89(11) . . ?
N00V Ir04 N00Q 94.89(11) . . ?
C014 Ir04 N00L 79.37(12) . . ?
C014 Ir04 N00M 173.83(11) . . ?
C014 Ir04 N00Q 96.80(11) . . ?
C014 Ir04 N00V 97.63(13) . . ?
C01U Ir04 N00L 95.99(13) . . ?
C01U Ir04 N00M 95.65(12) . . ?
C01U Ir04 N00Q 171.59(12) . . ?
C01U Ir04 N00V 79.72(13) . . ?
C01U Ir04 C014 90.35(13) . . ?
C01K S005 C02A 89.46(17) . . ?
C02B S006 C01X 89.20(17) . . ?
C01M S007 C02L 89.80(17) . . ?
C021 S008 C025 89.85(17) . . ?
C038 S009 C02N 89.62(18) . . ?
O010 S00A O01O 115.36(18) . . ?
O010 S00A C076 102.8(2) . . ?
O01O S00A C076 102.9(2) . . ?
O027 S00A O010 114.3(2) . . ?
O027 S00A O01O 115.12(19) . . ?
O027 S00A C076 103.9(3) . . ?
C04S S00B C04E 89.35(17) . . ?
C02V S00C C03H 89.42(18) . . ?
C03D S00D C04K 89.81(17) . . ?
O01J S00E C079 103.5(2) . . ?
O024 S00E O01J 115.82(19) . . ?
O024 S00E O02S 114.2(2) . . ?
O024 S00E C079 102.6(2) . . ?
O02S S00E O01J 115.1(2) . . ?
O02S S00E C079 103.0(2) . . ?
C029 O00G H00G 122.8 . . ?
C01R N00H Ir01 114.8(2) . . ?
C01R N00H C03N 106.3(3) . . ?
C03N N00H Ir01 138.7(2) . . ?
C030 O00J H00J 118.3 . . ?
C04L O00K H00K 109.5 . . ?
C01V N00L Ir04 114.8(2) . . ?
C01V N00L C023 107.1(3) . . ?
C023 N00L Ir04 138.0(2) . . ?
C039 N00M Ir04 116.2(2) . . ?
C03I N00M Ir04 124.5(2) . . ?
C03I N00M C039 119.0(3) . . ?
C02W N00N Ir02 116.7(2) . . ?
C03T N00N Ir02 124.8(2) . . ?
C03T N00N C02W 118.5(3) . . ?
C05C O00O H00O 109.5 . . ?
C02F N00P Ir02 138.5(2) . . ?
C034 N00P Ir02 113.6(2) . . ?
C034 N00P C02F 106.1(3) . . ?
C03K N00Q Ir04 124.7(2) . . ?
C03K N00Q C03L 119.2(3) . . ?
C03L N00Q Ir04 116.0(2) . . ?
C03M N00R Ir02 116.2(2) . . ?
C04D N00R Ir02 124.8(2) . . ?
C04D N00R C03M 119.0(3) . . ?
C01R N00S C03Z 126.7(3) . . ?
C01R N00S C04Z 107.4(3) . . ?
C04Z N00S C03Z 125.8(3) . . ?
C02D N00T Ir03 124.8(2) . . ?
C02D N00T C03C 119.2(3) . . ?
C03C N00T Ir03 115.9(2) . . ?
C03S N00V Ir04 113.9(2) . . ?
C03S N00V C049 106.2(3) . . ?
C049 N00V Ir04 139.3(2) . . ?
C03V N00W Ir03 124.1(2) . . ?
C03V N00W C045 119.4(3) . . ?
C045 N00W Ir03 116.3(2) . . ?
C01Z N00X Ir01 124.9(2) . . ?
C01Z N00X C02R 118.8(3) . . ?
C02R N00X Ir01 116.3(2) . . ?
C028 N00Y Ir03 114.3(2) . . ?
C028 N00Y C046 106.8(3) . . ?
C046 N00Y Ir03 138.2(2) . . ?
C02I N013 Ir01 115.6(2) . . ?
C042 N013 Ir01 125.5(2) . . ?
C042 N013 C02I 118.8(3) . . ?
C01L C014 Ir04 136.6(3) . . ?
C02B C014 Ir04 114.1(2) . . ?
C02B C014 C01L 109.2(3) . . ?
C05R O015 H015 109.5 . . ?
C035 N016 Ir03 113.9(2) . . ?
C035 N016 C05F 106.8(3) . . ?
C05F N016 Ir03 139.2(3) . . ?
C04R O017 H017 109.5 . . ?
C01Q C018 Ir01 137.1(3) . . ?
C02L C018 Ir01 113.8(2) . . ?
C02L C018 C01Q 109.1(3) . . ?
C04F N019 Ir01 139.1(2) . . ?
C04T N019 Ir01 114.1(2) . . ?
C04T N019 C04F 106.6(3) . . ?
C02P N01A C0 125.1(6) . . ?
C02P N01A C6 125.4(6) . . ?
C034 N01A C02P 107.6(3) . . ?
C034 N01A C0 126.2(6) . . ?
C034 N01A C6 124.4(6) . . ?
C02N C01D Ir03 113.7(3) . . ?
C02N C01D C02Z 109.1(3) . . ?
C02Z C01D Ir03 137.2(3) . . ?
C020 C01E Ir02 137.0(3) . . ?
C025 C01E Ir02 113.5(3) . . ?
C025 C01E C020 109.5(3) . . ?
C043 C01F Ir01 135.8(3) . . ?
C04K C01F Ir01 114.3(3) . . ?
C04K C01F C043 109.7(3) . . ?
C03W N01G C04A 127.6(3) . . ?
C03W N01G C05O 106.7(3) . . ?
C05O N01G C04A 125.4(3) . . ?
C028 N01H C04B 124.6(3) . . ?
C028 N01H C04M 107.3(3) . . ?
C04M N01H C04B 127.0(3) . . ?
C03W N01I Ir02 114.4(2) . . ?
C03W N01I C04G 106.8(3) . . ?
C04G N01I Ir02 138.5(3) . . ?
C02O C01K S005 112.5(3) . . ?
C044 C01K S005 125.5(3) . . ?
C044 C01K C02O 122.0(4) . . ?
C01X C01L C014 112.5(3) . . ?
C03F C01L C014 129.7(3) . . ?
C03F C01L C01X 117.8(3) . . ?
C01Q C01M S007 112.3(3) . . ?
C02U C01M S007 126.1(3) . . ?
C02U C01M C01Q 121.7(4) . . ?
C01V N01N C056 107.4(3) . . ?
C01V N01N C060 126.6(3) . . ?
C056 N01N C060 125.9(3) . . ?
C061 O01P H01P 117.5 . . ?
C01M C01Q C018 113.0(3) . . ?
C02K C01Q C018 129.0(3) . . ?
C02K C01Q C01M 118.0(3) . . ?
N00H C01R N00S 111.8(3) . . ?
N00H C01R C02L 116.1(3) . . ?
N00S C01R C02L 132.1(3) . . ?
C05U O01S H01S 114.3 . . ?
C033 C01U Ir04 136.0(3) . . ?
C03H C01U Ir04 114.4(3) . . ?
C03H C01U C033 109.2(3) . . ?
N00L C01V N01N 111.2(3) . . ?
N00L C01V C02B 116.3(3) . . ?
N01N C01V C02B 132.5(3) . . ?
C03B N01W C047 125.7(3) . . ?
C04T N01W C03B 107.4(3) . . ?
C04T N01W C047 126.7(3) . . ?
C01L C01X S006 112.8(3) . . ?
C02E C01X S006 124.8(3) . . ?
C02E C01X C01L 122.4(4) . . ?
C02A C01Y Ir03 114.0(3) . . ?
C02A C01Y C02O 109.4(3) . . ?
C02O C01Y Ir03 136.6(3) . . ?
N00X C01Z H01Z 118.7 . . ?
N00X C01Z C02Q 122.7(3) . . ?
C02Q C01Z H01Z 118.7 . . ?
C021 C020 C01E 112.7(3) . . ?
C032 C020 C01E 130.4(3) . . ?
C032 C020 C021 116.9(3) . . ?
C020 C021 S008 112.5(3) . . ?
C02Y C021 S008 125.2(3) . . ?
C02Y C021 C020 122.2(4) . . ?
C03S N022 C03U 107.2(3) . . ?
C03S N022 C05G 125.2(3) . . ?
C03U N022 C05G 126.7(3) . . ?
N00L C023 C03O 132.0(3) . . ?
N00L C023 C056 108.0(3) . . ?
C03O C023 C056 119.9(3) . . ?
C01E C025 S008 115.4(3) . . ?
C01E C025 C03W 115.3(3) . . ?
C03W C025 S008 129.2(3) . . ?
N00Y C028 N01H 111.4(3) . . ?
N00Y C028 C02A 116.6(3) . . ?
N01H C028 C02A 131.9(3) . . ?
O00F C029 O00G 127.5(3) . . ?
O00F C029 C03E 120.4(3) . . ?
O00G C029 C03E 112.1(3) . . ?
C01Y C02A S005 115.9(3) . . ?
C01Y C02A C028 115.4(3) . . ?
C028 C02A S005 128.8(3) . . ?
C014 C02B S006 116.3(3) . . ?
C014 C02B C01V 115.4(3) . . ?
C01V C02B S006 128.2(3) . . ?
C03J C02C H02C 120.2 . . ?
C03T C02C H02C 120.2 . . ?
C03T C02C C03J 119.5(3) . . ?
N00T C02D H02D 118.8 . . ?
N00T C02D C02X 122.3(3) . . ?
C02X C02D H02D 118.8 . . ?
C01X C02E H02E 120.9 . . ?
C040 C02E C01X 118.2(4) . . ?
C040 C02E H02E 120.9 . . ?
N00P C02F C02P 108.8(3) . . ?
C03P C02F N00P 131.1(3) . . ?
C03P C02F C02P 120.0(3) . . ?
C035 N02G C05P 107.3(3) . . ?
C035 N02G C13 129.3(5) . . ?
C035 N02G C19 123.9(4) . . ?
C05P N02G C19 127.9(4) . . ?
C13 N02G C05P 123.4(4) . . ?
C04E C02H Ir02 114.5(3) . . ?
C04E C02H C05I 108.9(3) . . ?
C05I C02H Ir02 136.6(3) . . ?
N013 C02I C02R 115.5(3) . . ?
N013 C02I C04X 121.2(3) . . ?
C04X C02I C02R 123.3(3) . . ?
C01Q C02K H02K 120.2 . . ?
C048 C02K C01Q 119.6(4) . . ?
C048 C02K H02K 120.2 . . ?
C018 C02L S007 115.8(3) . . ?
C018 C02L C01R 115.8(3) . . ?
C01R C02L S007 128.4(3) . . ?
C042 C02M H02M 120.6 . . ?
C042 C02M C04H 118.8(3) . . ?
C04H C02M H02M 120.6 . . ?
C01D C02N S009 116.2(3) . . ?
C01D C02N C035 115.6(3) . . ?
C035 C02N S009 128.0(3) . . ?
C01K C02O C01Y 112.7(3) . . ?
C031 C02O C01K 117.9(3) . . ?
C031 C02O C01Y 129.3(3) . . ?
N01A C02P C02F 105.7(3) . . ?
C05M C02P N01A 131.0(4) . . ?
C05M C02P C02F 123.2(4) . . ?
C01Z C02Q H02Q 120.8 . . ?
C01Z C02Q C058 118.4(3) . . ?
C058 C02Q H02Q 120.8 . . ?
N00X C02R C02I 115.2(3) . . ?
N00X C02R C04O 121.5(3) . . ?
C04O C02R C02I 123.2(3) . . ?
C01M C02U H02U 120.5 . . ?
C03X C02U C01M 119.0(4) . . ?
C03X C02U H02U 120.5 . . ?
C033 C02V S00C 112.7(3) . . ?
C05Y C02V S00C 125.0(3) . . ?
C05Y C02V C033 122.3(4) . . ?
N00N C02W C03M 115.4(3) . . ?
N00N C02W C04W 121.3(3) . . ?
C04W C02W C03M 123.2(3) . . ?
C02D C02X H02X 120.6 . . ?
C02D C02X C05V 118.8(3) . . ?
C05V C02X H02X 120.6 . . ?
C021 C02Y H02Y 120.7 . . ?
C054 C02Y C021 118.7(4) . . ?
C054 C02Y H02Y 120.7 . . ?
C038 C02Z C01D 112.4(3) . . ?
C05S C02Z C01D 130.5(3) . . ?
C05S C02Z C038 117.1(3) . . ?
O00J C030 C03J 114.3(3) . . ?
O00Z C030 O00J 125.2(3) . . ?
O00Z C030 C03J 120.5(3) . . ?
C02O C031 H031 120.0 . . ?
C050 C031 C02O 120.1(4) . . ?
C050 C031 H031 120.0 . . ?
C020 C032 H032 119.5 . . ?
C059 C032 C020 120.9(4) . . ?
C059 C032 H032 119.5 . . ?
C02V C033 C01U 112.4(4) . . ?
C05E C033 C01U 130.0(3) . . ?
C05E C033 C02V 117.5(3) . . ?
N00P C034 N01A 111.7(3) . . ?
N00P C034 C04E 116.7(3) . . ?
N01A C034 C04E 131.3(3) . . ?
N016 C035 N02G 111.4(3) . . ?
N016 C035 C02N 117.0(3) . . ?
N02G C035 C02N 131.6(3) . . ?
C039 C036 H036 120.3 . . ?
C039 C036 C03E 119.4(3) . . ?
C03E C036 H036 120.3 . . ?
C03V C037 H037 120.4 . . ?
C03V C037 C052 119.1(3) . . ?
C052 C037 H037 120.4 . . ?
C02Z C038 S009 112.7(3) . . ?
C04J C038 S009 125.3(3) . . ?
C04J C038 C02Z 122.0(4) . . ?
N00M C039 C036 121.3(3) . . ?
N00M C039 C03L 114.8(3) . . ?
C036 C039 C03L 123.9(3) . . ?
C03E C03A H03A 120.5 . . ?
C03I C03A H03A 120.5 . . ?
C03I C03A C03E 119.1(3) . . ?
N01W C03B C04F 106.6(3) . . ?
N01W C03B C06C 131.0(4) . . ?
C06C C03B C04F 122.4(4) . . ?
N00T C03C C045 115.1(3) . . ?
N00T C03C C04N 121.0(3) . . ?
C04N C03C C045 123.8(3) . . ?
C043 C03D S00D 112.7(3) . . ?
C05T C03D S00D 125.6(3) . . ?
C05T C03D C043 121.7(4) . . ?
C036 C03E C029 120.6(3) . . ?
C036 C03E C03A 119.1(3) . . ?
C03A C03E C029 120.2(3) . . ?
C01L C03F H03F 120.2 . . ?
C041 C03F C01L 119.5(4) . . ?
C041 C03F H03F 120.2 . . ?
C03N C03G H03G 121.5 . . ?
C064 C03G H03G 121.5 . . ?
C064 C03G C03N 117.0(4) . . ?
C01U C03H S00C 116.3(3) . . ?
C01U C03H C03S 115.1(3) . . ?
C03S C03H S00C 128.3(3) . . ?
N00M C03I C03A 122.0(3) . . ?
N00M C03I H03I 119.0 . . ?
C03A C03I H03I 119.0 . . ?
C02C C03J C030 121.0(3) . . ?
C02C C03J C04W 118.4(3) . . ?
C04W C03J C030 120.6(3) . . ?
N00Q C03K H03K 118.9 . . ?
N00Q C03K C04I 122.1(3) . . ?
C04I C03K H03K 118.9 . . ?
N00Q C03L C039 115.3(3) . . ?
N00Q C03L C03Y 121.5(3) . . ?
C03Y C03L C039 123.2(3) . . ?
N00R C03M C02W 114.8(3) . . ?
N00R C03M C04U 121.2(3) . . ?
C04U C03M C02W 124.0(3) . . ?
N00H C03N C03G 131.3(3) . . ?
N00H C03N C04Z 108.2(3) . . ?
C03G C03N C04Z 120.4(3) . . ?
C023 C03O H03O 121.2 . . ?
C05N C03O C023 117.5(4) . . ?
C05N C03O H03O 121.2 . . ?
C02F C03P H03P 121.6 . . ?
C05H C03P C02F 116.8(4) . . ?
C05H C03P H03P 121.6 . . ?
C04D C03Q H03Q 121.1 . . ?
C04D C03Q C065 117.8(3) . . ?
C065 C03Q H03Q 121.1 . . ?
N00V C03S N022 111.7(3) . . ?
N00V C03S C03H 116.8(3) . . ?
N022 C03S C03H 131.3(3) . . ?
N00N C03T C02C 122.6(3) . . ?
N00N C03T H03T 118.7 . . ?
C02C C03T H03T 118.7 . . ?
N022 C03U C049 106.2(3) . . ?
C06O C03U N022 130.5(4) . . ?
C06O C03U C049 123.3(4) . . ?
N00W C03V C037 121.9(3) . . ?
N00W C03V H03V 119.0 . . ?
C037 C03V H03V 119.0 . . ?
N01G C03W C025 131.5(4) . . ?
N01I C03W N01G 111.7(3) . . ?
N01I C03W C025 116.8(3) . . ?
C02U C03X H03X 119.4 . . ?
C02U C03X C048 121.2(4) . . ?
C048 C03X H03X 119.4 . . ?
C03L C03Y H03Y 120.6 . . ?
C03L C03Y C05J 118.8(3) . . ?
C05J C03Y H03Y 120.6 . . ?
C074 C03Z N00S 118.6(4) . . ?
C084 C03Z N00S 120.9(4) . . ?
C084 C03Z C074 120.5(4) . . ?
C02E C040 H040 119.5 . . ?
C02E C040 C041 120.9(4) . . ?
C041 C040 H040 119.5 . . ?
C03F C041 C040 121.1(4) . . ?
C03F C041 H041 119.5 . . ?
C040 C041 H041 119.5 . . ?
N013 C042 C02M 122.5(3) . . ?
N013 C042 H042 118.8 . . ?
C02M C042 H042 118.8 . . ?
C03D C043 C01F 111.9(3) . . ?
C053 C043 C01F 130.7(3) . . ?
C053 C043 C03D 117.4(3) . . ?
C01K C044 H044 121.0 . . ?
C04P C044 C01K 118.0(4) . . ?
C04P C044 H044 121.0 . . ?
N00W C045 C03C 115.3(3) . . ?
N00W C045 C05A 120.7(3) . . ?
C05A C045 C03C 123.9(3) . . ?
N00Y C046 C04M 108.4(3) . . ?
N00Y C046 C04Q 131.9(4) . . ?
C04Q C046 C04M 119.6(4) . . ?
C073 C047 N01W 119.2(4) . . ?
C073 C047 C07Z 120.8(4) . . ?
C07Z C047 N01W 119.9(4) . . ?
C02K C048 C03X 120.6(4) . . ?
C02K C048 H048 119.7 . . ?
C03X C048 H048 119.7 . . ?
N00V C049 C03U 108.6(3) . . ?
N00V C049 C057 132.3(3) . . ?
C057 C049 C03U 119.1(4) . . ?
C055 C04A N01G 120.1(3) . . ?
C055 C04A C05Z 121.5(4) . . ?
C05Z C04A N01G 118.4(4) . . ?
C07E C04B N01H 120.2(4) . . ?
C07E C04B C07R 121.2(4) . . ?
C07R C04B N01H 118.5(4) . . ?
N05L C04C C08H 176.9(6) . . ?
N00R C04D C03Q 122.8(3) . . ?
N00R C04D H04D 118.6 . . ?
C03Q C04D H04D 118.6 . . ?
C02H C04E S00B 116.1(3) . . ?
C02H C04E C034 115.1(3) . . ?
C034 C04E S00B 128.8(3) . . ?
N019 C04F C03B 108.2(3) . . ?
C06A C04F N019 131.4(3) . . ?
C06A C04F C03B 120.4(3) . . ?
N01I C04G C05O 108.0(3) . . ?
C051 C04G N01I 131.9(4) . . ?
C051 C04G C05O 119.9(4) . . ?
C02M C04H C061 121.8(3) . . ?
C04X C04H C02M 118.7(3) . . ?
C04X C04H C061 119.5(3) . . ?
C03K C04I H04I 120.7 . . ?
C03K C04I C05J 118.5(3) . . ?
C05J C04I H04I 120.7 . . ?
C038 C04J H04J 120.4 . . ?
C066 C04J C038 119.3(4) . . ?
C066 C04J H04J 120.4 . . ?
C01F C04K S00D 115.8(3) . . ?
C01F C04K C04T 115.1(3) . . ?
C04T C04K S00D 129.0(3) . . ?
O00K C04L C05V 112.9(3) . . ?
O012 C04L O00K 124.6(3) . . ?
O012 C04L C05V 122.5(3) . . ?
N01H C04M C046 106.1(3) . . ?
C06E C04M N01H 131.3(4) . . ?
C06E C04M C046 122.6(4) . . ?
C03C C04N H04N 120.3 . . ?
C05V C04N C03C 119.3(3) . . ?
C05V C04N H04N 120.3 . . ?
C02R C04O H04O 120.2 . . ?
C02R C04O C058 119.6(3) . . ?
C058 C04O H04O 120.2 . . ?
C044 C04P H04P 119.2 . . ?
C044 C04P C050 121.6(4) . . ?
C050 C04P H04P 119.2 . . ?
C046 C04Q H04Q 121.1 . . ?
C06G C04Q C046 117.9(4) . . ?
C06G C04Q H04Q 121.1 . . ?
O017 C04R C058 112.4(3) . . ?
O01C C04R O017 125.1(3) . . ?
O01C C04R C058 122.5(3) . . ?
C04V C04S S00B 125.6(3) . . ?
C04V C04S C05I 121.4(4) . . ?
C05I C04S S00B 113.1(3) . . ?
N019 C04T N01W 111.2(3) . . ?
N019 C04T C04K 116.9(3) . . ?
N01W C04T C04K 131.9(3) . . ?
C03M C04U H04U 120.5 . . ?
C065 C04U C03M 119.1(3) . . ?
C065 C04U H04U 120.5 . . ?
C04S C04V H04V 120.5 . . ?
C05K C04V C04S 119.0(4) . . ?
C05K C04V H04V 120.5 . . ?
C02W C04W H04W 120.2 . . ?
C03J C04W C02W 119.6(3) . . ?
C03J C04W H04W 120.2 . . ?
C02I C04X C04H 120.0(3) . . ?
C02I C04X H04X 120.0 . . ?
C04H C04X H04X 120.0 . . ?
N00S C04Z C03N 106.4(3) . . ?
C06D C04Z N00S 131.3(4) . . ?
C06D C04Z C03N 122.3(4) . . ?
C031 C050 C04P 120.4(4) . . ?
C031 C050 H050 119.8 . . ?
C04P C050 H050 119.8 . . ?
C04G C051 H051 121.0 . . ?
C06B C051 C04G 118.0(4) . . ?
C06B C051 H051 121.0 . . ?
C037 C052 C05U 120.6(3) . . ?
C05A C052 C037 118.8(3) . . ?
C05A C052 C05U 120.6(3) . . ?
C043 C053 H053 119.8 . . ?
C05W C053 C043 120.4(4) . . ?
C05W C053 H053 119.8 . . ?
C02Y C054 H054 119.4 . . ?
C02Y C054 C059 121.2(4) . . ?
C059 C054 H054 119.4 . . ?
C04A C055 H055 120.6 . . ?
C04A C055 C07A 118.7(4) . . ?
C07A C055 H055 120.6 . . ?
N01N C056 C023 106.3(3) . . ?
C06H C056 N01N 131.4(4) . . ?
C06H C056 C023 122.3(4) . . ?
C049 C057 H057 120.9 . . ?
C068 C057 C049 118.1(4) . . ?
C068 C057 H057 120.9 . . ?
C02Q C058 C04R 122.0(3) . . ?
C04O C058 C02Q 119.0(3) . . ?
C04O C058 C04R 118.9(3) . . ?
C032 C059 C054 120.1(4) . . ?
C032 C059 H059 120.0 . . ?
C054 C059 H059 120.0 . . ?
C045 C05A H05A 120.0 . . ?
C052 C05A C045 119.9(3) . . ?
C052 C05A H05A 120.0 . . ?
C05I C05B H05B 120.0 . . ?
C063 C05B H05B 120.0 . . ?
C063 C05B C05I 119.9(4) . . ?
O00O C05C C065 113.0(3) . . ?
O00U C05C O00O 124.4(3) . . ?
O00U C05C C065 122.6(3) . . ?
C060 C05D H05D 120.7 . . ?
C060 C05D C07G 118.5(4) . . ?
C07G C05D H05D 120.7 . . ?
C033 C05E H05E 119.7 . . ?
C06Y C05E C033 120.6(4) . . ?
C06Y C05E H05E 119.7 . . ?
N016 C05F C05P 107.6(3) . . ?
N016 C05F C06K 132.5(4) . . ?
C06K C05F C05P 119.9(4) . . ?
C05X C05G N022 120.5(4) . . ?
C06L C05G N022 117.9(4) . . ?
C06L C05G C05X 121.5(4) . . ?
C03P C05H H05H 118.8 . . ?
C03P C05H C06M 122.5(4) . . ?
C06M C05H H05H 118.8 . . ?
C04S C05I C02H 112.6(3) . . ?
C04S C05I C05B 118.2(3) . . ?
C05B C05I C02H 129.1(3) . . ?
C03Y C05J C05R 118.7(3) . . ?
C04I C05J C03Y 119.7(3) . . ?
C04I C05J C05R 121.6(3) . . ?
C04V C05K H05K 119.8 . . ?
C04V C05K C063 120.4(4) . . ?
C063 C05K H05K 119.8 . . ?
C02P C05M H05M 121.7 . . ?
C06M C05M C02P 116.7(4) . . ?
C06M C05M H05M 121.7 . . ?
C03O C05N H05N 119.0 . . ?
C03O C05N C069 122.0(4) . . ?
C069 C05N H05N 119.0 . . ?
N01G C05O C04G 106.8(3) . . ?
C06I C05O N01G 130.6(4) . . ?
C06I C05O C04G 122.5(4) . . ?
N02G C05P C05F 107.0(4) . . ?
N02G C05P C071 130.7(4) . . ?
C071 C05P C05F 122.3(4) . . ?
N02G C13 C15 120.1(5) . . ?
N02G C13 C14 119.9(5) . . ?
C15 C13 C14 120.0 . . ?
C13 C15 H15 120.0 . . ?
C17 C15 C13 120.0 . . ?
C17 C15 H15 120.0 . . ?
C15 C17 H17 120.0 . . ?
C15 C17 C16 120.0 . . ?
C16 C17 H17 120.0 . . ?
C17 C16 H16 120.0 . . ?
C18 C16 C17 120.0 . . ?
C18 C16 H16 120.0 . . ?
C16 C18 H18 120.0 . . ?
C16 C18 C14 120.0 . . ?
C14 C18 H18 120.0 . . ?
C13 C14 H14 120.0 . . ?
C18 C14 C13 120.0 . . ?
C18 C14 H14 120.0 . . ?
O011 C05R O015 125.1(3) . . ?
O011 C05R C05J 123.1(3) . . ?
O015 C05R C05J 111.8(3) . . ?
C02Z C05S H05S 119.7 . . ?
C067 C05S C02Z 120.7(4) . . ?
C067 C05S H05S 119.7 . . ?
C03D C05T H05T 120.5 . . ?
C06J C05T C03D 119.0(4) . . ?
C06J C05T H05T 120.5 . . ?
O01S C05U C052 115.8(3) . . ?
O02T C05U O01S 124.5(4) . . ?
O02T C05U C052 119.7(3) . . ?
C02X C05V C04L 122.1(3) . . ?
C02X C05V C04N 119.4(3) . . ?
C04N C05V C04L 118.5(3) . . ?
C053 C05W H05W 119.7 . . ?
C053 C05W C06J 120.6(4) . . ?
C06J C05W H05W 119.7 . . ?
C05G C05X H05X 120.4 . . ?
C05G C05X C07X 119.1(4) . . ?
C07X C05X H05X 120.4 . . ?
C02V C05Y H05Y 120.8 . . ?
C06V C05Y C02V 118.4(4) . . ?
C06V C05Y H05Y 120.8 . . ?
C04A C05Z H05Z 121.1 . . ?
C06F C05Z C04A 117.8(4) . . ?
C06F C05Z H05Z 121.1 . . ?
C05D C060 N01N 120.1(4) . . ?
C05D C060 C075 121.6(4) . . ?
C075 C060 N01N 118.3(4) . . ?
O01P C061 C04H 115.1(3) . . ?
O02J C061 O01P 124.7(4) . . ?
O02J C061 C04H 120.2(3) . . ?
C05B C063 C05K 121.1(4) . . ?
C05B C063 H063 119.4 . . ?
C05K C063 H063 119.4 . . ?
C03G C064 H064 119.0 . . ?
C03G C064 C06P 121.9(4) . . ?
C06P C064 H064 119.0 . . ?
C03Q C065 C05C 121.7(3) . . ?
C04U C065 C03Q 120.0(3) . . ?
C04U C065 C05C 118.3(3) . . ?
C04J C066 H066 120.0 . . ?
C04J C066 C067 120.0(4) . . ?
C067 C066 H066 120.0 . . ?
C05S C067 C066 120.9(4) . . ?
C05S C067 H067 119.5 . . ?
C066 C067 H067 119.5 . . ?
C057 C068 H068 119.2 . . ?
C057 C068 C06Z 121.6(4) . . ?
C06Z C068 H068 119.2 . . ?
C05N C069 H069 119.5 . . ?
C06H C069 C05N 121.0(4) . . ?
C06H C069 H069 119.5 . . ?
C04F C06A H06A 121.6 . . ?
C06R C06A C04F 116.9(4) . . ?
C06R C06A H06A 121.6 . . ?
C051 C06B H06B 119.1 . . ?
C051 C06B C06T 121.7(4) . . ?
C06T C06B H06B 119.1 . . ?
C03B C06C H06C 121.6 . . ?
C07O C06C C03B 116.7(4) . . ?
C07O C06C H06C 121.6 . . ?
C04Z C06D H06D 121.4 . . ?
C06P C06D C04Z 117.2(4) . . ?
C06P C06D H06D 121.4 . . ?
C04M C06E H06E 121.9 . . ?
C06U C06E C04M 116.2(4) . . ?
C06U C06E H06E 121.9 . . ?
C05Z C06F H06F 119.0 . . ?
C07B C06F C05Z 122.1(4) . . ?
C07B C06F H06F 119.0 . . ?
C04Q C06G H06G 119.4 . . ?
C06U C06G C04Q 121.1(4) . . ?
C06U C06G H06G 119.4 . . ?
C056 C06H C069 117.1(4) . . ?
C056 C06H H06H 121.4 . . ?
C069 C06H H06H 121.4 . . ?
C05O C06I H06I 121.6 . . ?
C06T C06I C05O 116.9(4) . . ?
C06T C06I H06I 121.6 . . ?
C05T C06J C05W 120.9(4) . . ?
C05T C06J H06J 119.6 . . ?
C05W C06J H06J 119.6 . . ?
C05F C06K H06K 121.6 . . ?
C082 C06K C05F 116.9(4) . . ?
C082 C06K H06K 121.6 . . ?
C05G C06L H06L 120.8 . . ?
C05G C06L C07J 118.5(4) . . ?
C07J C06L H06L 120.8 . . ?
C05H C06M H06M 119.5 . . ?
C05M C06M C05H 120.9(4) . . ?
C05M C06M H06M 119.5 . . ?
C03U C06O H06O 121.7 . . ?
C03U C06O C06Z 116.5(4) . . ?
C06Z C06O H06O 121.7 . . ?
C064 C06P H06P 119.4 . . ?
C06D C06P C064 121.1(4) . . ?
C06D C06P H06P 119.4 . . ?
H06N C06Q H06Q 109.5 . . ?
H06N C06Q H06S 109.5 . . ?
H06Q C06Q H06S 109.5 . . ?
C072 C06Q H06N 109.5 . . ?
C072 C06Q H06Q 109.5 . . ?
C072 C06Q H06S 109.5 . . ?
C06A C06R H06R 119.0 . . ?
C06A C06R C07O 121.9(4) . . ?
C07O C06R H06R 119.0 . . ?
C06B C06T H06T 119.5 . . ?
C06I C06T C06B 121.0(4) . . ?
C06I C06T H06T 119.5 . . ?
C06E C06U C06G 122.4(4) . . ?
C06E C06U H06U 118.8 . . ?
C06G C06U H06U 118.8 . . ?
C05Y C06V H06V 119.3 . . ?
C05Y C06V C06Y 121.4(4) . . ?
C06Y C06V H06V 119.3 . . ?
N06N C06W C07Q 179.7(7) . . ?
C07J C06X H06X 119.7 . . ?
C07J C06X C07X 120.6(4) . . ?
C07X C06X H06X 119.7 . . ?
C05E C06Y C06V 119.7(5) . . ?
C05E C06Y H06Y 120.1 . . ?
C06V C06Y H06Y 120.1 . . ?
C068 C06Z H06Z 119.3 . . ?
C06O C06Z C068 121.4(4) . . ?
C06O C06Z H06Z 119.3 . . ?
C07C C070 H070 119.8 . . ?
C07C C070 C08G 120.4(4) . . ?
C08G C070 H070 119.8 . . ?
C05P C071 H071 121.4 . . ?
C07K C071 C05P 117.2(4) . . ?
C07K C071 H071 121.4 . . ?
N07V C072 C06Q 177.5(7) . . ?
C047 C073 H073 120.9 . . ?
C047 C073 C081 118.3(5) . . ?
C081 C073 H073 120.9 . . ?
C03Z C074 H074 119.8 . . ?
C03Z C074 C07C 120.4(4) . . ?
C07C C074 H074 119.8 . . ?
C060 C075 H075 120.7 . . ?
C060 C075 C078 118.7(5) . . ?
C078 C075 H075 120.7 . . ?
F026 C076 S00A 111.4(4) . . ?
F026 C076 F03R 108.6(5) . . ?
F026 C076 F04Y 108.0(5) . . ?
F03R C076 S00A 110.1(4) . . ?
F04Y C076 S00A 110.1(4) . . ?
F04Y C076 F03R 108.5(5) . . ?
C075 C078 H078 119.7 . . ?
C07N C078 C075 120.6(5) . . ?
C07N C078 H078 119.7 . . ?
F00I C079 S00E 111.2(3) . . ?
F00I C079 F01B 106.3(4) . . ?
F01B C079 S00E 110.8(3) . . ?
F01T C079 S00E 112.2(3) . . ?
F01T C079 F00I 107.6(4) . . ?
F01T C079 F01B 108.4(4) . . ?
C055 C07A H07A 119.7 . . ?
C07B C07A C055 120.6(5) . . ?
C07B C07A H07A 119.7 . . ?
C06F C07B C07A 119.3(5) . . ?
C06F C07B H07B 120.4 . . ?
C07A C07B H07B 120.4 . . ?
C070 C07C C074 119.4(5) . . ?
C070 C07C H07C 120.3 . . ?
C074 C07C H07C 120.3 . . ?
H07I C07D H07L 109.5 . . ?
H07I C07D H07M 109.5 . . ?
H07L C07D H07M 109.5 . . ?
C07I C07D H07I 109.5 . . ?
C07I C07D H07L 109.5 . . ?
C07I C07D H07M 109.5 . . ?
C04B C07E H07E 120.4 . . ?
C04B C07E C080 119.3(5) . . ?
C080 C07E H07E 120.4 . . ?
C05D C07G H07G 119.9 . . ?
C07N C07G C05D 120.2(5) . . ?
C07N C07G H07G 119.9 . . ?
N08J C07I C07D 177.8(8) . . ?
C06L C07J H07J 119.8 . . ?
C06X C07J C06L 120.3(4) . . ?
C06X C07J H07J 119.8 . . ?
C071 C07K H07K 119.5 . . ?
C071 C07K C082 121.1(5) . . ?
C082 C07K H07K 119.5 . . ?
H07P C07L H07Q 109.5 . . ?
H07P C07L H07S 109.5 . . ?
H07Q C07L H07S 109.5 . . ?
C08B C07L H07P 109.5 . . ?
C08B C07L H07Q 109.5 . . ?
C08B C07L H07S 109.5 . . ?
C0 C2 H2 120.0 . . ?
C0 C2 C24 120.0 . . ?
C24 C2 H2 120.0 . . ?
C2 C0 N01A 117.6(7) . . ?
C2 C0 C1 120.0 . . ?
C1 C0 N01A 122.1(7) . . ?
C0 C1 H1 120.0 . . ?
C4 C1 C0 120.0 . . ?
C4 C1 H1 120.0 . . ?
C1 C4 H4 120.0 . . ?
C1 C4 C3 120.0 . . ?
C3 C4 H4 120.0 . . ?
C4 C3 H3 120.0 . . ?
C24 C3 C4 120.0 . . ?
C24 C3 H3 120.0 . . ?
C2 C24 H24 120.0 . . ?
C3 C24 C2 120.0 . . ?
C3 C24 H24 120.0 . . ?
C078 C07N C07G 120.4(5) . . ?
C078 C07N H07N 119.8 . . ?
C07G C07N H07N 119.8 . . ?
C06C C07O C06R 121.6(4) . . ?
C06C C07O H07O 119.2 . . ?
C06R C07O H07O 119.2 . . ?
N07U C07P C08D 178.1(7) . . ?
C06W C07Q H07D 109.2 . . ?
C06W C07Q H07F 109.5 . . ?
C06W C07Q H07H 109.7 . . ?
H07D C07Q H07F 109.5 . . ?
H07D C07Q H07H 109.5 . . ?
H07F C07Q H07H 109.5 . . ?
C04B C07R H07R 120.3 . . ?
C08L C07R C04B 119.5(5) . . ?
C08L C07R H07R 120.3 . . ?
N07S C07T C08N 177.9(9) . . ?
C05X C07X H07X 120.1 . . ?
C06X C07X C05X 119.9(4) . . ?
C06X C07X H07X 120.1 . . ?
C047 C07Z H07Z 120.4 . . ?
C047 C07Z C08O 119.3(5) . . ?
C08O C07Z H07Z 120.4 . . ?
C07E C080 H080 120.1 . . ?
C08C C080 C07E 119.7(5) . . ?
C08C C080 H080 120.1 . . ?
C073 C081 H081 119.2 . . ?
C08E C081 C073 121.7(5) . . ?
C08E C081 H081 119.2 . . ?
C06K C082 H082 118.7 . . ?
C07K C082 C06K 122.6(5) . . ?
C07K C082 H082 118.7 . . ?
C03Z C084 H084 120.5 . . ?
C03Z C084 C08G 119.0(5) . . ?
C08G C084 H084 120.5 . . ?
N07F C085 C08F 178.9(7) . . ?
N088 C089 C08Q 177.6(9) . . ?
H9A C9 H9B 109.5 . . ?
H9A C9 H9C 109.5 . . ?
H9B C9 H9C 109.5 . . ?
C9B C9 H9A 109.5 . . ?
C9B C9 H9B 109.5 . . ?
C9B C9 H9C 109.5 . . ?
N07Y C08B C07L 178.8(7) . . ?
C080 C08C H08C 119.6 . . ?
C080 C08C C08L 120.8(5) . . ?
C08L C08C H08C 119.6 . . ?
C07P C08D H08J 109.5 . . ?
C07P C08D H08K 109.5 . . ?
C07P C08D H08M 109.5 . . ?
H08J C08D H08K 109.5 . . ?
H08J C08D H08M 109.5 . . ?
H08K C08D H08M 109.5 . . ?
C081 C08E H08E 120.3 . . ?
C081 C08E C08O 119.3(5) . . ?
C08O C08E H08E 120.3 . . ?
C085 C08F H08F 109.5 . . ?
C085 C08F H08H 109.5 . . ?
C085 C08F H08I 109.5 . . ?
H08F C08F H08H 109.5 . . ?
H08F C08F H08I 109.5 . . ?
H08H C08F H08I 109.5 . . ?
C070 C08G C084 120.3(5) . . ?
C070 C08G H08G 119.9 . . ?
C084 C08G H08G 119.9 . . ?
C04C C08H H08A 109.5 . . ?
C04C C08H H08B 109.5 . . ?
C04C C08H H08D 109.5 . . ?
H08A C08H H08B 109.5 . . ?
H08A C08H H08D 109.5 . . ?
H08B C08H H08D 109.5 . . ?
C07R C08L C08C 119.5(5) . . ?
C07R C08L H08L 120.3 . . ?
C08C C08L H08L 120.3 . . ?
H21A C21 H21B 109.5 . . ?
H21A C21 H21C 109.5 . . ?
H21B C21 H21C 109.5 . . ?
C20 C21 H21A 109.5 . . ?
C20 C21 H21B 109.5 . . ?
C20 C21 H21C 109.5 . . ?
C07T C08N H08N 109.5 . . ?
C07T C08N H08P 109.5 . . ?
C07T C08N H08Q 109.5 . . ?
H08N C08N H08P 109.5 . . ?
H08N C08N H08Q 109.5 . . ?
H08P C08N H08Q 109.5 . . ?
C07Z C08O H08O 119.7 . . ?
C08E C08O C07Z 120.5(6) . . ?
C08E C08O H08O 119.7 . . ?
N08V C08P C08Y 175.9(11) . . ?
C089 C08Q H08R 109.5 . . ?
C089 C08Q H08S 109.5 . . ?
C089 C08Q H08T 109.5 . . ?
H08R C08Q H08S 109.5 . . ?
H08R C08Q H08T 109.5 . . ?
H08S C08Q H08T 109.5 . . ?
N2 C20 C21 177.9(12) . . ?
H08X C08U H08Y 109.4 . . ?
H08X C08U H 109.5 . . ?
H08Y C08U H 109.4 . . ?
C22 C08U H08X 110.3 . . ?
C22 C08U H08Y 107.5 . . ?
C22 C08U H 110.6 . . ?
C08P C08Y H08U 109.5 . . ?
C08P C08Y H08V 109.5 . . ?
C08P C08Y H08W 109.5 . . ?
H08U C08Y H08V 109.5 . . ?
H08U C08Y H08W 109.5 . . ?
H08V C08Y H08W 109.5 . . ?
N4 C9B C9 179.7(13) . . ?
N4 C9B C9A 160(2) . . ?
C6 C8 H8 120.0 . . ?
C6 C8 C12 120.0 . . ?
C12 C8 H8 120.0 . . ?
C8 C6 N01A 124.0(7) . . ?
C7 C6 N01A 115.9(7) . . ?
C7 C6 C8 120.0 . . ?
C6 C7 H7 120.0 . . ?
C6 C7 C11 120.0 . . ?
C11 C7 H7 120.0 . . ?
C7 C11 H11 120.0 . . ?
C10 C11 C7 120.0 . . ?
C10 C11 H11 120.0 . . ?
C11 C10 H10 120.0 . . ?
C12 C10 C11 120.0 . . ?
C12 C10 H10 120.0 . . ?
C8 C12 H12 120.0 . . ?
C10 C12 C8 120.0 . . ?
C10 C12 H12 120.0 . . ?
C1B C19 N02G 120.5(5) . . ?
C1B C19 C1A 120.0 . . ?
C1A C19 N02G 119.5(5) . . ?
C19 C1B H1B 120.0 . . ?
C1D C1B C19 120.0 . . ?
C1D C1B H1B 120.0 . . ?
C1B C1D H1D 120.0 . . ?
C1C C1D C1B 120.0 . . ?
C1C C1D H1D 120.0 . . ?
C1D C1C H1C 120.0 . . ?
C1D C1C C1E 120.0 . . ?
C1E C1C H1C 120.0 . . ?
C1C C1E H1E 120.0 . . ?
C1A C1E C1C 120.0 . . ?
C1A C1E H1E 120.0 . . ?
C19 C1A H1A 120.0 . . ?
C1E C1A C19 120.0 . . ?
C1E C1A H1A 120.0 . . ?
N0 C21B C20B 171(2) . . ?
N23 C22 C08U 175.7(14) . . ?
C21B C20B H20A 107.8 . . ?
C21B C20B H20B 112.2 . . ?
C21B C20B H20C 108.5 . . ?
H20A C20B H20B 109.5 . . ?
H20A C20B H20C 109.5 . . ?
H20B C20B H20C 109.4 . . ?
H20D C20A H20E 109.5 . . ?
H20D C20A H20F 109.5 . . ?
H20E C20A H20F 109.5 . . ?
C21A C20A H20D 109.5 . . ?
C21A C20A H20E 109.5 . . ?
C21A C20A H20F 109.5 . . ?
N3 C21A C20A 170(2) . . ?
C9B C9A H9AA 109.5 . . ?
C9B C9A H9AB 109.5 . . ?
C9B C9A H9AC 109.5 . . ?
H9AA C9A H9AB 109.5 . . ?
H9AA C9A H9AC 109.5 . . ?
H9AB C9A H9AC 109.5 . . ?

loop_
_geom_bond_atom_site_label_1
_geom_bond_atom_site_label_2
_geom_bond_distance
_geom_bond_site_symmetry_2
_geom_bond_publ_flag
Ir01 N00H 2.052(3) . ?
Ir01 N00X 2.110(3) . ?
Ir01 N013 2.117(3) . ?
Ir01 C018 2.031(3) . ?
Ir01 N019 2.054(3) . ?
Ir01 C01F 2.036(3) . ?
Ir02 N00N 2.102(3) . ?
Ir02 N00P 2.065(3) . ?
Ir02 N00R 2.121(3) . ?
Ir02 C01E 2.042(3) . ?
Ir02 N01I 2.044(3) . ?
Ir02 C02H 2.027(3) . ?
Ir03 N00T 2.123(3) . ?
Ir03 N00W 2.103(3) . ?
Ir03 N00Y 2.052(3) . ?
Ir03 N016 2.057(3) . ?
Ir03 C01D 2.039(3) . ?
Ir03 C01Y 2.032(3) . ?
Ir04 N00L 2.050(3) . ?
Ir04 N00M 2.107(3) . ?
Ir04 N00Q 2.105(3) . ?
Ir04 N00V 2.049(3) . ?
Ir04 C014 2.040(3) . ?
Ir04 C01U 2.032(3) . ?
S005 C01K 1.738(4) . ?
S005 C02A 1.739(3) . ?
S006 C01X 1.739(4) . ?
S006 C02B 1.736(3) . ?
S007 C01M 1.734(4) . ?
S007 C02L 1.740(3) . ?
S008 C021 1.740(4) . ?
S008 C025 1.745(4) . ?
S009 C02N 1.736(3) . ?
S009 C038 1.732(4) . ?
S00A O010 1.437(3) . ?
S00A O01O 1.439(3) . ?
S00A O027 1.429(3) . ?
S00A C076 1.835(6) . ?
S00B C04E 1.739(3) . ?
S00B C04S 1.729(4) . ?
S00C C02V 1.735(4) . ?
S00C C03H 1.739(4) . ?
S00D C03D 1.729(4) . ?
S00D C04K 1.737(3) . ?
S00E O01J 1.438(3) . ?
S00E O024 1.435(3) . ?
S00E O02S 1.436(3) . ?
S00E C079 1.818(5) . ?
O00F C029 1.230(4) . ?
O00G H00G 0.8052 . ?
O00G C029 1.281(4) . ?
N00H C01R 1.336(4) . ?
N00H C03N 1.395(4) . ?
F00I C079 1.341(5) . ?
O00J H00J 0.7511 . ?
O00J C030 1.274(4) . ?
O00K H00K 0.8400 . ?
O00K C04L 1.320(4) . ?
N00L C01V 1.341(4) . ?
N00L C023 1.391(4) . ?
N00M C039 1.355(4) . ?
N00M C03I 1.352(4) . ?
N00N C02W 1.350(4) . ?
N00N C03T 1.348(4) . ?
O00O H00O 0.8400 . ?
O00O C05C 1.318(4) . ?
N00P C02F 1.401(4) . ?
N00P C034 1.345(4) . ?
N00Q C03K 1.348(4) . ?
N00Q C03L 1.354(4) . ?
N00R C03M 1.355(4) . ?
N00R C04D 1.348(4) . ?
N00S C01R 1.353(4) . ?
N00S C03Z 1.446(4) . ?
N00S C04Z 1.387(5) . ?
N00T C02D 1.348(4) . ?
N00T C03C 1.356(4) . ?
O00U C05C 1.207(4) . ?
N00V C03S 1.351(4) . ?
N00V C049 1.386(4) . ?
N00W C03V 1.343(4) . ?
N00W C045 1.360(4) . ?
N00X C01Z 1.347(4) . ?
N00X C02R 1.354(4) . ?
N00Y C028 1.333(4) . ?
N00Y C046 1.388(4) . ?
O00Z C030 1.221(4) . ?
O011 C05R 1.205(4) . ?
O012 C04L 1.207(4) . ?
N013 C02I 1.361(4) . ?
N013 C042 1.346(4) . ?
C014 C01L 1.447(5) . ?
C014 C02B 1.379(5) . ?
O015 H015 0.8400 . ?
O015 C05R 1.322(4) . ?
N016 C035 1.342(4) . ?
N016 C05F 1.388(5) . ?
O017 H017 0.8400 . ?
O017 C04R 1.316(4) . ?
C018 C01Q 1.446(5) . ?
C018 C02L 1.383(5) . ?
N019 C04F 1.397(4) . ?
N019 C04T 1.342(4) . ?
N01A C02P 1.402(5) . ?
N01A C034 1.357(4) . ?
N01A C0 1.405(5) . ?
N01A C6 1.434(5) . ?
F01B C079 1.341(5) . ?
O01C C04R 1.188(4) . ?
C01D C02N 1.379(5) . ?
C01D C02Z 1.453(5) . ?
C01E C020 1.453(5) . ?
C01E C025 1.386(5) . ?
C01F C043 1.449(5) . ?
C01F C04K 1.378(5) . ?
N01G C03W 1.365(4) . ?
N01G C04A 1.435(5) . ?
N01G C05O 1.398(5) . ?
N01H C028 1.361(4) . ?
N01H C04B 1.448(5) . ?
N01H C04M 1.391(5) . ?
N01I C03W 1.342(5) . ?
N01I C04G 1.392(5) . ?
C01K C02O 1.412(5) . ?
C01K C044 1.391(5) . ?
C01L C01X 1.412(5) . ?
C01L C03F 1.410(5) . ?
C01M C01Q 1.417(5) . ?
C01M C02U 1.392(5) . ?
N01N C01V 1.361(4) . ?
N01N C056 1.395(5) . ?
N01N C060 1.431(5) . ?
O01P H01P 0.8302 . ?
O01P C061 1.269(4) . ?
C01Q C02K 1.405(5) . ?
C01R C02L 1.424(5) . ?
O01S H01S 0.8217 . ?
O01S C05U 1.256(4) . ?
F01T C079 1.306(5) . ?
C01U C033 1.451(5) . ?
C01U C03H 1.374(5) . ?
C01V C02B 1.426(5) . ?
N01W C03B 1.389(5) . ?
N01W C047 1.437(5) . ?
N01W C04T 1.363(4) . ?
C01X C02E 1.393(5) . ?
C01Y C02A 1.378(5) . ?
C01Y C02O 1.443(5) . ?
C01Z H01Z 0.9500 . ?
C01Z C02Q 1.381(4) . ?
C020 C021 1.414(5) . ?
C020 C032 1.400(5) . ?
C021 C02Y 1.392(5) . ?
N022 C03S 1.354(5) . ?
N022 C03U 1.394(5) . ?
N022 C05G 1.436(5) . ?
C023 C03O 1.397(5) . ?
C023 C056 1.408(5) . ?
C025 C03W 1.424(5) . ?
F026 C076 1.306(6) . ?
C028 C02A 1.424(5) . ?
C029 C03E 1.509(5) . ?
C02C H02C 0.9500 . ?
C02C C03J 1.384(5) . ?
C02C C03T 1.375(5) . ?
C02D H02D 0.9500 . ?
C02D C02X 1.380(4) . ?
C02E H02E 0.9500 . ?
C02E C040 1.372(6) . ?
C02F C02P 1.404(5) . ?
C02F C03P 1.391(5) . ?
N02G C035 1.354(5) . ?
N02G C05P 1.378(5) . ?
N02G C13 1.374(5) . ?
N02G C19 1.470(5) . ?
C02H C04E 1.380(5) . ?
C02H C05I 1.451(5) . ?
C02I C02R 1.480(4) . ?
C02I C04X 1.378(4) . ?
O02J C061 1.211(4) . ?
C02K H02K 0.9500 . ?
C02K C048 1.392(5) . ?
C02M H02M 0.9500 . ?
C02M C042 1.382(4) . ?
C02M C04H 1.390(5) . ?
C02N C035 1.424(5) . ?
C02O C031 1.405(5) . ?
C02P C05M 1.379(5) . ?
C02Q H02Q 0.9500 . ?
C02Q C058 1.395(4) . ?
C02R C04O 1.379(4) . ?
O02T C05U 1.201(4) . ?
C02U H02U 0.9500 . ?
C02U C03X 1.359(6) . ?
C02V C033 1.417(5) . ?
C02V C05Y 1.388(5) . ?
C02W C03M 1.479(4) . ?
C02W C04W 1.395(4) . ?
C02X H02X 0.9500 . ?
C02X C05V 1.384(4) . ?
C02Y H02Y 0.9500 . ?
C02Y C054 1.366(6) . ?
C02Z C038 1.419(5) . ?
C02Z C05S 1.393(5) . ?
C030 C03J 1.512(5) . ?
C031 H031 0.9500 . ?
C031 C050 1.380(5) . ?
C032 H032 0.9500 . ?
C032 C059 1.386(5) . ?
C033 C05E 1.395(5) . ?
C034 C04E 1.428(5) . ?
C036 H036 0.9500 . ?
C036 C039 1.384(4) . ?
C036 C03E 1.384(4) . ?
C037 H037 0.9500 . ?
C037 C03V 1.380(5) . ?
C037 C052 1.390(5) . ?
C038 C04J 1.391(5) . ?
C039 C03L 1.485(4) . ?
C03A H03A 0.9500 . ?
C03A C03E 1.388(5) . ?
C03A C03I 1.377(5) . ?
C03B C04F 1.398(5) . ?
C03B C06C 1.391(6) . ?
C03C C045 1.481(4) . ?
C03C C04N 1.389(4) . ?
C03D C043 1.425(5) . ?
C03D C05T 1.393(5) . ?
C03F H03F 0.9500 . ?
C03F C041 1.384(5) . ?
C03G H03G 0.9500 . ?
C03G C03N 1.397(5) . ?
C03G C064 1.388(5) . ?
C03H C03S 1.422(5) . ?
C03I H03I 0.9500 . ?
C03J C04W 1.386(4) . ?
C03K H03K 0.9500 . ?
C03K C04I 1.384(5) . ?
C03L C03Y 1.384(4) . ?
C03M C04U 1.388(4) . ?
C03N C04Z 1.401(5) . ?
C03O H03O 0.9500 . ?
C03O C05N 1.374(5) . ?
C03P H03P 0.9500 . ?
C03P C05H 1.386(5) . ?
C03Q H03Q 0.9500 . ?
C03Q C04D 1.382(4) . ?
C03Q C065 1.391(4) . ?
F03R C076 1.342(7) . ?
C03T H03T 0.9500 . ?
C03U C049 1.408(5) . ?
C03U C06O 1.378(5) . ?
C03V H03V 0.9500 . ?
C03X H03X 0.9500 . ?
C03X C048 1.396(5) . ?
C03Y H03Y 0.9500 . ?
C03Y C05J 1.391(4) . ?
C03Z C074 1.360(6) . ?
C03Z C084 1.346(6) . ?
C040 H040 0.9500 . ?
C040 C041 1.398(6) . ?
C041 H041 0.9500 . ?
C042 H042 0.9500 . ?
C043 C053 1.398(5) . ?
C044 H044 0.9500 . ?
C044 C04P 1.380(6) . ?
C045 C05A 1.384(4) . ?
C046 C04M 1.403(5) . ?
C046 C04Q 1.391(5) . ?
C047 C073 1.361(6) . ?
C047 C07Z 1.367(7) . ?
C048 H048 0.9500 . ?
C049 C057 1.392(5) . ?
C04A C055 1.372(5) . ?
C04A C05Z 1.386(5) . ?
C04B C07E 1.354(6) . ?
C04B C07R 1.380(6) . ?
C04C N05L 1.114(6) . ?
C04C C08H 1.461(8) . ?
C04D H04D 0.9500 . ?
C04F C06A 1.393(5) . ?
C04G C051 1.385(5) . ?
C04G C05O 1.405(5) . ?
C04H C04X 1.386(5) . ?
C04H C061 1.504(5) . ?
C04I H04I 0.9500 . ?
C04I C05J 1.386(5) . ?
C04J H04J 0.9500 . ?
C04J C066 1.370(6) . ?
C04K C04T 1.421(5) . ?
C04L C05V 1.500(4) . ?
C04M C06E 1.390(6) . ?
C04N H04N 0.9500 . ?
C04N C05V 1.387(4) . ?
C04O H04O 0.9500 . ?
C04O C058 1.387(4) . ?
C04P H04P 0.9500 . ?
C04P C050 1.385(6) . ?
C04Q H04Q 0.9500 . ?
C04Q C06G 1.387(5) . ?
C04R C058 1.502(5) . ?
C04S C04V 1.406(5) . ?
C04S C05I 1.406(5) . ?
C04U H04U 0.9500 . ?
C04U C065 1.385(4) . ?
C04V H04V 0.9500 . ?
C04V C05K 1.368(6) . ?
C04W H04W 0.9500 . ?
C04X H04X 0.9500 . ?
F04Y C076 1.329(6) . ?
C04Z C06D 1.384(5) . ?
C050 H050 0.9500 . ?
C051 H051 0.9500 . ?
C051 C06B 1.383(6) . ?
C052 C05A 1.380(5) . ?
C052 C05U 1.511(5) . ?
C053 H053 0.9500 . ?
C053 C05W 1.383(5) . ?
C054 H054 0.9500 . ?
C054 C059 1.389(6) . ?
C055 H055 0.9500 . ?
C055 C07A 1.386(6) . ?
C056 C06H 1.377(5) . ?
C057 H057 0.9500 . ?
C057 C068 1.382(5) . ?
C059 H059 0.9500 . ?
C05A H05A 0.9500 . ?
C05B H05B 0.9500 . ?
C05B C05I 1.408(5) . ?
C05B C063 1.374(5) . ?
C05C C065 1.495(4) . ?
C05D H05D 0.9500 . ?
C05D C060 1.375(5) . ?
C05D C07G 1.393(6) . ?
C05E H05E 0.9500 . ?
C05E C06Y 1.386(5) . ?
C05F C05P 1.404(5) . ?
C05F C06K 1.403(5) . ?
C05G C05X 1.380(6) . ?
C05G C06L 1.379(6) . ?
C05H H05H 0.9500 . ?
C05H C06M 1.401(6) . ?
C05J C05R 1.492(4) . ?
C05K H05K 0.9500 . ?
C05K C063 1.402(6) . ?
C05M H05M 0.9500 . ?
C05M C06M 1.378(6) . ?
C05N H05N 0.9500 . ?
C05N C069 1.402(6) . ?
C05O C06I 1.393(5) . ?
C05P C071 1.395(6) . ?
C13 C15 1.3900 . ?
C13 C14 1.3900 . ?
C15 H15 0.9500 . ?
C15 C17 1.3900 . ?
C17 H17 0.9500 . ?
C17 C16 1.3900 . ?
C16 H16 0.9500 . ?
C16 C18 1.3900 . ?
C18 H18 0.9500 . ?
C18 C14 1.3900 . ?
C14 H14 0.9500 . ?
C05S H05S 0.9500 . ?
C05S C067 1.385(5) . ?
C05T H05T 0.9500 . ?
C05T C06J 1.362(6) . ?
C05W H05W 0.9500 . ?
C05W C06J 1.397(6) . ?
C05X H05X 0.9500 . ?
C05X C07X 1.388(6) . ?
C05Y H05Y 0.9500 . ?
C05Y C06V 1.363(7) . ?
C05Z H05Z 0.9500 . ?
C05Z C06F 1.379(6) . ?
C060 C075 1.379(5) . ?
C063 H063 0.9500 . ?
C064 H064 0.9500 . ?
C064 C06P 1.400(6) . ?
C066 H066 0.9500 . ?
C066 C067 1.396(6) . ?
C067 H067 0.9500 . ?
C068 H068 0.9500 . ?
C068 C06Z 1.397(6) . ?
C069 H069 0.9500 . ?
C069 C06H 1.386(6) . ?
C06A H06A 0.9500 . ?
C06A C06R 1.387(5) . ?
C06B H06B 0.9500 . ?
C06B C06T 1.406(6) . ?
C06C H06C 0.9500 . ?
C06C C07O 1.368(7) . ?
C06D H06D 0.9500 . ?
C06D C06P 1.378(6) . ?
C06E H06E 0.9500 . ?
C06E C06U 1.374(6) . ?
C06F H06F 0.9500 . ?
C06F C07B 1.357(7) . ?
C06G H06G 0.9500 . ?
C06G C06U 1.386(7) . ?
C06H H06H 0.9500 . ?
C06I H06I 0.9500 . ?
C06I C06T 1.379(6) . ?
C06J H06J 0.9500 . ?
C06K H06K 0.9500 . ?
C06K C082 1.391(6) . ?
C06L H06L 0.9500 . ?
C06L C07J 1.395(6) . ?
C06M H06M 0.9500 . ?
N06N C06W 1.128(6) . ?
C06O H06O 0.9500 . ?
C06O C06Z 1.385(6) . ?
C06P H06P 0.9500 . ?
C06Q H06N 0.9800 . ?
C06Q H06Q 0.9800 . ?
C06Q H06S 0.9800 . ?
C06Q C072 1.440(7) . ?
C06R H06R 0.9500 . ?
C06R C07O 1.399(7) . ?
N0 C21B 1.10(2) . ?
C06T H06T 0.9500 . ?
C06U H06U 0.9500 . ?
C06V H06V 0.9500 . ?
C06V C06Y 1.406(6) . ?
C06W C07Q 1.429(7) . ?
C06X H06X 0.9500 . ?
C06X C07J 1.371(7) . ?
C06X C07X 1.376(6) . ?
C06Y H06Y 0.9500 . ?
C06Z H06Z 0.9500 . ?
C070 H070 0.9500 . ?
C070 C07C 1.350(6) . ?
C070 C08G 1.357(7) . ?
C071 H071 0.9500 . ?
C071 C07K 1.377(7) . ?
C072 N07V 1.119(6) . ?
C073 H073 0.9500 . ?
C073 C081 1.400(6) . ?
C074 H074 0.9500 . ?
C074 C07C 1.387(6) . ?
C075 H075 0.9500 . ?
C075 C078 1.382(6) . ?
C078 H078 0.9500 . ?
C078 C07N 1.366(7) . ?
C07A H07A 0.9500 . ?
C07A C07B 1.379(7) . ?
C07B H07B 0.9500 . ?
C07C H07C 0.9500 . ?
C07D H07I 0.9800 . ?
C07D H07L 0.9800 . ?
C07D H07M 0.9800 . ?
C07D C07I 1.432(8) . ?
C07E H07E 0.9500 . ?
C07E C080 1.394(7) . ?
N07F C085 1.136(8) . ?
C07G H07G 0.9500 . ?
C07G C07N 1.372(7) . ?
C07I N08J 1.136(8) . ?
C07J H07J 0.9500 . ?
C07K H07K 0.9500 . ?
C07K C082 1.390(7) . ?
C07L H07P 0.9800 . ?
C07L H07Q 0.9800 . ?
C07L H07S 0.9800 . ?
C07L C08B 1.453(8) . ?
C2 H2 0.9500 . ?
C2 C0 1.3900 . ?
C2 C24 1.3900 . ?
C0 C1 1.3900 . ?
C1 H1 0.9500 . ?
C1 C4 1.3900 . ?
C4 H4 0.9500 . ?
C4 C3 1.3900 . ?
C3 H3 0.9500 . ?
C3 C24 1.3900 . ?
C24 H24 0.9500 . ?
C07N H07N 0.9500 . ?
C07O H07O 0.9500 . ?
C07P N07U 1.134(8) . ?
C07P C08D 1.447(8) . ?
C07Q H07D 0.9798 . ?
C07Q H07F 0.9802 . ?
C07Q H07H 0.9802 . ?
C07R H07R 0.9500 . ?
C07R C08L 1.373(7) . ?
N07S C07T 1.128(7) . ?
C07T C08N 1.431(8) . ?
C07X H07X 0.9500 . ?
N07Y C08B 1.143(8) . ?
C07Z H07Z 0.9500 . ?
C07Z C08O 1.386(7) . ?
C080 H080 0.9500 . ?
C080 C08C 1.360(8) . ?
C081 H081 0.9500 . ?
C081 C08E 1.339(7) . ?
C082 H082 0.9500 . ?
C084 H084 0.9500 . ?
C084 C08G 1.401(7) . ?
C085 C08F 1.489(9) . ?
N088 C089 1.126(8) . ?
C089 C08Q 1.460(8) . ?
C9 H9A 0.9800 . ?
C9 H9B 0.9800 . ?
C9 H9C 0.9800 . ?
C9 C9B 1.490(15) . ?
C08C H08C 0.9500 . ?
C08C C08L 1.380(8) . ?
C08D H08J 0.9800 . ?
C08D H08K 0.9800 . ?
C08D H08M 0.9800 . ?
C08E H08E 0.9500 . ?
C08E C08O 1.366(8) . ?
C08F H08F 0.9800 . ?
C08F H08H 0.9800 . ?
C08F H08I 0.9800 . ?
C08G H08G 0.9500 . ?
C08H H08A 0.9800 . ?
C08H H08B 0.9800 . ?
C08H H08D 0.9800 . ?
C08L H08L 0.9500 . ?
C21 H21A 0.9800 . ?
C21 H21B 0.9800 . ?
C21 H21C 0.9800 . ?
C21 C20 1.357(11) . ?
C08N H08N 0.9800 . ?
C08N H08P 0.9800 . ?
C08N H08Q 0.9800 . ?
C08O H08O 0.9500 . ?
C08P N08V 1.138(9) . ?
C08P C08Y 1.367(9) . ?
C08Q H08R 0.9800 . ?
C08Q H08S 0.9800 . ?
C08Q H08T 0.9800 . ?
C20 N2 1.087(11) . ?
C08U H08X 0.9801 . ?
C08U H08Y 0.9804 . ?
C08U H 0.9800 . ?
C08U C22 1.370(12) . ?
C08Y H08U 0.9800 . ?
C08Y H08V 0.9800 . ?
C08Y H08W 0.9800 . ?
C9B N4 1.165(10) . ?
C9B C9A 1.39(6) . ?
C8 H8 0.9500 . ?
C8 C6 1.3900 . ?
C8 C12 1.3900 . ?
C6 C7 1.3900 . ?
C7 H7 0.9500 . ?
C7 C11 1.3900 . ?
C11 H11 0.9500 . ?
C11 C10 1.3900 . ?
C10 H10 0.9500 . ?
C10 C12 1.3900 . ?
C12 H12 0.9500 . ?
C19 C1B 1.3900 . ?
C19 C1A 1.3900 . ?
C1B H1B 0.9500 . ?
C1B C1D 1.3900 . ?
C1D H1D 0.9500 . ?
C1D C1C 1.3900 . ?
C1C H1C 0.9500 . ?
C1C C1E 1.3900 . ?
C1E H1E 0.9500 . ?
C1E C1A 1.3900 . ?
C1A H1A 0.9500 . ?
C21B C20B 1.434(18) . ?
C22 N23 1.188(13) . ?
C20B H20A 0.9799 . ?
C20B H20B 0.9806 . ?
C20B H20C 0.9803 . ?
C20A H20D 0.9800 . ?
C20A H20E 0.9800 . ?
C20A H20F 0.9800 . ?
C20A C21A 1.55(3) . ?
C21A N3 1.02(3) . ?
C9A H9AA 0.9800 . ?
C9A H9AB 0.9800 . ?
C9A H9AC 0.9800 . ?

loop_
_geom_torsion_atom_site_label_1
_geom_torsion_atom_site_label_2
_geom_torsion_atom_site_label_3
_geom_torsion_atom_site_label_4
_geom_torsion
_geom_torsion_site_symmetry_1
_geom_torsion_site_symmetry_2
_geom_torsion_site_symmetry_3
_geom_torsion_site_symmetry_4
_geom_torsion_publ_flag
Ir01 N00H C01R N00S 177.2(2) . . . . ?
Ir01 N00H C01R C02L 0.8(4) . . . . ?
Ir01 N00H C03N C03G -0.8(6) . . . . ?
Ir01 N00H C03N C04Z -175.6(3) . . . . ?
Ir01 N00X C01Z C02Q -178.0(3) . . . . ?
Ir01 N00X C02R C02I -0.3(4) . . . . ?
Ir01 N00X C02R C04O 178.2(3) . . . . ?
Ir01 N013 C02I C02R 0.0(4) . . . . ?
Ir01 N013 C02I C04X -179.1(3) . . . . ?
Ir01 N013 C042 C02M 177.7(3) . . . . ?
Ir01 C018 C01Q C01M -179.0(3) . . . . ?
Ir01 C018 C01Q C02K -0.5(6) . . . . ?
Ir01 C018 C02L S007 179.49(16) . . . . ?
Ir01 C018 C02L C01R -0.6(4) . . . . ?
Ir01 N019 C04F C03B 174.8(3) . . . . ?
Ir01 N019 C04F C06A -8.0(7) . . . . ?
Ir01 N019 C04T N01W -176.6(2) . . . . ?
Ir01 N019 C04T C04K 2.4(4) . . . . ?
Ir01 C01F C043 C03D -173.1(3) . . . . ?
Ir01 C01F C043 C053 6.7(6) . . . . ?
Ir01 C01F C04K S00D 174.81(17) . . . . ?
Ir01 C01F C04K C04T -3.6(4) . . . . ?
Ir02 N00N C02W C03M 0.7(4) . . . . ?
Ir02 N00N C02W C04W -178.6(3) . . . . ?
Ir02 N00N C03T C02C 178.8(3) . . . . ?
Ir02 N00P C02F C02P 163.2(3) . . . . ?
Ir02 N00P C02F C03P -12.6(6) . . . . ?
Ir02 N00P C034 N01A -169.1(2) . . . . ?
Ir02 N00P C034 C04E 6.3(4) . . . . ?
Ir02 N00R C03M C02W 2.0(4) . . . . ?
Ir02 N00R C03M C04U -176.8(3) . . . . ?
Ir02 N00R C04D C03Q 178.4(3) . . . . ?
Ir02 C01E C020 C021 178.7(3) . . . . ?
Ir02 C01E C020 C032 -2.5(6) . . . . ?
Ir02 C01E C025 S008 -178.85(16) . . . . ?
Ir02 C01E C025 C03W 3.0(4) . . . . ?
Ir02 N01I C03W N01G -175.4(2) . . . . ?
Ir02 N01I C03W C025 3.5(4) . . . . ?
Ir02 N01I C04G C051 -1.9(6) . . . . ?
Ir02 N01I C04G C05O 173.3(3) . . . . ?
Ir02 C02H C04E S00B -177.70(17) . . . . ?
Ir02 C02H C04E C034 3.5(4) . . . . ?
Ir02 C02H C05I C04S 176.9(3) . . . . ?
Ir02 C02H C05I C05B -1.7(6) . . . . ?
Ir03 N00T C02D C02X 173.6(3) . . . . ?
Ir03 N00T C03C C045 2.2(4) . . . . ?
Ir03 N00T C03C C04N -174.4(3) . . . . ?
Ir03 N00W C03V C037 -176.3(3) . . . . ?
Ir03 N00W C045 C03C -0.3(4) . . . . ?
Ir03 N00W C045 C05A 178.0(3) . . . . ?
Ir03 N00Y C028 N01H -173.4(2) . . . . ?
Ir03 N00Y C028 C02A 4.5(4) . . . . ?
Ir03 N00Y C046 C04M 171.0(3) . . . . ?
Ir03 N00Y C046 C04Q -5.2(6) . . . . ?
Ir03 N016 C035 N02G 176.5(2) . . . . ?
Ir03 N016 C035 C02N -0.4(4) . . . . ?
Ir03 N016 C05F C05P -174.2(3) . . . . ?
Ir03 N016 C05F C06K 7.2(7) . . . . ?
Ir03 C01D C02N S009 -175.17(17) . . . . ?
Ir03 C01D C02N C035 0.6(4) . . . . ?
Ir03 C01D C02Z C038 174.9(3) . . . . ?
Ir03 C01D C02Z C05S -5.0(6) . . . . ?
Ir03 C01Y C02A S005 -179.92(16) . . . . ?
Ir03 C01Y C02A C028 0.3(4) . . . . ?
Ir03 C01Y C02O C01K -179.5(3) . . . . ?
Ir03 C01Y C02O C031 -1.1(6) . . . . ?
Ir04 N00L C01V N01N 179.0(2) . . . . ?
Ir04 N00L C01V C02B 0.7(4) . . . . ?
Ir04 N00L C023 C03O 6.4(6) . . . . ?
Ir04 N00L C023 C056 -176.8(3) . . . . ?
Ir04 N00M C039 C036 175.2(3) . . . . ?
Ir04 N00M C039 C03L -4.4(4) . . . . ?
Ir04 N00M C03I C03A -172.9(3) . . . . ?
Ir04 N00Q C03K C04I 173.1(3) . . . . ?
Ir04 N00Q C03L C039 6.0(4) . . . . ?
Ir04 N00Q C03L C03Y -171.9(3) . . . . ?
Ir04 N00V C03S N022 173.6(2) . . . . ?
Ir04 N00V C03S C03H -1.8(4) . . . . ?
Ir04 N00V C049 C03U -169.9(3) . . . . ?
Ir04 N00V C049 C057 11.7(7) . . . . ?
Ir04 C014 C01L C01X 176.7(3) . . . . ?
Ir04 C014 C01L C03F -3.2(6) . . . . ?
Ir04 C014 C02B S006 -177.97(16) . . . . ?
Ir04 C014 C02B C01V -1.6(4) . . . . ?
Ir04 C01U C033 C02V 174.9(3) . . . . ?
Ir04 C01U C033 C05E -1.7(7) . . . . ?
Ir04 C01U C03H S00C -176.48(17) . . . . ?
Ir04 C01U C03H C03S -2.3(4) . . . . ?
S005 C01K C02O C01Y -1.5(4) . . . . ?
S005 C01K C02O C031 179.9(3) . . . . ?
S005 C01K C044 C04P 178.5(3) . . . . ?
S006 C01X C02E C040 179.2(3) . . . . ?
S007 C01M C01Q C018 0.9(4) . . . . ?
S007 C01M C01Q C02K -177.7(3) . . . . ?
S007 C01M C02U C03X 177.7(3) . . . . ?
S008 C021 C02Y C054 177.1(3) . . . . ?
S008 C025 C03W N01G -3.6(6) . . . . ?
S008 C025 C03W N01I 177.8(3) . . . . ?
S009 C02N C035 N016 175.1(3) . . . . ?
S009 C02N C035 N02G -1.0(6) . . . . ?
S009 C038 C04J C066 -179.4(3) . . . . ?
S00B C04S C04V C05K -179.2(3) . . . . ?
S00B C04S C05I C02H -0.2(4) . . . . ?
S00B C04S C05I C05B 178.6(3) . . . . ?
S00C C02V C033 C01U -1.9(4) . . . . ?
S00C C02V C033 C05E 175.1(3) . . . . ?
S00C C02V C05Y C06V -174.3(4) . . . . ?
S00C C03H C03S N00V 176.1(3) . . . . ?
S00C C03H C03S N022 1.8(6) . . . . ?
S00D C03D C043 C01F -1.4(4) . . . . ?
S00D C03D C043 C053 178.8(3) . . . . ?
S00D C03D C05T C06J -179.3(3) . . . . ?
S00D C04K C04T N019 -177.4(3) . . . . ?
S00D C04K C04T N01W 1.4(6) . . . . ?
O00F C029 C03E C036 -25.6(5) . . . . ?
O00F C029 C03E C03A 157.0(4) . . . . ?
O00G C029 C03E C036 153.9(3) . . . . ?
O00G C029 C03E C03A -23.5(5) . . . . ?
N00H C01R C02L S007 179.8(3) . . . . ?
N00H C01R C02L C018 -0.1(5) . . . . ?
N00H C03N C04Z N00S 0.7(4) . . . . ?
N00H C03N C04Z C06D 179.1(4) . . . . ?
O00J C030 C03J C02C 4.8(5) . . . . ?
O00J C030 C03J C04W -174.1(3) . . . . ?
O00K C04L C05V C02X 0.6(5) . . . . ?
O00K C04L C05V C04N -178.3(3) . . . . ?
N00L C01V C02B S006 176.5(3) . . . . ?
N00L C01V C02B C014 0.6(5) . . . . ?
N00L C023 C03O C05N 178.3(4) . . . . ?
N00L C023 C056 N01N -1.7(4) . . . . ?
N00L C023 C056 C06H 179.2(4) . . . . ?
N00M C039 C03L N00Q -1.1(4) . . . . ?
N00M C039 C03L C03Y 176.9(3) . . . . ?
N00N C02W C03M N00R -1.8(4) . . . . ?
N00N C02W C03M C04U 177.0(3) . . . . ?
N00N C02W C04W C03J -1.1(5) . . . . ?
O00O C05C C065 C03Q -14.0(5) . . . . ?
O00O C05C C065 C04U 168.3(3) . . . . ?
N00P C02F C02P N01A 0.7(4) . . . . ?
N00P C02F C02P C05M -175.3(4) . . . . ?
N00P C02F C03P C05H 175.2(4) . . . . ?
N00P C034 C04E S00B 174.8(3) . . . . ?
N00P C034 C04E C02H -6.6(5) . . . . ?
N00Q C03K C04I C05J -0.8(6) . . . . ?
N00Q C03L C03Y C05J -2.3(5) . . . . ?
N00R C03M C04U C065 -2.1(5) . . . . ?
N00S C01R C02L S007 4.3(6) . . . . ?
N00S C01R C02L C018 -175.7(3) . . . . ?
N00S C03Z C074 C07C 179.1(4) . . . . ?
N00S C03Z C084 C08G 179.7(5) . . . . ?
N00S C04Z C06D C06P 175.7(4) . . . . ?
N00T C02D C02X C05V 0.7(5) . . . . ?
N00T C03C C045 N00W -1.3(5) . . . . ?
N00T C03C C045 C05A -179.5(3) . . . . ?
N00T C03C C04N C05V 0.3(5) . . . . ?
O00U C05C C065 C03Q 165.9(4) . . . . ?
O00U C05C C065 C04U -11.7(5) . . . . ?
N00V C049 C057 C068 180.0(4) . . . . ?
N00W C045 C05A C052 -1.9(6) . . . . ?
N00X C01Z C02Q C058 -0.3(5) . . . . ?
N00X C02R C04O C058 0.0(5) . . . . ?
N00Y C028 C02A S005 177.1(3) . . . . ?
N00Y C028 C02A C01Y -3.2(5) . . . . ?
N00Y C046 C04M N01H -1.2(4) . . . . ?
N00Y C046 C04M C06E 179.5(4) . . . . ?
N00Y C046 C04Q C06G 178.8(4) . . . . ?
O00Z C030 C03J C02C -174.2(4) . . . . ?
O00Z C030 C03J C04W 6.9(6) . . . . ?
O010 S00A C076 F026 -57.2(5) . . . . ?
O010 S00A C076 F03R 63.4(4) . . . . ?
O010 S00A C076 F04Y -177.0(4) . . . . ?
O012 C04L C05V C02X -179.5(4) . . . . ?
O012 C04L C05V C04N 1.7(5) . . . . ?
N013 C02I C02R N00X 0.2(4) . . . . ?
N013 C02I C02R C04O -178.3(3) . . . . ?
N013 C02I C04X C04H 1.7(6) . . . . ?
C014 C01L C01X S006 -0.1(4) . . . . ?
C014 C01L C01X C02E 178.0(3) . . . . ?
C014 C01L C03F C041 -179.0(3) . . . . ?
N016 C05F C05P N02G -0.8(5) . . . . ?
N016 C05F C05P C071 178.0(5) . . . . ?
N016 C05F C06K C082 -179.4(5) . . . . ?
O017 C04R C058 C02Q 12.6(5) . . . . ?
O017 C04R C058 C04O -168.1(3) . . . . ?
C018 C01Q C02K C048 -179.8(3) . . . . ?
N019 C04F C06A C06R -179.2(4) . . . . ?
N01A C02P C05M C06M -175.8(4) . . . . ?
N01A C034 C04E S00B -10.9(6) . . . . ?
N01A C034 C04E C02H 167.7(4) . . . . ?
N01A C0 C1 C4 173.0(10) . . . . ?
N01A C6 C7 C11 176.7(9) . . . . ?
O01C C04R C058 C02Q -168.1(4) . . . . ?
O01C C04R C058 C04O 11.2(6) . . . . ?
C01D C02N C035 N016 -0.1(5) . . . . ?
C01D C02N C035 N02G -176.2(4) . . . . ?
C01D C02Z C038 S009 -0.3(4) . . . . ?
C01D C02Z C038 C04J 179.4(3) . . . . ?
C01D C02Z C05S C067 -179.7(4) . . . . ?
C01E C020 C021 S008 1.1(4) . . . . ?
C01E C020 C021 C02Y 178.7(3) . . . . ?
C01E C020 C032 C059 -178.5(3) . . . . ?
C01E C025 C03W N01G 174.2(3) . . . . ?
C01E C025 C03W N01I -4.4(5) . . . . ?
C01F C043 C053 C05W -179.6(4) . . . . ?
C01F C04K C04T N019 0.7(5) . . . . ?
C01F C04K C04T N01W 179.6(4) . . . . ?
N01G C04A C055 C07A 179.1(4) . . . . ?
N01G C04A C05Z C06F 179.6(4) . . . . ?
N01G C05O C06I C06T -176.1(4) . . . . ?
N01H C028 C02A S005 -5.7(6) . . . . ?
N01H C028 C02A C01Y 174.0(3) . . . . ?
N01H C04B C07E C080 -178.9(5) . . . . ?
N01H C04B C07R C08L 177.5(5) . . . . ?
N01H C04M C06E C06U -177.5(4) . . . . ?
N01I C04G C051 C06B 176.2(4) . . . . ?
N01I C04G C05O N01G -0.3(4) . . . . ?
N01I C04G C05O C06I -177.6(3) . . . . ?
O01J S00E C079 F00I 179.3(3) . . . . ?
O01J S00E C079 F01B -62.6(4) . . . . ?
O01J S00E C079 F01T 58.8(4) . . . . ?
C01K S005 C02A C01Y -0.3(3) . . . . ?
C01K S005 C02A C028 179.4(3) . . . . ?
C01K C02O C031 C050 1.8(5) . . . . ?
C01K C044 C04P C050 0.8(6) . . . . ?
C01L C014 C02B S006 -1.0(4) . . . . ?
C01L C014 C02B C01V 175.4(3) . . . . ?
C01L C01X C02E C040 1.3(6) . . . . ?
C01L C03F C041 C040 0.6(6) . . . . ?
C01M S007 C02L C018 -0.6(3) . . . . ?
C01M S007 C02L C01R 179.5(3) . . . . ?
C01M C01Q C02K C048 -1.4(5) . . . . ?
C01M C02U C03X C048 1.7(6) . . . . ?
N01N C01V C02B S006 -1.4(6) . . . . ?
N01N C01V C02B C014 -177.3(3) . . . . ?
N01N C056 C06H C069 -176.9(4) . . . . ?
N01N C060 C075 C078 179.5(4) . . . . ?
O01O S00A C076 F026 -177.4(4) . . . . ?
O01O S00A C076 F03R -56.8(4) . . . . ?
O01O S00A C076 F04Y 62.8(5) . . . . ?
C01Q C018 C02L S007 1.2(4) . . . . ?
C01Q C018 C02L C01R -178.9(3) . . . . ?
C01Q C01M C02U C03X -2.9(6) . . . . ?
C01Q C02K C048 C03X 0.3(6) . . . . ?
C01R N00H C03N C03G 173.6(4) . . . . ?
C01R N00H C03N C04Z -1.2(4) . . . . ?
C01R N00S C03Z C074 -85.8(5) . . . . ?
C01R N00S C03Z C084 93.9(6) . . . . ?
C01R N00S C04Z C03N 0.0(4) . . . . ?
C01R N00S C04Z C06D -178.1(4) . . . . ?
C01U C033 C05E C06Y 176.1(4) . . . . ?
C01U C03H C03S N00V 2.7(5) . . . . ?
C01U C03H C03S N022 -171.6(4) . . . . ?
C01V N00L C023 C03O -176.4(4) . . . . ?
C01V N00L C023 C056 0.5(4) . . . . ?
C01V N01N C056 C023 2.3(4) . . . . ?
C01V N01N C056 C06H -178.8(4) . . . . ?
C01V N01N C060 C05D -57.8(5) . . . . ?
C01V N01N C060 C075 122.5(4) . . . . ?
N01W C03B C04F N019 0.1(4) . . . . ?
N01W C03B C04F C06A -177.4(4) . . . . ?
N01W C03B C06C C07O 178.6(5) . . . . ?
N01W C047 C073 C081 180.0(4) . . . . ?
N01W C047 C07Z C08O -179.2(5) . . . . ?
C01X S006 C02B C014 0.8(3) . . . . ?
C01X S006 C02B C01V -175.1(3) . . . . ?
C01X C01L C03F C041 1.1(5) . . . . ?
C01X C02E C040 C041 0.5(6) . . . . ?
C01Y C02O C031 C050 -176.5(4) . . . . ?
C01Z N00X C02R C02I -179.7(3) . . . . ?
C01Z N00X C02R C04O -1.2(5) . . . . ?
C01Z C02Q C058 C04O -0.9(5) . . . . ?
C01Z C02Q C058 C04R 178.4(3) . . . . ?
C020 C01E C025 S008 1.2(4) . . . . ?
C020 C01E C025 C03W -176.9(3) . . . . ?
C020 C021 C02Y C054 -0.2(6) . . . . ?
C020 C032 C059 C054 0.2(6) . . . . ?
C021 S008 C025 C01E -0.6(3) . . . . ?
C021 S008 C025 C03W 177.2(3) . . . . ?
C021 C020 C032 C059 0.3(5) . . . . ?
C021 C02Y C054 C059 0.7(6) . . . . ?
N022 C03U C049 N00V -1.2(4) . . . . ?
N022 C03U C049 C057 177.4(3) . . . . ?
N022 C03U C06O C06Z -178.4(4) . . . . ?
N022 C05G C05X C07X -179.0(4) . . . . ?
N022 C05G C06L C07J 178.5(4) . . . . ?
C023 N00L C01V N01N 1.0(4) . . . . ?
C023 N00L C01V C02B -177.3(3) . . . . ?
C023 C03O C05N C069 1.4(6) . . . . ?
C023 C056 C06H C069 1.9(6) . . . . ?
O024 S00E C079 F00I 58.5(4) . . . . ?
O024 S00E C079 F01B 176.6(3) . . . . ?
O024 S00E C079 F01T -62.1(4) . . . . ?
C025 S008 C021 C020 -0.3(3) . . . . ?
C025 S008 C021 C02Y -177.8(3) . . . . ?
C025 C01E C020 C021 -1.5(4) . . . . ?
C025 C01E C020 C032 177.4(4) . . . . ?
O027 S00A C076 F026 62.2(5) . . . . ?
O027 S00A C076 F03R -177.2(4) . . . . ?
O027 S00A C076 F04Y -57.6(5) . . . . ?
C028 N00Y C046 C04M 1.3(4) . . . . ?
C028 N00Y C046 C04Q -175.0(4) . . . . ?
C028 N01H C04B C07E 104.9(5) . . . . ?
C028 N01H C04B C07R -71.9(5) . . . . ?
C028 N01H C04M C046 0.7(4) . . . . ?
C028 N01H C04M C06E 179.9(4) . . . . ?
C02A S005 C01K C02O 1.0(3) . . . . ?
C02A S005 C01K C044 -177.2(3) . . . . ?
C02A C01Y C02O C01K 1.3(4) . . . . ?
C02A C01Y C02O C031 179.6(4) . . . . ?
C02B S006 C01X C01L -0.4(3) . . . . ?
C02B S006 C01X C02E -178.5(3) . . . . ?
C02B C014 C01L C01X 0.7(4) . . . . ?
C02B C014 C01L C03F -179.2(3) . . . . ?
C02C C03J C04W C02W 1.5(5) . . . . ?
C02D N00T C03C C045 179.2(3) . . . . ?
C02D N00T C03C C04N 2.6(5) . . . . ?
C02D C02X C05V C04L -176.6(3) . . . . ?
C02D C02X C05V C04N 2.2(5) . . . . ?
C02E C040 C041 C03F -1.4(6) . . . . ?
C02F N00P C034 N01A -1.5(4) . . . . ?
C02F N00P C034 C04E 173.9(3) . . . . ?
C02F C02P C05M C06M -0.9(6) . . . . ?
C02F C03P C05H C06M -0.7(6) . . . . ?
N02G C05P C071 C07K -179.5(6) . . . . ?
N02G C13 C15 C17 179.1(7) . . . . ?
N02G C13 C14 C18 -179.1(7) . . . . ?
N02G C19 C1B C1D 177.4(6) . . . . ?
N02G C19 C1A C1E -177.4(6) . . . . ?
C02I N013 C042 C02M 1.2(5) . . . . ?
C02I C02R C04O C058 178.4(3) . . . . ?
C02L S007 C01M C01Q -0.2(3) . . . . ?
C02L S007 C01M C02U 179.3(3) . . . . ?
C02L C018 C01Q C01M -1.3(4) . . . . ?
C02L C018 C01Q C02K 177.1(3) . . . . ?
C02M C04H C04X C02I 0.1(6) . . . . ?
C02M C04H C061 O01P -0.2(7) . . . . ?
C02M C04H C061 O02J -179.4(4) . . . . ?
C02N S009 C038 C02Z 1.0(3) . . . . ?
C02N S009 C038 C04J -178.6(4) . . . . ?
C02N C01D C02Z C038 -0.9(4) . . . . ?
C02N C01D C02Z C05S 179.2(4) . . . . ?
C02O C01K C044 C04P 0.5(6) . . . . ?
C02O C01Y C02A S005 -0.5(4) . . . . ?
C02O C01Y C02A C028 179.8(3) . . . . ?
C02O C031 C050 C04P -0.6(6) . . . . ?
C02P N01A C034 N00P 1.9(4) . . . . ?
C02P N01A C034 C04E -172.6(4) . . . . ?
C02P N01A C0 C2 -107.1(6) . . . . ?
C02P N01A C0 C1 79.7(8) . . . . ?
C02P N01A C6 C8 -106.2(7) . . . . ?
C02P N01A C6 C7 77.3(7) . . . . ?
C02P C02F C03P C05H -0.1(5) . . . . ?
C02P C05M C06M C05H 0.0(7) . . . . ?
C02R N00X C01Z C02Q 1.3(5) . . . . ?
C02R C02I C04X C04H -177.4(3) . . . . ?
C02R C04O C058 C02Q 1.0(5) . . . . ?
C02R C04O C058 C04R -178.3(3) . . . . ?
O02S S00E C079 F00I -60.4(4) . . . . ?
O02S S00E C079 F01B 57.7(4) . . . . ?
O02S S00E C079 F01T 179.0(3) . . . . ?
C02U C01M C01Q C018 -178.6(3) . . . . ?
C02U C01M C01Q C02K 2.8(5) . . . . ?
C02U C03X C048 C02K -0.4(6) . . . . ?
C02V S00C C03H C01U 1.2(3) . . . . ?
C02V S00C C03H C03S -172.1(4) . . . . ?
C02V C033 C05E C06Y -0.3(6) . . . . ?
C02V C05Y C06V C06Y -0.5(8) . . . . ?
C02W N00N C03T C02C -0.3(5) . . . . ?
C02W C03M C04U C065 179.2(3) . . . . ?
C02Y C054 C059 C032 -0.8(6) . . . . ?
C02Z C01D C02N S009 1.7(4) . . . . ?
C02Z C01D C02N C035 177.5(3) . . . . ?
C02Z C038 C04J C066 1.0(6) . . . . ?
C02Z C05S C067 C066 -0.4(7) . . . . ?
C030 C03J C04W C02W -179.7(3) . . . . ?
C032 C020 C021 S008 -177.9(3) . . . . ?
C032 C020 C021 C02Y -0.3(5) . . . . ?
C033 C01U C03H S00C -2.5(4) . . . . ?
C033 C01U C03H C03S 171.7(3) . . . . ?
C033 C02V C05Y C06V 2.8(7) . . . . ?
C033 C05E C06Y C06V 2.5(8) . . . . ?
C034 N00P C02F C02P 0.5(4) . . . . ?
C034 N00P C02F C03P -175.3(4) . . . . ?
C034 N01A C02P C02F -1.6(4) . . . . ?
C034 N01A C02P C05M 174.0(4) . . . . ?
C034 N01A C0 C2 86.5(7) . . . . ?
C034 N01A C0 C1 -86.6(8) . . . . ?
C034 N01A C6 C8 94.6(7) . . . . ?
C034 N01A C6 C7 -81.9(7) . . . . ?
C035 N016 C05F C05P 0.2(4) . . . . ?
C035 N016 C05F C06K -178.4(5) . . . . ?
C035 N02G C05P C05F 1.0(5) . . . . ?
C035 N02G C05P C071 -177.6(5) . . . . ?
C035 N02G C13 C15 -75.0(7) . . . . ?
C035 N02G C13 C14 104.1(6) . . . . ?
C035 N02G C19 C1B -52.0(6) . . . . ?
C035 N02G C19 C1A 125.4(4) . . . . ?
C036 C039 C03L N00Q 179.3(3) . . . . ?
C036 C039 C03L C03Y -2.8(5) . . . . ?
C037 C052 C05A C045 0.6(6) . . . . ?
C037 C052 C05U O01S -7.1(7) . . . . ?
C037 C052 C05U O02T 173.3(5) . . . . ?
C038 S009 C02N C01D -1.6(3) . . . . ?
C038 S009 C02N C035 -176.8(4) . . . . ?
C038 C02Z C05S C067 0.4(6) . . . . ?
C038 C04J C066 C067 -1.0(7) . . . . ?
C039 N00M C03I C03A 0.5(5) . . . . ?
C039 C036 C03E C029 -174.7(3) . . . . ?
C039 C036 C03E C03A 2.8(5) . . . . ?
C039 C03L C03Y C05J 179.9(3) . . . . ?
C03B N01W C047 C073 70.3(6) . . . . ?
C03B N01W C047 C07Z -110.6(6) . . . . ?
C03B N01W C04T N019 0.6(4) . . . . ?
C03B N01W C04T C04K -178.3(4) . . . . ?
C03B C04F C06A C06R -2.4(6) . . . . ?
C03B C06C C07O C06R 0.3(9) . . . . ?
C03C N00T C02D C02X -3.1(5) . . . . ?
C03C C045 C05A C052 176.2(3) . . . . ?
C03C C04N C05V C02X -2.7(5) . . . . ?
C03C C04N C05V C04L 176.2(3) . . . . ?
C03D S00D C04K C01F 0.3(3) . . . . ?
C03D S00D C04K C04T 178.4(4) . . . . ?
C03D C043 C053 C05W 0.1(5) . . . . ?
C03D C05T C06J C05W 1.3(7) . . . . ?
C03E C036 C039 N00M -3.0(5) . . . . ?
C03E C036 C039 C03L 176.6(3) . . . . ?
C03E C03A C03I N00M -0.6(6) . . . . ?
C03F C01L C01X S006 179.8(3) . . . . ?
C03F C01L C01X C02E -2.1(5) . . . . ?
C03G C03N C04Z N00S -174.7(3) . . . . ?
C03G C03N C04Z C06D 3.6(6) . . . . ?
C03G C064 C06P C06D 2.1(8) . . . . ?
C03H S00C C02V C033 0.5(3) . . . . ?
C03H S00C C02V C05Y 177.8(4) . . . . ?
C03H C01U C033 C02V 2.8(5) . . . . ?
C03H C01U C033 C05E -173.8(4) . . . . ?
C03I N00M C039 C036 1.3(5) . . . . ?
C03I N00M C039 C03L -178.4(3) . . . . ?
C03I C03A C03E C029 176.4(3) . . . . ?
C03I C03A C03E C036 -1.1(5) . . . . ?
C03J C02C C03T N00N 0.6(6) . . . . ?
C03K N00Q C03L C039 -178.1(3) . . . . ?
C03K N00Q C03L C03Y 3.9(5) . . . . ?
C03K C04I C05J C03Y 2.5(5) . . . . ?
C03K C04I C05J C05R -176.4(3) . . . . ?
C03L N00Q C03K C04I -2.3(5) . . . . ?
C03L C03Y C05J C04I -1.0(5) . . . . ?
C03L C03Y C05J C05R 177.9(3) . . . . ?
C03M N00R C04D C03Q -2.0(5) . . . . ?
C03M C02W C04W C03J 179.6(3) . . . . ?
C03M C04U C065 C03Q -1.0(5) . . . . ?
C03M C04U C065 C05C 176.7(3) . . . . ?
C03N N00H C01R N00S 1.2(4) . . . . ?
C03N N00H C01R C02L -175.2(3) . . . . ?
C03N C03G C064 C06P -0.7(7) . . . . ?
C03N C04Z C06D C06P -2.2(7) . . . . ?
C03O C023 C056 N01N 175.6(3) . . . . ?
C03O C023 C056 C06H -3.5(6) . . . . ?
C03O C05N C069 C06H -3.0(7) . . . . ?
C03P C02F C02P N01A 177.0(3) . . . . ?
C03P C02F C02P C05M 1.0(6) . . . . ?
C03P C05H C06M C05M 0.8(7) . . . . ?
C03S N00V C049 C03U 0.5(4) . . . . ?
C03S N00V C049 C057 -177.9(4) . . . . ?
C03S N022 C03U C049 1.4(4) . . . . ?
C03S N022 C03U C06O -178.9(5) . . . . ?
C03S N022 C05G C05X 98.7(5) . . . . ?
C03S N022 C05G C06L -79.3(5) . . . . ?
C03T N00N C02W C03M 179.8(3) . . . . ?
C03T N00N C02W C04W 0.5(5) . . . . ?
C03T C02C C03J C030 179.9(3) . . . . ?
C03T C02C C03J C04W -1.2(6) . . . . ?
C03U N022 C03S N00V -1.2(4) . . . . ?
C03U N022 C03S C03H 173.3(4) . . . . ?
C03U N022 C05G C05X -92.9(5) . . . . ?
C03U N022 C05G C06L 89.0(5) . . . . ?
C03U C049 C057 C068 1.7(6) . . . . ?
C03U C06O C06Z C068 0.4(7) . . . . ?
C03V N00W C045 C03C -176.4(3) . . . . ?
C03V N00W C045 C05A 1.9(5) . . . . ?
C03V C037 C052 C05A 0.8(6) . . . . ?
C03V C037 C052 C05U -179.7(4) . . . . ?
C03W N01G C04A C055 -56.2(5) . . . . ?
C03W N01G C04A C05Z 125.0(4) . . . . ?
C03W N01G C05O C04G -0.2(4) . . . . ?
C03W N01G C05O C06I 176.9(4) . . . . ?
C03W N01I C04G C051 -174.6(4) . . . . ?
C03W N01I C04G C05O 0.6(4) . . . . ?
C03Y C05J C05R O011 -14.2(6) . . . . ?
C03Y C05J C05R O015 164.6(3) . . . . ?
C03Z N00S C01R N00H 176.2(3) . . . . ?
C03Z N00S C01R C02L -8.1(6) . . . . ?
C03Z N00S C04Z C03N -177.0(3) . . . . ?
C03Z N00S C04Z C06D 4.9(7) . . . . ?
C03Z C074 C07C C070 1.7(8) . . . . ?
C03Z C084 C08G C070 0.7(11) . . . . ?
C042 N013 C02I C02R 176.9(3) . . . . ?
C042 N013 C02I C04X -2.3(5) . . . . ?
C042 C02M C04H C04X -1.1(6) . . . . ?
C042 C02M C04H C061 179.3(4) . . . . ?
C043 C01F C04K S00D -1.1(4) . . . . ?
C043 C01F C04K C04T -179.5(3) . . . . ?
C043 C03D C05T C06J -1.0(6) . . . . ?
C043 C053 C05W C06J 0.2(6) . . . . ?
C044 C01K C02O C01Y 176.8(3) . . . . ?
C044 C01K C02O C031 -1.8(5) . . . . ?
C044 C04P C050 C031 -0.8(7) . . . . ?
C045 N00W C03V C037 -0.5(5) . . . . ?
C045 C03C C04N C05V -176.0(3) . . . . ?
C046 N00Y C028 N01H -0.8(4) . . . . ?
C046 N00Y C028 C02A 177.0(3) . . . . ?
C046 C04M C06E C06U 1.5(7) . . . . ?
C046 C04Q C06G C06U -0.1(7) . . . . ?
C047 N01W C03B C04F 175.4(4) . . . . ?
C047 N01W C03B C06C -5.1(7) . . . . ?
C047 N01W C04T N019 -175.2(4) . . . . ?
C047 N01W C04T C04K 5.9(7) . . . . ?
C047 C073 C081 C08E -0.6(8) . . . . ?
C047 C07Z C08O C08E -1.2(10) . . . . ?
C049 N00V C03S N022 0.4(4) . . . . ?
C049 N00V C03S C03H -175.0(3) . . . . ?
C049 C03U C06O C06Z 1.2(7) . . . . ?
C049 C057 C068 C06Z -0.3(7) . . . . ?
C04A N01G C03W N01I 174.3(3) . . . . ?
C04A N01G C03W C025 -4.4(6) . . . . ?
C04A N01G C05O C04G -174.1(3) . . . . ?
C04A N01G C05O C06I 3.0(6) . . . . ?
C04A C055 C07A C07B 2.4(7) . . . . ?
C04A C05Z C06F C07B 0.3(7) . . . . ?
C04B N01H C028 N00Y 169.1(3) . . . . ?
C04B N01H C028 C02A -8.2(6) . . . . ?
C04B N01H C04M C046 -168.0(3) . . . . ?
C04B N01H C04M C06E 11.1(7) . . . . ?
C04B C07E C080 C08C 1.7(9) . . . . ?
C04B C07R C08L C08C 1.3(9) . . . . ?
C04D N00R C03M C02W -177.7(3) . . . . ?
C04D N00R C03M C04U 3.5(5) . . . . ?
C04D C03Q C065 C04U 2.5(5) . . . . ?
C04D C03Q C065 C05C -175.1(3) . . . . ?
C04E S00B C04S C04V 179.8(4) . . . . ?
C04E S00B C04S C05I 0.0(3) . . . . ?
C04E C02H C05I C04S 0.2(4) . . . . ?
C04E C02H C05I C05B -178.4(4) . . . . ?
C04F N019 C04T N01W -0.5(4) . . . . ?
C04F N019 C04T C04K 178.6(3) . . . . ?
C04F C03B C06C C07O -1.9(7) . . . . ?
C04F C06A C06R C07O 0.8(8) . . . . ?
C04G N01I C03W N01G -0.7(4) . . . . ?
C04G N01I C03W C025 178.2(3) . . . . ?
C04G C051 C06B C06T -0.3(7) . . . . ?
C04G C05O C06I C06T 0.5(6) . . . . ?
C04H C02M C042 N013 0.5(5) . . . . ?
C04I C05J C05R O011 164.7(4) . . . . ?
C04I C05J C05R O015 -16.5(5) . . . . ?
C04J C066 C067 C05S 0.7(7) . . . . ?
C04K S00D C03D C043 0.7(3) . . . . ?
C04K S00D C03D C05T 179.1(4) . . . . ?
C04K C01F C043 C03D 1.6(4) . . . . ?
C04K C01F C043 C053 -178.7(4) . . . . ?
C04M N01H C028 N00Y 0.0(4) . . . . ?
C04M N01H C028 C02A -177.3(4) . . . . ?
C04M N01H C04B C07E -88.2(5) . . . . ?
C04M N01H C04B C07R 95.0(5) . . . . ?
C04M C046 C04Q C06G 2.9(6) . . . . ?
C04M C06E C06U C06G 1.4(8) . . . . ?
C04N C03C C045 N00W 175.2(3) . . . . ?
C04N C03C C045 C05A -3.0(6) . . . . ?
C04Q C046 C04M N01H 175.5(3) . . . . ?
C04Q C046 C04M C06E -3.7(6) . . . . ?
C04Q C06G C06U C06E -2.1(8) . . . . ?
C04S S00B C04E C02H 0.1(3) . . . . ?
C04S S00B C04E C034 178.7(4) . . . . ?
C04S C04V C05K C063 0.1(6) . . . . ?
C04T N019 C04F C03B 0.2(4) . . . . ?
C04T N019 C04F C06A 177.3(4) . . . . ?
C04T N01W C03B C04F -0.4(4) . . . . ?
C04T N01W C03B C06C 179.1(5) . . . . ?
C04T N01W C047 C073 -114.7(5) . . . . ?
C04T N01W C047 C07Z 64.4(6) . . . . ?
C04V C04S C05I C02H -179.9(3) . . . . ?
C04V C04S C05I C05B -1.2(6) . . . . ?
C04V C05K C063 C05B 0.0(7) . . . . ?
C04W C02W C03M N00R 177.5(3) . . . . ?
C04W C02W C03M C04U -3.7(6) . . . . ?
C04X C02I C02R N00X 179.3(3) . . . . ?
C04X C02I C02R C04O 0.9(6) . . . . ?
C04X C04H C061 O01P -179.7(4) . . . . ?
C04X C04H C061 O02J 1.0(7) . . . . ?
C04Z N00S C01R N00H -0.8(4) . . . . ?
C04Z N00S C01R C02L 174.9(4) . . . . ?
C04Z N00S C03Z C074 90.7(5) . . . . ?
C04Z N00S C03Z C084 -89.7(6) . . . . ?
C04Z C06D C06P C064 -0.6(8) . . . . ?
C051 C04G C05O N01G 175.6(3) . . . . ?
C051 C04G C05O C06I -1.8(6) . . . . ?
C051 C06B C06T C06I -0.9(7) . . . . ?
C052 C037 C03V N00W -0.9(6) . . . . ?
C053 C05W C06J C05T -0.9(7) . . . . ?
C055 C04A C05Z C06F 0.8(6) . . . . ?
C055 C07A C07B C06F -1.3(7) . . . . ?
C056 N01N C01V N00L -2.1(4) . . . . ?
C056 N01N C01V C02B 175.9(4) . . . . ?
C056 N01N C060 C05D 118.8(4) . . . . ?
C056 N01N C060 C075 -61.0(5) . . . . ?
C056 C023 C03O C05N 1.7(5) . . . . ?
C057 C068 C06Z C06O -0.8(8) . . . . ?
C05A C052 C05U O01S 172.4(4) . . . . ?
C05A C052 C05U O02T -7.2(7) . . . . ?
C05D C060 C075 C078 -0.2(7) . . . . ?
C05D C07G C07N C078 -1.6(8) . . . . ?
C05F N016 C035 N02G 0.5(4) . . . . ?
C05F N016 C035 C02N -176.4(3) . . . . ?
C05F C05P C071 C07K 2.0(9) . . . . ?
C05F C06K C082 C07K -0.2(9) . . . . ?
C05G N022 C03S N00V 169.0(4) . . . . ?
C05G N022 C03S C03H -16.5(7) . . . . ?
C05G N022 C03U C049 -168.6(4) . . . . ?
C05G N022 C03U C06O 11.0(7) . . . . ?
C05G C05X C07X C06X 0.2(7) . . . . ?
C05G C06L C07J C06X 1.0(7) . . . . ?
C05I C02H C04E S00B -0.2(4) . . . . ?
C05I C02H C04E C034 -179.0(3) . . . . ?
C05I C04S C04V C05K 0.5(6) . . . . ?
C05I C05B C063 C05K -0.6(6) . . . . ?
C05N C069 C06H C056 1.3(7) . . . . ?
C05O N01G C03W N01I 0.5(4) . . . . ?
C05O N01G C03W C025 -178.1(4) . . . . ?
C05O N01G C04A C055 116.4(4) . . . . ?
C05O N01G C04A C05Z -62.4(5) . . . . ?
C05O C04G C051 C06B 1.6(6) . . . . ?
C05O C06I C06T C06B 0.8(7) . . . . ?
C05P N02G C035 N016 -0.9(5) . . . . ?
C05P N02G C035 C02N 175.3(4) . . . . ?
C05P N02G C13 C15 105.2(6) . . . . ?
C05P N02G C13 C14 -75.7(6) . . . . ?
C05P N02G C19 C1B 115.3(5) . . . . ?
C05P N02G C19 C1A -67.3(7) . . . . ?
C05P C05F C06K C082 2.1(7) . . . . ?
C05P C071 C07K C082 0.0(10) . . . . ?
C13 N02G C035 N016 179.2(5) . . . . ?
C13 N02G C035 C02N -4.5(8) . . . . ?
C13 N02G C05P C05F -179.1(5) . . . . ?
C13 N02G C05P C071 2.2(9) . . . . ?
C13 C15 C17 C16 0.0 . . . . ?
C15 C13 C14 C18 0.0 . . . . ?
C15 C17 C16 C18 0.0 . . . . ?
C17 C16 C18 C14 0.0 . . . . ?
C16 C18 C14 C13 0.0 . . . . ?
C14 C13 C15 C17 0.0 . . . . ?
C05S C02Z C038 S009 179.6(3) . . . . ?
C05S C02Z C038 C04J -0.7(6) . . . . ?
C05T C03D C043 C01F -179.9(3) . . . . ?
C05T C03D C043 C053 0.3(5) . . . . ?
C05U C052 C05A C045 -179.0(4) . . . . ?
C05X C05G C06L C07J 0.4(7) . . . . ?
C05Y C02V C033 C01U -179.4(4) . . . . ?
C05Y C02V C033 C05E -2.4(6) . . . . ?
C05Y C06V C06Y C05E -2.1(8) . . . . ?
C05Z C04A C055 C07A -2.1(7) . . . . ?
C05Z C06F C07B C07A 0.0(7) . . . . ?
C060 N01N C01V N00L 175.0(3) . . . . ?
C060 N01N C01V C02B -7.0(6) . . . . ?
C060 N01N C056 C023 -174.8(3) . . . . ?
C060 N01N C056 C06H 4.1(7) . . . . ?
C060 C05D C07G C07N 2.7(7) . . . . ?
C060 C075 C078 C07N 1.4(8) . . . . ?
C061 C04H C04X C02I 179.6(4) . . . . ?
C063 C05B C05I C02H 179.7(4) . . . . ?
C063 C05B C05I C04S 1.2(6) . . . . ?
C064 C03G C03N N00H -176.3(4) . . . . ?
C064 C03G C03N C04Z -2.0(6) . . . . ?
C065 C03Q C04D N00R -1.0(5) . . . . ?
C06A C06R C07O C06C 0.3(9) . . . . ?
C06C C03B C04F N019 -179.4(4) . . . . ?
C06C C03B C04F C06A 3.1(7) . . . . ?
C06K C05F C05P N02G 178.1(4) . . . . ?
C06K C05F C05P C071 -3.1(7) . . . . ?
C06L C05G C05X C07X -1.0(7) . . . . ?
C06O C03U C049 N00V 179.1(4) . . . . ?
C06O C03U C049 C057 -2.2(6) . . . . ?
C071 C07K C082 C06K -0.9(11) . . . . ?
C073 C047 C07Z C08O -0.1(9) . . . . ?
C073 C081 C08E C08O -0.6(9) . . . . ?
C074 C03Z C084 C08G -0.6(9) . . . . ?
C075 C078 C07N C07G -0.4(8) . . . . ?
C07C C070 C08G C084 0.4(10) . . . . ?
C07E C04B C07R C08L 0.8(8) . . . . ?
C07E C080 C08C C08L 0.3(10) . . . . ?
C07G C05D C060 N01N 178.5(4) . . . . ?
C07G C05D C060 C075 -1.8(7) . . . . ?
C07J C06X C07X C05X 1.2(7) . . . . ?
C2 C0 C1 C4 0.0 . . . . ?
C0 N01A C02P C02F -170.0(6) . . . . ?
C0 N01A C02P C05M 5.5(9) . . . . ?
C0 N01A C034 N00P 170.3(6) . . . . ?
C0 N01A C034 C04E -4.3(8) . . . . ?
C0 C2 C24 C3 0.0 . . . . ?
C0 C1 C4 C3 0.0 . . . . ?
C1 C4 C3 C24 0.0 . . . . ?
C4 C3 C24 C2 0.0 . . . . ?
C24 C2 C0 N01A -173.3(9) . . . . ?
C24 C2 C0 C1 0.0 . . . . ?
C07R C04B C07E C080 -2.3(8) . . . . ?
C07X C06X C07J C06L -1.8(7) . . . . ?
C07Z C047 C073 C081 0.9(7) . . . . ?
C080 C08C C08L C07R -1.8(10) . . . . ?
C081 C08E C08O C07Z 1.5(10) . . . . ?
C084 C03Z C074 C07C -0.5(8) . . . . ?
C08G C070 C07C C074 -1.6(8) . . . . ?
C8 C6 C7 C11 0.0 . . . . ?
C6 N01A C02P C02F -163.6(6) . . . . ?
C6 N01A C02P C05M 11.9(8) . . . . ?
C6 N01A C034 N00P 164.2(6) . . . . ?
C6 N01A C034 C04E -10.3(8) . . . . ?
C6 C8 C12 C10 0.0 . . . . ?
C6 C7 C11 C10 0.0 . . . . ?
C7 C11 C10 C12 0.0 . . . . ?
C11 C10 C12 C8 0.0 . . . . ?
C12 C8 C6 N01A -176.4(10) . . . . ?
C12 C8 C6 C7 0.0 . . . . ?
C19 N02G C035 N016 168.5(5) . . . . ?
C19 N02G C035 C02N -15.2(7) . . . . ?
C19 N02G C05P C05F -167.9(5) . . . . ?
C19 N02G C05P C071 13.4(9) . . . . ?
C19 C1B C1D C1C 0.0 . . . . ?
C1B C19 C1A C1E 0.0 . . . . ?
C1B C1D C1C C1E 0.0 . . . . ?
C1D C1C C1E C1A 0.0 . . . . ?
C1C C1E C1A C19 0.0 . . . . ?
C1A C19 C1B C1D 0.0 . . . . ?
